data_1518029
loop_
_publ_author_name
'Song, Yongbo'
'Zhong, Juan'
'Yang, Sha'
'Wang, Shuxin'
'Cao, Tiantian'
'Zhang, Jun'
'Li, Peng'
'Hu, Daqiao'
'Pei, Yong'
'Zhu, Manzhou'

_publ_section_title
;
 Crystal structure of Au25(SePh)18 nanoclusters and insights into their
 electronic, optical and catalytic properties.
;
_journal_issue 22
_journal_name_full Nanoscale
_journal_page_first 13977
_journal_page_last 13985
_journal_paper_doi 10.1039/c4nr04631e
_journal_volume 6
_journal_year 2014
_chemical_formula_sum 'C125 H95 Au25 N Se19'
_chemical_formula_weight 8037.35
_chemical_name_systematic
; 
 ? 
;
_space_group_IT_number 2
_symmetry_cell_setting triclinic
_symmetry_space_group_name_Hall '-P 1'
_symmetry_space_group_name_H-M 'P -1'
_atom_sites_solution_hydrogens geom
_atom_sites_solution_primary direct
_atom_sites_solution_secondary difmap
_audit_creation_method SHELXL-97
_cell_angle_alpha 73.790(4)
_cell_angle_beta 77.398(4)
_cell_angle_gamma 62.104(3)
_cell_formula_units_Z 1
_cell_length_a 16.751(5)
_cell_length_b 16.920(5)
_cell_length_c 17.211(5)
_cell_measurement_temperature 293(2)
_cell_volume 4118(2)
_computing_structure_refinement 'SHELXL-97 (Sheldrick, 1997)'
_computing_structure_solution 'SHELXS-97 (Sheldrick, 1990)'
_diffrn_ambient_temperature 293(2)
_diffrn_measured_fraction_theta_full 0.986
_diffrn_measured_fraction_theta_max 0.986
_diffrn_radiation_monochromator graphite
_diffrn_radiation_source 'fine-focus sealed tube'
_diffrn_radiation_type MoK\a
_diffrn_radiation_wavelength 0.71073
_diffrn_reflns_av_R_equivalents 0.0755
_diffrn_reflns_av_sigmaI/netI 0.1210
_diffrn_reflns_limit_h_max 20
_diffrn_reflns_limit_h_min -17
_diffrn_reflns_limit_k_max 20
_diffrn_reflns_limit_k_min -20
_diffrn_reflns_limit_l_max 20
_diffrn_reflns_limit_l_min -20
_diffrn_reflns_number 30485
_diffrn_reflns_theta_full 25.50
_diffrn_reflns_theta_max 25.50
_diffrn_reflns_theta_min 1.24
_exptl_absorpt_coefficient_mu 26.176
_exptl_crystal_density_diffrn 3.141
_exptl_crystal_density_method 'not measured'
_exptl_crystal_F_000 3353
_refine_diff_density_max 4.885
_refine_diff_density_min -5.022
_refine_diff_density_rms 0.818
_refine_ls_extinction_method none
_refine_ls_goodness_of_fit_ref 1.047
_refine_ls_hydrogen_treatment mixed
_refine_ls_matrix_type full
_refine_ls_number_parameters 750
_refine_ls_number_reflns 15111
_refine_ls_number_restraints 0
_refine_ls_restrained_S_all 1.047
_refine_ls_R_factor_all 0.1233
_refine_ls_R_factor_gt 0.0656
_refine_ls_shift/su_max 0.020
_refine_ls_shift/su_mean 0.003
_refine_ls_structure_factor_coef Fsqd
_refine_ls_weighting_details 'calc w=1/[\s^2^(Fo^2^)+(0.1122P)^2^+0.0000P] where P=(Fo^2^+2Fc^2^)/3'
_refine_ls_weighting_scheme calc
_refine_ls_wR_factor_gt 0.1897
_refine_ls_wR_factor_ref 0.2208
_reflns_number_gt 9040
_reflns_number_total 15111
_reflns_threshold_expression >2sigma(I)
_cod_data_source_file c4nr04631e2.cif
_cod_data_source_block a
_cod_depositor_comments
;
The following automatic conversions were performed:

'_symmetry_cell_setting' value 'Triclinic' changed to 'triclinic'
according to
/usr/data/users/saulius/crontab/automatic-downloads/rss-feeds/RSC/lib/dictionaries/cif_core.dic
dictionary named 'cif_core.dic' version 2.4.2 from 2011-04-26.

Automatic conversion script
Id: cif_fix_values 2827 2014-09-09 07:05:25Z andrius 

 Adding full bibliography for 1518029.cif.
;
_cod_original_sg_symbol_H-M 'P -1  '
_cod_database_code 1518029

loop_
_symmetry_equiv_pos_as_xyz
'x, y, z'
'-x, -y, -z'

loop_
_atom_site_label
_atom_site_type_symbol
_atom_site_fract_x
_atom_site_fract_y
_atom_site_fract_z
_atom_site_U_iso_or_equiv
_atom_site_adp_type
_atom_site_occupancy
_atom_site_symmetry_multiplicity
_atom_site_calc_flag
_atom_site_refinement_flags
_atom_site_disorder_group
C62 C 0.50(9) 0.76(8) 0.41(7) 0.6(8) Uani 0.5(8) 1 d P .
Au1 Au 0.0000 1.0000 0.0000 0.0310(3) Uani 1 2 d S .
Au2 Au -0.13911(7) 0.97620(7) 0.11291(7) 0.0430(3) Uani 1 1 d . .
Au3 Au 0.05985(8) 0.87030(7) 0.14331(7) 0.0468(3) Uani 1 1 d . .
Au4 Au -0.07522(9) 0.77700(8) 0.20470(9) 0.0724(4) Uani 1 1 d . .
Au5 Au -0.00378(7) 0.83245(6) 0.02320(7) 0.0413(3) Uani 1 1 d . .
Au6 Au 0.15728(7) 0.67371(7) 0.11368(8) 0.0536(3) Uani 1 1 d . .
Au7 Au 0.16811(6) 0.84883(6) -0.01618(6) 0.0405(3) Uani 1 1 d . .
Au8 Au 0.03942(7) 0.93388(7) -0.14230(7) 0.0443(3) Uani 1 1 d . .
Au9 Au 0.25261(8) 0.85129(9) -0.19186(8) 0.0617(3) Uani 1 1 d . .
Au10 Au 0.33337(8) 0.89312(8) -0.04475(8) 0.0568(3) Uani 1 1 d . .
Au11 Au 0.14132(6) 0.99708(7) 0.06362(7) 0.0417(3) Uani 1 1 d . .
Au12 Au -0.11253(9) 1.03439(9) -0.25211(8) 0.0659(4) Uani 1 1 d . .
Au13 Au 0.07559(8) 1.18278(8) 0.12219(8) 0.0576(3) Uani 1 1 d . .
C1 C 0.479(3) 0.742(3) -0.169(3) 0.096(12) Uani 1 1 d . .
C2 C 0.463(3) 0.671(3) -0.184(3) 0.097(13) Uani 1 1 d . .
H2 H 0.4062 0.6827 -0.1937 0.117 Uiso 1 1 calc R .
C3 C 0.538(3) 0.583(3) -0.183(3) 0.099(13) Uani 1 1 d . .
H3 H 0.5326 0.5371 -0.1984 0.119 Uiso 1 1 calc R .
C4 C 0.620(3) 0.567(3) -0.157(3) 0.100(13) Uani 1 1 d . .
H4 H 0.6663 0.5073 -0.1514 0.120 Uiso 1 1 calc R .
C5 C 0.638(3) 0.633(3) -0.138(3) 0.099(13) Uani 1 1 d . .
H5 H 0.6922 0.6196 -0.1190 0.119 Uiso 1 1 calc R .
C6 C 0.566(3) 0.723(3) -0.151(3) 0.098(13) Uani 1 1 d . .
H6 H 0.5759 0.7720 -0.1475 0.118 Uiso 1 1 calc R .
C7 C 0.367(2) 0.665(2) 0.060(2) 0.074(10) Uani 1 1 d . .
C8 C 0.457(2) 0.616(2) 0.026(2) 0.076(10) Uani 1 1 d . .
H8 H 0.4682 0.5988 -0.0236 0.091 Uiso 1 1 calc R .
C9 C 0.530(3) 0.596(2) 0.069(2) 0.078(10) Uani 1 1 d . .
H9 H 0.5892 0.5586 0.0502 0.094 Uiso 1 1 calc R .
C10 C 0.515(3) 0.630(2) 0.140(2) 0.078(10) Uani 1 1 d . .
H10 H 0.5642 0.6181 0.1656 0.094 Uiso 1 1 calc R .
C11 C 0.425(2) 0.682(2) 0.170(2) 0.078(10) Uani 1 1 d . .
H11 H 0.4141 0.7061 0.2159 0.093 Uiso 1 1 calc R .
C12 C 0.350(3) 0.700(2) 0.131(2) 0.076(10) Uani 1 1 d . .
H12 H 0.2907 0.7332 0.1514 0.092 Uiso 1 1 calc R .
C13 C 0.069(2) 0.614(2) -0.020(2) 0.069(9) Uani 1 1 d . .
C14 C 0.081(2) 0.524(2) 0.017(2) 0.070(9) Uani 1 1 d . .
H14 H 0.0361 0.5136 0.0546 0.084 Uiso 1 1 calc R .
C15 C 0.162(2) 0.448(2) -0.004(2) 0.071(9) Uani 1 1 d . .
H15 H 0.1747 0.3886 0.0235 0.085 Uiso 1 1 calc R .
C16 C 0.224(2) 0.468(2) -0.068(2) 0.071(9) Uani 1 1 d . .
H16 H 0.2749 0.4192 -0.0848 0.086 Uiso 1 1 calc R .
C17 C 0.213(2) 0.557(2) -0.109(2) 0.072(9) Uani 1 1 d . .
H17 H 0.2560 0.5672 -0.1495 0.086 Uiso 1 1 calc R .
C18 C 0.133(2) 0.631(2) -0.084(2) 0.069(9) Uani 1 1 d . .
H18 H 0.1225 0.6903 -0.1093 0.083 Uiso 1 1 calc R .
C19 C 0.3290(9) 1.0414(10) 0.0477(7) 0.099(13) Uani 1 1 d G .
C20 C 0.4039(9) 1.0353(10) 0.0758(8) 0.100(13) Uani 1 1 d G .
H20 H 0.4369 0.9835 0.1126 0.120 Uiso 1 1 calc R .
C21 C 0.4292(10) 1.1066(11) 0.0490(9) 0.102(13) Uani 1 1 d G .
H21 H 0.4793 1.1025 0.0679 0.122 Uiso 1 1 calc R .
C22 C 0.3798(11) 1.1840(11) -0.0059(9) 0.102(13) Uani 1 1 d G .
H22 H 0.3968 1.2317 -0.0238 0.122 Uiso 1 1 calc R .
C23 C 0.3049(11) 1.1902(10) -0.0341(8) 0.101(13) Uani 1 1 d G .
H23 H 0.2719 1.2420 -0.0708 0.121 Uiso 1 1 calc R .
C24 C 0.2796(10) 1.1189(10) -0.0073(7) 0.100(13) Uani 1 1 d G .
H24 H 0.2295 1.1230 -0.0261 0.120 Uiso 1 1 calc R .
C31 C -0.2691(8) 0.9244(9) 0.2940(11) 0.106(14) Uani 1 1 d G .
C32 C -0.3470(8) 0.9176(10) 0.3367(12) 0.106(14) Uani 1 1 d G .
H32 H -0.3821 0.9041 0.3120 0.127 Uiso 1 1 calc R .
C33 C -0.3726(8) 0.9309(10) 0.4161(12) 0.109(14) Uani 1 1 d G .
H33 H -0.4247 0.9264 0.4447 0.131 Uiso 1 1 calc R .
C34 C -0.3202(9) 0.9512(10) 0.4530(12) 0.112(15) Uani 1 1 d G .
H34 H -0.3373 0.9601 0.5061 0.135 Uiso 1 1 calc R .
C35 C -0.2423(8) 0.9580(9) 0.4103(10) 0.112(15) Uani 1 1 d G .
H35 H -0.2073 0.9715 0.4349 0.135 Uiso 1 1 calc R .
C36 C -0.2168(7) 0.9446(8) 0.3308(10) 0.110(14) Uani 1 1 d G .
H36 H -0.1646 0.9492 0.3023 0.132 Uiso 1 1 calc R .
C37 C 0.2273(9) 1.0740(9) 0.2604(7) 0.105(14) Uani 1 1 d G .
C38 C 0.2963(9) 0.9855(9) 0.2696(7) 0.108(14) Uani 1 1 d G .
H38 H 0.2848 0.9376 0.2671 0.130 Uiso 1 1 calc R .
C39 C 0.3824(9) 0.9685(11) 0.2826(8) 0.110(14) Uani 1 1 d G .
H39 H 0.4286 0.9093 0.2887 0.132 Uiso 1 1 calc R .
C40 C 0.3996(10) 1.0401(12) 0.2863(9) 0.111(15) Uani 1 1 d G .
H40 H 0.4573 1.0288 0.2950 0.133 Uiso 1 1 calc R .
C41 C 0.3306(11) 1.1287(11) 0.2771(9) 0.108(14) Uani 1 1 d G .
H41 H 0.3421 1.1766 0.2795 0.129 Uiso 1 1 calc R .
C42 C 0.2445(10) 1.1456(10) 0.2641(8) 0.105(14) Uani 1 1 d G .
H42 H 0.1984 1.2049 0.2579 0.127 Uiso 1 1 calc R .
C43 C 0.1197(11) 0.4530(8) 0.2251(10) 0.103(13) Uani 1 1 d G .
H43 H 0.1780 0.4435 0.2295 0.124 Uiso 1 1 calc R .
C44 C 0.0478(10) 0.5393(8) 0.2240(9) 0.100(13) Uani 1 1 d G .
C45 C -0.0394(11) 0.5535(9) 0.2174(9) 0.101(13) Uani 1 1 d G .
H45 H -0.0875 0.6112 0.2167 0.121 Uiso 1 1 calc R .
C46 C -0.0547(12) 0.4813(10) 0.2119(10) 0.102(13) Uani 1 1 d G .
H46 H -0.1130 0.4908 0.2075 0.122 Uiso 1 1 calc R .
C47 C 0.0172(13) 0.3950(10) 0.2130(11) 0.104(14) Uani 1 1 d G .
H47 H 0.0070 0.3467 0.2094 0.125 Uiso 1 1 calc R .
C48 C 0.1044(13) 0.3808(9) 0.2196(11) 0.104(14) Uani 1 1 d G .
H48 H 0.1525 0.3231 0.2203 0.125 Uiso 1 1 calc R .
Se1 Se -0.2321(2) 0.8932(2) 0.1942(2) 0.0703(10) Uani 1 1 d . .
Se2 Se 0.0648(2) 0.6428(2) 0.2378(2) 0.0618(8) Uani 1 1 d . .
Se3 Se -0.04269(19) 0.71163(18) 0.00814(19) 0.0499(7) Uani 1 1 d . .
Se4 Se 0.27267(18) 0.68145(18) 0.0023(2) 0.0519(7) Uani 1 1 d . .
Se5 Se 0.1395(2) 0.8284(2) -0.2382(2) 0.0635(9) Uani 1 1 d . .
Se6 Se 0.3885(2) 0.8614(2) -0.1804(2) 0.0620(8) Uani 1 1 d . .
Se7 Se 0.30347(19) 0.9413(2) 0.0829(2) 0.0590(8) Uani 1 1 d . .
Se8 Se 0.0960(3) 1.1107(2) 0.2637(2) 0.0696(9) Uani 1 1 d . .
Se9 Se 0.1005(8) 0.8180(5) 0.2877(5) 0.061(3) Uani 0.547(16) 1 d P 1
C49 C 0.2251(18) 0.751(2) 0.3245(11) 0.071(17) Uani 0.547(16) 1 d PG 1
C50 C 0.259(2) 0.658(2) 0.3264(11) 0.072(17) Uani 0.547(16) 1 d PG 1
H50 H 0.2268 0.6368 0.3072 0.086 Uiso 0.547(16) 1 calc PR 1
C51 C 0.342(2) 0.5974(19) 0.3570(12) 0.072(17) Uani 0.547(16) 1 d PG 1
H51 H 0.3646 0.5353 0.3583 0.087 Uiso 0.547(16) 1 calc PR 1
C52 C 0.390(2) 0.629(2) 0.3857(12) 0.074(18) Uani 0.547(16) 1 d PG 1
H52 H 0.4455 0.5888 0.4061 0.089 Uiso 0.547(16) 1 calc PR 1
C53 C 0.356(2) 0.722(2) 0.3837(12) 0.073(18) Uani 0.547(16) 1 d PG 1
H53 H 0.3886 0.7436 0.4029 0.088 Uiso 0.547(16) 1 calc PR 1
C54 C 0.274(2) 0.783(2) 0.3531(12) 0.071(17) Uani 0.547(16) 1 d PG 1
H54 H 0.2508 0.8451 0.3519 0.085 Uiso 0.547(16) 1 calc PR 1
C25 C 0.148(3) 0.878(3) -0.346(3) 0.090(12) Uani 1 1 d . 1
C26 C 0.235(3) 0.821(3) -0.381(3) 0.094(12) Uani 1 1 d . 1
H26 H 0.2768 0.7671 -0.3524 0.113 Uiso 1 1 calc R 1
C27 C 0.2496(17) 0.8579(18) -0.4647(11) 0.097(12) Uani 1 1 d G 1
H27 H 0.3076 0.8323 -0.4912 0.116 Uiso 1 1 calc R 1
C28 C 0.1817(17) 0.9303(17) -0.5093(11) 0.096(12) Uani 1 1 d G 1
H28 H 0.1906 0.9425 -0.5658 0.115 Uiso 1 1 calc R 1
C29 C 0.1007(17) 0.9843(16) -0.4694(12) 0.093(12) Uani 1 1 d G 1
H29 H 0.0553 1.0327 -0.4992 0.111 Uiso 1 1 calc R 1
C30 C 0.0875(15) 0.9660(16) -0.3849(12) 0.091(12) Uani 1 1 d G 1
H30 H 0.0425 1.0084 -0.3558 0.109 Uiso 1 1 calc R 1
Se9' Se 0.1557(9) 0.8087(5) 0.2612(6) 0.056(3) Uani 0.453(16) 1 d P 2
C49' C 0.123(4) 0.903(3) 0.320(3) 0.08(2) Uani 0.453(16) 1 d PG 2
C50' C 0.032(3) 0.955(4) 0.342(3) 0.08(2) Uani 0.453(16) 1 d PG 2
H50' H -0.0125 0.9457 0.3269 0.095 Uiso 0.453(16) 1 calc PR 2
C51' C 0.007(3) 1.021(3) 0.387(3) 0.08(2) Uani 0.453(16) 1 d PG 2
H51' H -0.0538 1.0559 0.4020 0.095 Uiso 0.453(16) 1 calc PR 2
C52' C 0.074(4) 1.035(3) 0.410(3) 0.08(2) Uani 0.453(16) 1 d PG 2
H52' H 0.0572 1.0793 0.4397 0.097 Uiso 0.453(16) 1 calc PR 2
C53' C 0.165(3) 0.983(4) 0.387(3) 0.08(2) Uani 0.453(16) 1 d PG 2
H53' H 0.2093 0.9923 0.4022 0.095 Uiso 0.453(16) 1 calc PR 2
C54' C 0.190(3) 0.917(3) 0.342(3) 0.08(2) Uani 0.453(16) 1 d PG 2
H54' H 0.2506 0.8820 0.3270 0.094 Uiso 0.453(16) 1 calc PR 2
C63 C 0.562(3) 0.788(13) 0.348(13) 0.6(6) Uani 0.50 1 d PR .
C55 C 0.62(11) 0.69(11) 0.48(10) 0.8(9) Uani 0.50 1 d P .
N1 N 0.54(8) 0.67(8) 0.47(5) 1.0(12) Uani 0.50 1 d P .
C57 C 0.82(9) 0.59(7) 0.42(7) 0.6(7) Uani 0.50 1 d P .
C65 C 0.59(10) 0.82(9) 0.17(5) 0.7(6) Uani 0.50 1 d P .
C58 C 0.88(7) 0.60(7) 0.47(6) 0.6(5) Uani 0.50 1 d P .
C59 C 0.49(2) 0.63(3) 0.445(18) 0.32(15) Uani 0.50 1 d P .
C60 C 0.56(3) 0.53(3) 0.456(18) 0.31(13) Uani 0.50 1 d P .
C56 C 0.72(11) 0.63(15) 0.46(14) 1(2) Uani 0.50 1 d P .
C64 C 0.57(10) 0.79(9) 0.26(5) 0.6(7) Uani 0.50 1 d P .
C61 C 0.65(3) 0.53(2) 0.471(18) 0.29(12) Uani 0.50 1 d P .

loop_
_atom_site_aniso_label
_atom_site_aniso_U_11
_atom_site_aniso_U_22
_atom_site_aniso_U_33
_atom_site_aniso_U_23
_atom_site_aniso_U_13
_atom_site_aniso_U_12
C62 0.7(17) 0.5(12) 0.7(17) -0.2(11) 0.0(11) -0.3(11)
Au1 0.0270(6) 0.0320(7) 0.0345(8) -0.0079(6) -0.0035(5) -0.0125(5)
Au2 0.0381(6) 0.0412(6) 0.0468(6) -0.0077(5) 0.0017(5) -0.0181(5)
Au3 0.0546(7) 0.0470(6) 0.0423(6) -0.0027(5) -0.0114(5) -0.0259(5)
Au4 0.0701(9) 0.0439(7) 0.0821(10) -0.0122(6) 0.0151(7) -0.0177(6)
Au5 0.0423(6) 0.0356(6) 0.0495(7) -0.0113(5) -0.0069(5) -0.0173(5)
Au6 0.0425(6) 0.0448(6) 0.0708(8) -0.0126(6) -0.0099(6) -0.0147(5)
Au7 0.0309(5) 0.0363(5) 0.0476(6) -0.0091(5) -0.0049(4) -0.0085(4)
Au8 0.0381(6) 0.0521(6) 0.0416(6) -0.0176(5) -0.0030(5) -0.0149(5)
Au9 0.0501(7) 0.0678(8) 0.0547(8) -0.0145(6) -0.0091(6) -0.0130(6)
Au10 0.0444(6) 0.0546(7) 0.0792(9) -0.0272(6) -0.0014(6) -0.0224(6)
Au11 0.0329(5) 0.0481(6) 0.0497(7) -0.0134(5) -0.0056(5) -0.0197(5)
Au12 0.0747(9) 0.0582(8) 0.0546(8) -0.0105(6) -0.0183(7) -0.0163(7)
Au13 0.0565(7) 0.0533(7) 0.0622(8) -0.0098(6) -0.0173(6) -0.0197(6)
C1 0.10(3) 0.10(3) 0.10(3) -0.02(2) -0.01(3) -0.04(3)
C2 0.10(3) 0.10(3) 0.10(3) -0.02(3) -0.01(3) -0.04(3)
C3 0.10(3) 0.10(3) 0.10(3) -0.02(3) -0.01(3) -0.04(3)
C4 0.10(3) 0.10(3) 0.10(3) -0.02(3) -0.01(3) -0.04(3)
C5 0.10(3) 0.10(3) 0.10(3) -0.02(3) -0.01(3) -0.04(3)
C6 0.10(3) 0.10(3) 0.10(3) -0.02(3) -0.01(3) -0.04(3)
C7 0.07(2) 0.07(2) 0.08(3) -0.01(2) -0.01(2) -0.03(2)
C8 0.07(2) 0.08(2) 0.08(3) -0.01(2) -0.01(2) -0.03(2)
C9 0.08(2) 0.08(2) 0.08(3) -0.01(2) -0.01(2) -0.03(2)
C10 0.08(3) 0.08(2) 0.08(3) -0.01(2) -0.01(2) -0.03(2)
C11 0.08(3) 0.08(2) 0.08(3) -0.02(2) -0.01(2) -0.03(2)
C12 0.08(2) 0.08(2) 0.08(3) -0.02(2) -0.01(2) -0.03(2)
C13 0.07(2) 0.07(2) 0.07(2) -0.014(18) -0.009(19) -0.031(18)
C14 0.07(2) 0.07(2) 0.07(2) -0.014(19) -0.009(18) -0.031(19)
C15 0.07(2) 0.07(2) 0.07(2) -0.016(19) -0.009(19) -0.03(2)
C16 0.07(2) 0.07(2) 0.07(2) -0.016(19) -0.010(19) -0.030(19)
C17 0.07(2) 0.07(2) 0.07(2) -0.016(19) -0.009(19) -0.03(2)
C18 0.07(2) 0.07(2) 0.07(2) -0.016(18) -0.008(19) -0.031(19)
C19 0.10(3) 0.10(3) 0.10(3) -0.02(3) -0.01(3) -0.04(3)
C20 0.10(3) 0.10(3) 0.10(3) -0.02(3) -0.01(3) -0.05(3)
C21 0.10(3) 0.10(3) 0.10(4) -0.02(3) -0.01(3) -0.05(3)
C22 0.10(3) 0.10(3) 0.10(4) -0.02(3) -0.01(3) -0.05(3)
C23 0.10(3) 0.10(3) 0.10(4) -0.02(3) -0.01(3) -0.05(3)
C24 0.10(3) 0.10(3) 0.10(4) -0.02(3) -0.01(3) -0.05(3)
C31 0.11(4) 0.11(3) 0.10(4) -0.02(3) -0.01(3) -0.05(3)
C32 0.11(4) 0.11(3) 0.10(4) -0.02(3) 0.00(3) -0.05(3)
C33 0.11(4) 0.11(3) 0.11(4) -0.02(3) -0.01(3) -0.05(3)
C34 0.11(4) 0.11(4) 0.11(4) -0.03(3) -0.01(3) -0.05(3)
C35 0.11(4) 0.12(4) 0.11(4) -0.03(3) -0.01(3) -0.05(3)
C36 0.11(4) 0.11(4) 0.11(4) -0.03(3) -0.01(3) -0.05(3)
C37 0.10(3) 0.11(3) 0.11(4) -0.02(3) -0.01(3) -0.05(3)
C38 0.10(4) 0.11(3) 0.11(4) -0.02(3) -0.01(3) -0.05(3)
C39 0.11(4) 0.11(4) 0.11(4) -0.02(3) -0.01(3) -0.05(3)
C40 0.11(4) 0.11(4) 0.11(4) -0.02(3) -0.01(3) -0.05(3)
C41 0.10(4) 0.11(3) 0.11(4) -0.02(3) -0.01(3) -0.05(3)
C42 0.10(3) 0.11(3) 0.11(4) -0.02(3) -0.01(3) -0.05(3)
C43 0.10(3) 0.10(3) 0.10(4) -0.02(3) -0.01(3) -0.04(3)
C44 0.10(3) 0.10(3) 0.10(3) -0.02(3) -0.01(3) -0.04(3)
C45 0.10(3) 0.10(3) 0.10(4) -0.02(3) -0.01(3) -0.04(3)
C46 0.10(3) 0.10(3) 0.10(3) -0.02(3) -0.01(3) -0.05(3)
C47 0.11(4) 0.10(3) 0.11(4) -0.02(3) -0.01(3) -0.05(3)
C48 0.10(3) 0.10(3) 0.11(4) -0.02(3) -0.01(3) -0.04(3)
Se1 0.063(2) 0.0582(19) 0.084(3) -0.0021(18) 0.0008(18) -0.0319(17)
Se2 0.077(2) 0.0446(17) 0.063(2) -0.0124(15) -0.0077(17) -0.0243(16)
Se3 0.0517(17) 0.0416(15) 0.063(2) -0.0118(14) -0.0112(14) -0.0233(13)
Se4 0.0411(15) 0.0396(15) 0.070(2) -0.0146(14) -0.0101(14) -0.0101(12)
Se5 0.0547(19) 0.069(2) 0.062(2) -0.0304(17) -0.0002(16) -0.0168(16)
Se6 0.0537(18) 0.0460(17) 0.075(2) -0.0120(15) -0.0083(16) -0.0116(14)
Se7 0.0368(15) 0.067(2) 0.082(2) -0.0268(17) -0.0110(15) -0.0211(14)
Se8 0.089(3) 0.076(2) 0.058(2) -0.0100(17) -0.0136(18) -0.047(2)
Se9 0.065(6) 0.061(4) 0.054(4) -0.012(3) -0.013(4) -0.022(4)
C49 0.07(4) 0.07(4) 0.07(4) -0.01(3) -0.01(3) -0.03(3)
C50 0.07(4) 0.07(4) 0.07(4) -0.01(3) -0.01(3) -0.03(3)
C51 0.07(4) 0.07(4) 0.07(4) -0.01(3) -0.01(3) -0.03(4)
C52 0.07(4) 0.07(4) 0.07(5) -0.01(3) -0.01(3) -0.03(4)
C53 0.07(4) 0.07(4) 0.07(5) -0.02(3) -0.01(3) -0.03(4)
C54 0.07(4) 0.07(4) 0.07(4) -0.01(3) -0.01(3) -0.03(4)
C25 0.09(3) 0.09(3) 0.09(3) -0.02(2) -0.01(2) -0.04(2)
C26 0.09(3) 0.09(3) 0.09(3) -0.02(2) 0.00(2) -0.04(3)
C27 0.10(3) 0.10(3) 0.09(3) -0.02(3) -0.01(3) -0.04(3)
C28 0.10(3) 0.10(3) 0.09(3) -0.02(3) -0.01(3) -0.04(3)
C29 0.09(3) 0.09(3) 0.09(3) -0.02(2) -0.01(3) -0.04(2)
C30 0.09(3) 0.09(3) 0.09(3) -0.01(2) -0.01(2) -0.04(2)
Se9' 0.055(7) 0.060(5) 0.053(5) -0.010(4) -0.011(5) -0.022(4)
C49' 0.08(6) 0.08(6) 0.08(6) -0.02(5) -0.01(5) -0.03(5)
C50' 0.08(6) 0.08(5) 0.08(6) -0.02(5) -0.01(5) -0.03(5)
C51' 0.08(6) 0.08(6) 0.08(6) -0.02(5) -0.01(5) -0.03(5)
C52' 0.08(6) 0.08(6) 0.08(6) -0.02(5) -0.01(5) -0.03(5)
C53' 0.08(6) 0.08(5) 0.08(6) -0.02(5) -0.01(5) -0.03(5)
C54' 0.08(6) 0.08(5) 0.08(6) -0.02(5) -0.01(5) -0.04(5)
C63 0.6(13) 0.5(10) 0.6(18) -0.1(14) -0.1(16) -0.2(9)
C55 1(2) 1(2) 1(2) 0(2) 0(2) -1(2)
N1 1.0(18) 1.0(18) 1.2(17) 0.4(13) -0.7(14) -0.8(17)
C57 1(2) 0.6(9) 0.6(12) -0.1(8) -0.2(12) -0.3(12)
C65 0.7(12) 0.7(12) 0.6(14) -0.2(13) -0.1(15) -0.3(9)
C58 0.6(13) 0.6(8) 0.6(12) -0.1(8) -0.1(9) -0.3(8)
C59 0.3(4) 0.3(4) 0.3(3) 0.0(3) 0.0(3) -0.1(3)
C60 0.3(4) 0.3(4) 0.3(3) 0.0(3) 0.0(3) -0.1(3)
C56 1(3) 1(4) 1(4) 0(2) 0(3) 0(3)
C64 0.7(11) 0.6(12) 0.6(19) -0.1(15) 0.0(17) -0.3(9)
C61 0.3(3) 0.3(3) 0.3(3) -0.1(2) 0.0(3) -0.1(3)

loop_
_atom_type_symbol
_atom_type_description
_atom_type_scat_dispersion_real
_atom_type_scat_dispersion_imag
_atom_type_scat_source
Au Au -2.0133 8.8022 'International Tables Vol C Tables 4.2.6.8 and 6.1.1.4'
Se Se -0.0929 2.2259 'International Tables Vol C Tables 4.2.6.8 and 6.1.1.4'
C C 0.0033 0.0016 'International Tables Vol C Tables 4.2.6.8 and 6.1.1.4'
H H 0.0000 0.0000 'International Tables Vol C Tables 4.2.6.8 and 6.1.1.4'
N N 0.0061 0.0033 'International Tables Vol C Tables 4.2.6.8 and 6.1.1.4'

loop_
_geom_angle_atom_site_label_1
_geom_angle_atom_site_label_2
_geom_angle_atom_site_label_3
_geom_angle
_geom_angle_site_symmetry_1
_geom_angle_site_symmetry_3
C63 C62 N1 116(10) . .
Au5 Au1 Au5 180.000(6) . 2_575
Au5 Au1 Au11 64.08(3) . 2_575
Au5 Au1 Au11 115.92(3) 2_575 2_575
Au5 Au1 Au11 115.92(3) . .
Au5 Au1 Au11 64.08(3) 2_575 .
Au11 Au1 Au11 180.0 2_575 .
Au5 Au1 Au8 65.57(3) . .
Au5 Au1 Au8 114.43(3) 2_575 .
Au11 Au1 Au8 61.44(3) 2_575 .
Au11 Au1 Au8 118.56(3) . .
Au5 Au1 Au8 114.43(3) . 2_575
Au5 Au1 Au8 65.57(3) 2_575 2_575
Au11 Au1 Au8 118.56(3) 2_575 2_575
Au11 Au1 Au8 61.44(3) . 2_575
Au8 Au1 Au8 180.00(4) . 2_575
Au5 Au1 Au2 64.45(3) . .
Au5 Au1 Au2 115.55(3) 2_575 .
Au11 Au1 Au2 63.69(4) 2_575 .
Au11 Au1 Au2 116.31(4) . .
Au8 Au1 Au2 117.05(3) . .
Au8 Au1 Au2 62.95(3) 2_575 .
Au5 Au1 Au2 115.55(3) . 2_575
Au5 Au1 Au2 64.45(3) 2_575 2_575
Au11 Au1 Au2 116.31(4) 2_575 2_575
Au11 Au1 Au2 63.69(4) . 2_575
Au8 Au1 Au2 62.95(3) . 2_575
Au8 Au1 Au2 117.05(3) 2_575 2_575
Au2 Au1 Au2 180.00(4) . 2_575
Au5 Au1 Au7 116.57(3) . 2_575
Au5 Au1 Au7 63.43(3) 2_575 2_575
Au11 Au1 Au7 64.75(4) 2_575 2_575
Au11 Au1 Au7 115.25(4) . 2_575
Au8 Au1 Au7 115.94(3) . 2_575
Au8 Au1 Au7 64.06(3) 2_575 2_575
Au2 Au1 Au7 60.75(3) . 2_575
Au2 Au1 Au7 119.25(3) 2_575 2_575
Au5 Au1 Au7 63.43(3) . .
Au5 Au1 Au7 116.57(3) 2_575 .
Au11 Au1 Au7 115.25(4) 2_575 .
Au11 Au1 Au7 64.75(4) . .
Au8 Au1 Au7 64.06(3) . .
Au8 Au1 Au7 115.93(3) 2_575 .
Au2 Au1 Au7 119.25(3) . .
Au2 Au1 Au7 60.75(3) 2_575 .
Au7 Au1 Au7 180.0 2_575 .
Au5 Au1 Au3 118.55(3) . 2_575
Au5 Au1 Au3 61.45(3) 2_575 2_575
Au11 Au1 Au3 63.22(3) 2_575 2_575
Au11 Au1 Au3 116.78(3) . 2_575
Au8 Au1 Au3 62.93(4) . 2_575
Au8 Au1 Au3 117.07(4) 2_575 2_575
Au2 Au1 Au3 114.38(4) . 2_575
Au2 Au1 Au3 65.62(4) 2_575 2_575
Au7 Au1 Au3 63.47(3) 2_575 2_575
Au7 Au1 Au3 116.53(3) . 2_575
Au5 Au1 Au3 61.45(3) . .
Au5 Au1 Au3 118.55(3) 2_575 .
Au11 Au1 Au3 116.78(3) 2_575 .
Au11 Au1 Au3 63.22(3) . .
Au8 Au1 Au3 117.07(4) . .
Au8 Au1 Au3 62.93(4) 2_575 .
Au2 Au1 Au3 65.62(4) . .
Au2 Au1 Au3 114.38(4) 2_575 .
Au7 Au1 Au3 116.53(3) 2_575 .
Au7 Au1 Au3 63.47(3) . .
Au3 Au1 Au3 180.00(3) 2_575 .
Se1 Au2 Au1 156.06(9) . .
Se1 Au2 Au7 138.41(9) . 2_575
Au1 Au2 Au7 59.73(3) . 2_575
Se1 Au2 Au8 138.31(10) . 2_575
Au1 Au2 Au8 58.48(3) . 2_575
Au7 Au2 Au8 62.14(4) 2_575 2_575
Se1 Au2 Au11 111.69(10) . 2_575
Au1 Au2 Au11 58.04(3) . 2_575
Au7 Au2 Au11 62.38(4) 2_575 2_575
Au8 Au2 Au11 109.82(4) 2_575 2_575
Se1 Au2 Au5 98.61(9) . .
Au1 Au2 Au5 57.46(3) . .
Au7 Au2 Au5 109.72(5) 2_575 .
Au8 Au2 Au5 105.31(5) 2_575 .
Au11 Au2 Au5 59.86(4) 2_575 .
Se1 Au2 Au3 112.16(9) . .
Au1 Au2 Au3 57.39(3) . .
Au7 Au2 Au3 108.78(4) 2_575 .
Au8 Au2 Au3 58.78(4) 2_575 .
Au11 Au2 Au3 105.62(4) 2_575 .
Au5 Au2 Au3 56.69(4) . .
Se1 Au2 Au4 50.79(8) . .
Au1 Au2 Au4 110.84(4) . .
Au7 Au2 Au4 170.53(5) 2_575 .
Au8 Au2 Au4 113.18(5) 2_575 .
Au11 Au2 Au4 114.46(5) 2_575 .
Au5 Au2 Au4 62.62(4) . .
Au3 Au2 Au4 62.73(4) . .
Se1 Au2 Au9 93.95(9) . 2_575
Au1 Au2 Au9 109.98(4) . 2_575
Au7 Au2 Au9 60.98(4) 2_575 2_575
Au8 Au2 Au9 63.09(4) 2_575 2_575
Au11 Au2 Au9 117.26(5) 2_575 2_575
Au5 Au2 Au9 167.22(5) . 2_575
Au3 Au2 Au9 116.03(5) . 2_575
Au4 Au2 Au9 125.52(5) . 2_575
Se1 Au2 Au10 78.79(9) . 2_575
Au1 Au2 Au10 110.58(5) . 2_575
Au7 Au2 Au10 61.27(4) 2_575 2_575
Au8 Au2 Au10 116.73(5) 2_575 2_575
Au11 Au2 Au10 64.39(4) 2_575 2_575
Au5 Au2 Au10 118.31(5) . 2_575
Au3 Au2 Au10 167.96(5) . 2_575
Au4 Au2 Au10 126.54(5) . 2_575
Au9 Au2 Au10 66.43(4) 2_575 2_575
Se9 Au3 Se9' 20.43(18) . .
Se9 Au3 Au1 154.78(16) . .
Se9' Au3 Au1 148.8(2) . .
Se9 Au3 Au5 144.62(19) . .
Se9' Au3 Au5 148.05(18) . .
Au1 Au3 Au5 58.73(3) . .
Se9 Au3 Au8 97.51(17) . 2_575
Se9' Au3 Au8 103.34(19) . 2_575
Au1 Au3 Au8 58.28(3) . 2_575
Au5 Au3 Au8 108.28(5) . 2_575
Se9 Au3 Au11 104.8(2) . .
Se9' Au3 Au11 91.1(3) . .
Au1 Au3 Au11 58.07(3) . .
Au5 Au3 Au11 109.21(5) . .
Au8 Au3 Au11 58.26(4) 2_575 .
Se9 Au3 Au7 133.5(3) . .
Se9' Au3 Au7 113.6(3) . .
Au1 Au3 Au7 58.16(3) . .
Au5 Au3 Au7 60.67(4) . .
Au8 Au3 Au7 107.68(4) 2_575 .
Au11 Au3 Au7 61.16(4) . .
Se9 Au3 Au2 119.0(3) . .
Se9' Au3 Au2 138.7(3) . .
Au1 Au3 Au2 56.99(3) . .
Au5 Au3 Au2 60.50(4) . .
Au8 Au3 Au2 58.59(3) 2_575 .
Au11 Au3 Au2 105.23(5) . .
Au7 Au3 Au2 107.52(5) . .
Se9 Au3 Au6 92.36(17) . .
Se9' Au3 Au6 85.9(2) . .
Au1 Au3 Au6 111.90(5) . .
Au5 Au3 Au6 62.91(4) . .
Au8 Au3 Au6 170.13(5) 2_575 .
Au11 Au3 Au6 118.85(5) . .
Au7 Au3 Au6 64.70(4) . .
Au2 Au3 Au6 116.39(4) . .
Se9 Au3 Au4 86.5(3) . .
Se9' Au3 Au4 102.6(3) . .
Au1 Au3 Au4 107.35(5) . .
Au5 Au3 Au4 62.43(4) . .
Au8 Au3 Au4 109.83(5) 2_575 .
Au11 Au3 Au4 164.07(5) . .
Au7 Au3 Au4 118.72(5) . .
Au2 Au3 Au4 59.01(4) . .
Au6 Au3 Au4 70.88(4) . .
Se9 Au3 Au12 49.08(17) . 2_575
Se9' Au3 Au12 46.19(18) . 2_575
Au1 Au3 Au12 106.89(5) . 2_575
Au5 Au3 Au12 165.45(5) . 2_575
Au8 Au3 Au12 58.41(4) 2_575 2_575
Au11 Au3 Au12 59.85(4) . 2_575
Au7 Au3 Au12 115.34(5) . 2_575
Au2 Au3 Au12 111.10(5) . 2_575
Au6 Au3 Au12 129.75(5) . 2_575
Au4 Au3 Au12 125.36(5) . 2_575
Se2 Au4 Se1 167.31(12) . .
Se2 Au4 Au2 139.40(10) . .
Se1 Au4 Au2 53.00(8) . .
Se2 Au4 Au5 95.02(9) . .
Se1 Au4 Au5 96.04(10) . .
Au2 Au4 Au5 57.29(4) . .
Se2 Au4 Au3 81.70(9) . .
Se1 Au4 Au3 109.95(9) . .
Au2 Au4 Au3 58.26(4) . .
Au5 Au4 Au3 53.77(3) . .
Se3 Au5 Au1 160.81(8) . .
Se3 Au5 Au3 138.15(8) . .
Au1 Au5 Au3 59.83(3) . .
Se3 Au5 Au7 130.76(8) . .
Au1 Au5 Au7 58.70(3) . .
Au3 Au5 Au7 61.31(4) . .
Se3 Au5 Au11 103.23(8) . 2_575
Au1 Au5 Au11 58.17(3) . 2_575
Au3 Au5 Au11 110.37(5) . 2_575
Au7 Au5 Au11 106.70(4) . 2_575
Se3 Au5 Au2 119.00(8) . .
Au1 Au5 Au2 58.09(3) . .
Au3 Au5 Au2 62.81(4) . .
Au7 Au5 Au2 109.76(4) . .
Au11 Au5 Au2 59.66(4) 2_575 .
Se3 Au5 Au8 110.02(8) . .
Au1 Au5 Au8 57.48(3) . .
Au3 Au5 Au8 108.95(5) . .
Au7 Au5 Au8 59.83(3) . .
Au11 Au5 Au8 57.07(4) 2_575 .
Au2 Au5 Au8 105.52(5) . .
Se3 Au5 Au6 86.33(8) . .
Au1 Au5 Au6 112.12(4) . .
Au3 Au5 Au6 62.08(4) . .
Au7 Au5 Au6 64.61(4) . .
Au11 Au5 Au6 170.20(4) 2_575 .
Au2 Au5 Au6 117.67(5) . .
Au8 Au5 Au6 117.90(5) . .
Se3 Au5 Au13 49.72(7) . 2_575
Au1 Au5 Au13 112.30(4) . 2_575
Au3 Au5 Au13 172.11(5) . 2_575
Au7 Au5 Au13 115.06(5) . 2_575
Au11 Au5 Au13 63.16(4) 2_575 2_575
Au2 Au5 Au13 114.41(5) . 2_575
Au8 Au5 Au13 64.07(4) . 2_575
Au6 Au5 Au13 123.75(5) . 2_575
Se3 Au5 Au4 81.03(8) . .
Au1 Au5 Au4 109.23(4) . .
Au3 Au5 Au4 63.80(5) . .
Au7 Au5 Au4 120.55(5) . .
Au11 Au5 Au4 112.12(5) 2_575 .
Au2 Au5 Au4 60.09(4) . .
Au8 Au5 Au4 165.44(5) . .
Au6 Au5 Au4 71.09(4) . .
Au13 Au5 Au4 122.06(5) 2_575 .
Se4 Au6 Se2 169.55(11) . .
Se4 Au6 Au3 102.75(8) . .
Se2 Au6 Au3 83.55(8) . .
Se4 Au6 Au5 94.83(8) . .
Se2 Au6 Au5 95.62(9) . .
Au3 Au6 Au5 55.01(3) . .
Se4 Au6 Au7 50.18(7) . .
Se2 Au6 Au7 138.20(8) . .
Au3 Au6 Au7 55.75(4) . .
Au5 Au6 Au7 55.17(3) . .
Se4 Au7 Au1 154.40(8) . .
Se4 Au7 Au2 144.52(9) . 2_575
Au1 Au7 Au2 59.53(3) . 2_575
Se4 Au7 Au5 97.46(8) . .
Au1 Au7 Au5 57.87(3) . .
Au2 Au7 Au5 109.76(4) 2_575 .
Se4 Au7 Au3 104.44(8) . .
Au1 Au7 Au3 58.38(3) . .
Au2 Au7 Au3 109.12(4) 2_575 .
Au5 Au7 Au3 58.03(4) . .
Se4 Au7 Au8 119.25(8) . .
Au1 Au7 Au8 57.83(3) . .
Au2 Au7 Au8 60.39(4) 2_575 .
Au5 Au7 Au8 61.49(4) . .
Au3 Au7 Au8 107.67(5) . .
Se4 Au7 Au11 133.51(8) . .
Au1 Au7 Au11 57.43(3) . .
Au2 Au7 Au11 60.72(4) 2_575 .
Au5 Au7 Au11 105.52(4) . .
Au3 Au7 Au11 59.14(4) . .
Au8 Au7 Au11 107.24(4) . .
Se4 Au7 Au9 83.25(8) . .
Au1 Au7 Au9 112.70(4) . .
Au2 Au7 Au9 64.53(4) 2_575 .
Au5 Au7 Au9 116.78(5) . .
Au3 Au7 Au9 170.90(5) . .
Au8 Au7 Au9 63.78(4) . .
Au11 Au7 Au9 118.93(5) . .
Se4 Au7 Au10 90.19(8) . .
Au1 Au7 Au10 113.84(4) . .
Au2 Au7 Au10 65.46(4) 2_575 .
Au5 Au7 Au10 170.80(5) . .
Au3 Au7 Au10 115.12(5) . .
Au8 Au7 Au10 118.87(5) . .
Au11 Au7 Au10 65.35(4) . .
Au9 Au7 Au10 69.07(4) . .
Se4 Au7 Au6 48.12(8) . .
Au1 Au7 Au6 107.85(4) . .
Au2 Au7 Au6 167.30(5) 2_575 .
Au5 Au7 Au6 60.22(3) . .
Au3 Au7 Au6 59.56(4) . .
Au8 Au7 Au6 115.49(4) . .
Au11 Au7 Au6 112.57(5) . .
Au9 Au7 Au6 125.91(5) . .
Au10 Au7 Au6 123.18(4) . .
Se5 Au8 Au1 153.69(9) . .
Se5 Au8 Au11 140.81(9) . 2_575
Au1 Au8 Au11 59.21(3) . 2_575
Se5 Au8 Au2 108.36(9) . 2_575
Au1 Au8 Au2 58.57(3) . 2_575
Au11 Au8 Au2 110.62(5) 2_575 2_575
Se5 Au8 Au3 139.46(9) . 2_575
Au1 Au8 Au3 58.79(3) . 2_575
Au11 Au8 Au3 61.04(4) 2_575 2_575
Au2 Au8 Au3 62.63(4) 2_575 2_575
Se5 Au8 Au7 95.60(9) . .
Au1 Au8 Au7 58.10(3) . .
Au11 Au8 Au7 108.45(5) 2_575 .
Au2 Au8 Au7 57.48(4) 2_575 .
Au3 Au8 Au7 108.16(4) 2_575 .
Se5 Au8 Au5 112.57(9) . .
Au1 Au8 Au5 56.95(3) . .
Au11 Au8 Au5 60.35(4) 2_575 .
Au2 Au8 Au5 105.18(5) 2_575 .
Au3 Au8 Au5 107.84(5) 2_575 .
Au7 Au8 Au5 58.68(4) . .
Se5 Au8 Au12 92.54(9) . .
Au1 Au8 Au12 113.77(5) . .
Au11 Au8 Au12 63.55(4) 2_575 .
Au2 Au8 Au12 121.54(5) 2_575 .
Au3 Au8 Au12 66.28(4) 2_575 .
Au7 Au8 Au12 171.60(5) . .
Au5 Au8 Au12 116.03(5) . .
Se5 Au8 Au9 48.77(8) . .
Au1 Au8 Au9 109.05(4) . .
Au11 Au8 Au9 167.46(5) 2_575 .
Au2 Au8 Au9 61.85(4) 2_575 .
Au3 Au8 Au9 118.35(5) 2_575 .
Au7 Au8 Au9 59.23(4) . .
Au5 Au8 Au9 110.49(4) . .
Au12 Au8 Au9 128.62(5) . .
Se5 Au8 Au13 80.62(9) . 2_575
Au1 Au8 Au13 107.95(4) . 2_575
Au11 Au8 Au13 62.41(4) 2_575 2_575
Au2 Au8 Au13 164.62(5) 2_575 2_575
Au3 Au8 Au13 118.72(5) 2_575 2_575
Au7 Au8 Au13 110.19(5) . 2_575
Au5 Au8 Au13 59.48(4) . 2_575
Au12 Au8 Au13 69.14(4) . 2_575
Au9 Au8 Au13 122.03(5) . 2_575
Se6 Au9 Se5 164.12(13) . .
Se6 Au9 Au7 99.44(10) . .
Se5 Au9 Au7 95.77(9) . .
Se6 Au9 Au2 88.38(9) . 2_575
Se5 Au9 Au2 104.28(9) . 2_575
Au7 Au9 Au2 54.49(4) . 2_575
Se6 Au9 Au8 143.04(10) . .
Se5 Au9 Au8 51.36(8) . .
Au7 Au9 Au8 56.99(3) . .
Au2 Au9 Au8 55.06(3) 2_575 .
Se7 Au10 Se6 166.23(12) . .
Se7 Au10 Au7 95.75(8) . .
Se6 Au10 Au7 97.69(9) . .
Se7 Au10 Au2 99.20(8) . 2_575
Se6 Au10 Au2 86.52(8) . 2_575
Au7 Au10 Au2 53.27(4) . 2_575
Se7 Au10 Au11 48.78(7) . .
Se6 Au10 Au11 139.94(9) . .
Au7 Au10 Au11 55.82(4) . .
Au2 Au10 Au11 53.89(4) 2_575 .
Se7 Au11 Au1 154.20(9) . .
Se7 Au11 Au8 143.61(9) . 2_575
Au1 Au11 Au8 59.35(3) . 2_575
Se7 Au11 Au3 115.93(9) . .
Au1 Au11 Au3 58.71(3) . .
Au8 Au11 Au3 60.70(4) 2_575 .
Se7 Au11 Au2 105.03(9) . 2_575
Au1 Au11 Au2 58.26(3) . 2_575
Au8 Au11 Au2 110.57(4) 2_575 2_575
Au3 Au11 Au2 106.44(4) . 2_575
Se7 Au11 Au5 134.79(9) . 2_575
Au1 Au11 Au5 57.75(3) . 2_575
Au8 Au11 Au5 62.58(4) 2_575 2_575
Au3 Au11 Au5 109.29(5) . 2_575
Au2 Au11 Au5 60.48(4) 2_575 2_575
Se7 Au11 Au7 96.98(8) . .
Au1 Au11 Au7 57.83(3) . .
Au8 Au11 Au7 108.45(4) 2_575 .
Au3 Au11 Au7 59.70(4) . .
Au2 Au11 Au7 56.90(4) 2_575 .
Au5 Au11 Au7 105.87(5) 2_575 .
Se7 Au11 Au12 84.15(9) . 2_575
Au1 Au11 Au12 111.75(4) . 2_575
Au8 Au11 Au12 61.02(4) 2_575 2_575
Au3 Au11 Au12 65.24(4) . 2_575
Au2 Au11 Au12 170.00(5) 2_575 2_575
Au5 Au11 Au12 115.77(5) 2_575 2_575
Au7 Au11 Au12 118.85(5) . 2_575
Se7 Au11 Au13 94.34(8) . .
Au1 Au11 Au13 110.06(4) . .
Au8 Au11 Au13 65.01(4) 2_575 .
Au3 Au11 Au13 120.77(5) . .
Au2 Au11 Au13 113.22(4) 2_575 .
Au5 Au11 Au13 60.94(4) 2_575 .
Au7 Au11 Au13 166.69(5) . .
Au12 Au11 Au13 69.24(4) 2_575 .
Se7 Au11 Au10 47.09(8) . .
Au1 Au11 Au10 108.59(4) . .
Au8 Au11 Au10 167.08(5) 2_575 .
Au3 Au11 Au10 110.08(5) . .
Au2 Au11 Au10 61.72(4) 2_575 .
Au5 Au11 Au10 116.48(5) 2_575 .
Au7 Au11 Au10 58.83(3) . .
Au12 Au11 Au10 125.35(5) 2_575 .
Au13 Au11 Au10 126.84(4) . .
C49' Au12 C50' 49(10) 2_575 2_575
C49' Au12 C54' 45(10) 2_575 2_575
C50' Au12 C54' 78(6) 2_575 2_575
C49' Au12 Se9' 54.0(17) 2_575 2_575
C50' Au12 Se9' 85(10) 2_575 2_575
C54' Au12 Se9' 83(10) 2_575 2_575
C49' Au12 Se8 116.5(17) 2_575 2_575
C50' Au12 Se8 95(10) 2_575 2_575
C54' Au12 Se8 84(10) 2_575 2_575
Se9' Au12 Se8 166.6(2) 2_575 2_575
C49' Au12 Se9 47.8(18) 2_575 2_575
C50' Au12 Se9 66(10) 2_575 2_575
C54' Au12 Se9 88(10) 2_575 2_575
Se9' Au12 Se9 21.1(2) 2_575 2_575
Se8 Au12 Se9 160.1(3) 2_575 2_575
C49' Au12 C51' 63(9) 2_575 2_575
C50' Au12 C51' 29(4) 2_575 2_575
C54' Au12 C51' 71(5) 2_575 2_575
Se9' Au12 C51' 111(9) 2_575 2_575
Se8 Au12 C51' 67(9) 2_575 2_575
Se9 Au12 C51' 93(9) 2_575 2_575
C49' Au12 Au8 132(2) 2_575 .
C50' Au12 Au8 91(8) 2_575 .
C54' Au12 Au8 166(10) 2_575 .
Se9' Au12 Au8 104.7(2) 2_575 .
Se8 Au12 Au8 88.72(10) 2_575 .
Se9 Au12 Au8 95.52(19) 2_575 .
C51' Au12 Au8 95(7) 2_575 .
C49' Au12 Au11 144.1(17) 2_575 2_575
C50' Au12 Au11 144(7) 2_575 2_575
C54' Au12 Au11 137(10) 2_575 2_575
Se9' Au12 Au11 90.5(3) 2_575 2_575
Se8 Au12 Au11 97.44(10) 2_575 2_575
Se9 Au12 Au11 100.94(19) 2_575 2_575
C51' Au12 Au11 148(7) 2_575 2_575
Au8 Au12 Au11 55.43(4) . 2_575
C49' Au12 Au3 97.7(18) 2_575 2_575
C50' Au12 Au3 96(9) 2_575 2_575
C54' Au12 Au3 133(10) 2_575 2_575
Se9' Au12 Au3 50.72(19) 2_575 2_575
Se8 Au12 Au3 142.34(10) 2_575 2_575
Se9 Au12 Au3 49.90(15) 2_575 2_575
C51' Au12 Au3 122(8) 2_575 2_575
Au8 Au12 Au3 55.30(4) . 2_575
Au11 Au12 Au3 54.91(4) 2_575 2_575
Se8 Au13 Se3 166.30(12) . 2_575
Se8 Au13 Au5 138.98(9) . 2_575
Se3 Au13 Au5 51.91(7) 2_575 2_575
Se8 Au13 Au11 94.92(10) . .
Se3 Au13 Au11 98.77(8) 2_575 .
Au5 Au13 Au11 55.89(3) 2_575 .
Se8 Au13 Au8 83.31(9) . 2_575
Se3 Au13 Au8 104.88(8) 2_575 2_575
Au5 Au13 Au8 56.46(3) 2_575 2_575
Au11 Au13 Au8 52.58(3) . 2_575
C6 C1 C2 121(4) . .
C6 C1 Se6 118(3) . .
C2 C1 Se6 120(3) . .
C1 C2 C3 118(4) . .
C1 C2 H2 120.8 . .
C3 C2 H2 120.8 . .
C4 C3 C2 118(4) . .
C4 C3 H3 121.1 . .
C2 C3 H3 121.1 . .
C3 C4 C5 126(4) . .
C3 C4 H4 117.1 . .
C5 C4 H4 117.1 . .
C6 C5 C4 114(4) . .
C6 C5 H5 123.0 . .
C4 C5 H5 123.0 . .
C1 C6 C5 122(4) . .
C1 C6 H6 118.9 . .
C5 C6 H6 118.9 . .
C12 C7 C8 121(3) . .
C12 C7 Se4 123(3) . .
C8 C7 Se4 116(3) . .
C9 C8 C7 118(3) . .
C9 C8 H8 120.8 . .
C7 C8 H8 120.8 . .
C10 C9 C8 122(4) . .
C10 C9 H9 119.2 . .
C8 C9 H9 119.2 . .
C9 C10 C11 119(3) . .
C9 C10 H10 120.6 . .
C11 C10 H10 120.6 . .
C12 C11 C10 121(4) . .
C12 C11 H11 119.6 . .
C10 C11 H11 119.6 . .
C7 C12 C11 119(4) . .
C7 C12 H12 120.4 . .
C11 C12 H12 120.4 . .
C18 C13 C14 121(3) . .
C18 C13 Se3 121(3) . .
C14 C13 Se3 117(3) . .
C15 C14 C13 120(3) . .
C15 C14 H14 120.1 . .
C13 C14 H14 120.1 . .
C16 C15 C14 117(3) . .
C16 C15 H15 121.5 . .
C14 C15 H15 121.5 . .
C17 C16 C15 125(3) . .
C17 C16 H16 117.6 . .
C15 C16 H16 117.6 . .
C18 C17 C16 116(3) . .
C18 C17 H17 121.9 . .
C16 C17 H17 121.9 . .
C17 C18 C13 121(3) . .
C17 C18 H18 119.4 . .
C13 C18 H18 119.4 . .
C20 C19 C24 120.0 . .
C20 C19 Se7 117.0(4) . .
C24 C19 Se7 122.9(4) . .
C19 C20 C21 120.0 . .
C19 C20 H20 120.0 . .
C21 C20 H20 120.0 . .
C22 C21 C20 120.0 . .
C22 C21 H21 120.0 . .
C20 C21 H21 120.0 . .
C23 C22 C21 120.0 . .
C23 C22 H22 120.0 . .
C21 C22 H22 120.0 . .
C22 C23 C24 120.0 . .
C22 C23 H23 120.0 . .
C24 C23 H23 120.0 . .
C23 C24 C19 120.0 . .
C23 C24 H24 120.0 . .
C19 C24 H24 120.0 . .
C32 C31 C36 120.0 . .
C32 C31 Se1 117.8(4) . .
C36 C31 Se1 121.8(4) . .
C31 C32 C33 120.0 . .
C31 C32 H32 120.0 . .
C33 C32 H32 120.0 . .
C32 C33 C34 120.0 . .
C32 C33 H33 120.0 . .
C34 C33 H33 120.0 . .
C35 C34 C33 120.0 . .
C35 C34 H34 120.0 . .
C33 C34 H34 120.0 . .
C34 C35 C36 120.0 . .
C34 C35 H35 120.0 . .
C36 C35 H35 120.0 . .
C35 C36 C31 120.0 . .
C35 C36 H36 120.0 . .
C31 C36 H36 120.0 . .
C38 C37 C42 120.0 . .
C38 C37 Se8 126.7(3) . .
C42 C37 Se8 112.2(3) . .
C37 C38 C39 120.0 . .
C37 C38 H38 120.0 . .
C39 C38 H38 120.0 . .
C38 C39 C40 120.0 . .
C38 C39 H39 120.0 . .
C40 C39 H39 120.0 . .
C41 C40 C39 120.0 . .
C41 C40 H40 120.0 . .
C39 C40 H40 120.0 . .
C42 C41 C40 120.0 . .
C42 C41 H41 120.0 . .
C40 C41 H41 120.0 . .
C41 C42 C37 120.0 . .
C41 C42 H42 120.0 . .
C37 C42 H42 120.0 . .
C48 C43 C44 120.0 . .
C48 C43 H43 120.0 . .
C44 C43 H43 120.0 . .
C43 C44 C45 120.0 . .
C43 C44 Se2 121.6(4) . .
C45 C44 Se2 118.4(4) . .
C46 C45 C44 120.0 . .
C46 C45 H45 120.0 . .
C44 C45 H45 120.0 . .
C47 C46 C45 120.0 . .
C47 C46 H46 120.0 . .
C45 C46 H46 120.0 . .
C46 C47 C48 120.0 . .
C46 C47 H47 120.0 . .
C48 C47 H47 120.0 . .
C43 C48 C47 120.0 . .
C43 C48 H48 120.0 . .
C47 C48 H48 120.0 . .
C31 Se1 Au4 104.2(4) . .
C31 Se1 Au2 107.9(4) . .
Au4 Se1 Au2 76.21(10) . .
C44 Se2 Au4 105.3(5) . .
C44 Se2 Au6 103.5(4) . .
Au4 Se2 Au6 96.77(12) . .
C13 Se3 Au13 102.0(11) . 2_575
C13 Se3 Au5 106.4(10) . .
Au13 Se3 Au5 78.37(9) 2_575 .
C7 Se4 Au6 101.1(11) . .
C7 Se4 Au7 105.0(11) . .
Au6 Se4 Au7 81.70(9) . .
C25 Se5 Au9 101.6(12) . .
C25 Se5 Au8 118.2(13) . .
Au9 Se5 Au8 79.87(10) . .
C1 Se6 Au9 105.1(14) . .
C1 Se6 Au10 107.4(14) . .
Au9 Se6 Au10 92.05(12) . .
C19 Se7 Au10 100.0(4) . .
C19 Se7 Au11 106.6(5) . .
Au10 Se7 Au11 84.13(10) . .
C37 Se8 Au12 95.9(4) . 2_575
C37 Se8 Au13 99.3(4) . .
Au12 Se8 Au13 95.77(13) 2_575 .
C49 Se9 Au12 91.0(10) . 2_575
C49 Se9 Au3 127.2(8) . .
Au12 Se9 Au3 81.0(2) 2_575 .
C50 C49 C54 120.0 . .
C50 C49 Se9 110.2(13) . .
C54 C49 Se9 129.5(13) . .
C49 C50 C51 120.0 . .
C49 C50 H50 120.0 . .
C51 C50 H50 120.0 . .
C52 C51 C50 120.0 . .
C52 C51 H51 120.0 . .
C50 C51 H51 120.0 . .
C51 C52 C53 120.0 . .
C51 C52 H52 120.0 . .
C53 C52 H52 120.0 . .
C54 C53 C52 120.0 . .
C54 C53 H53 120.0 . .
C52 C53 H53 120.0 . .
C53 C54 C49 120.0 . .
C53 C54 H54 120.0 . .
C49 C54 H54 120.0 . .
C30 C25 C26 126(4) . .
C30 C25 Se5 126(3) . .
C26 C25 Se5 107(3) . .
C27 C26 C25 111(4) . .
C27 C26 H26 124.5 . .
C25 C26 H26 124.5 . .
C28 C27 C26 124(2) . .
C28 C27 H27 118.2 . .
C26 C27 H27 118.2 . .
C29 C28 C27 120.0 . .
C29 C28 H28 120.0 . .
C27 C28 H28 120.0 . .
C28 C29 C30 120.0 . .
C28 C29 H29 120.0 . .
C30 C29 H29 120.0 . .
C29 C30 C25 115.2(19) . .
C29 C30 H30 122.4 . .
C25 C30 H30 122.4 . .
C49' Se9' Au12 33.7(17) . 2_575
C49' Se9' Au3 110.2(17) . .
Au12 Se9' Au3 83.1(2) 2_575 .
Au12 C49' C50' 86(3) 2_575 .
Au12 C49' C54' 94(3) 2_575 .
C50' C49' C54' 120.0 . .
Au12 C49' Se9' 92(2) 2_575 .
C50' C49' Se9' 119(3) . .
C54' C49' Se9' 121(3) . .
C51' C50' C49' 120.0 . .
C51' C50' Au12 112(2) . 2_575
C49' C50' Au12 45(2) . 2_575
C51' C50' H50' 120.0 . .
C49' C50' H50' 120.0 . .
Au12 C50' H50' 109.2 2_575 .
C50' C51' C52' 120.0 . .
C50' C51' Au12 39.4(15) . 2_575
C52' C51' Au12 91.9(14) . 2_575
C50' C51' H51' 120.0 . .
C52' C51' H51' 120.0 . .
Au12 C51' H51' 137.7 2_575 .
C53' C52' C51' 120.0 . .
C53' C52' H52' 120.0 . .
C51' C52' H52' 120.0 . .
C52' C53' C54' 120.0 . .
C52' C53' H53' 120.0 . .
C54' C53' H53' 120.0 . .
C53' C54' C49' 120.0 . .
C53' C54' Au12 110.5(19) . 2_575
C49' C54' Au12 42(2) . 2_575
C53' C54' H54' 120.0 . .
C49' C54' H54' 120.0 . .
Au12 C54' H54' 113.4 2_575 .
C64 C63 C62 126(10) . .
N1 C55 C56 126(10) . .
C55 N1 C62 95(10) . .
C59 N1 C62 93(10) . .
N1 C59 C60 102(10) . .
C59 C60 C61 105(10) . .
C55 C56 C57 162(10) . .
C63 C64 C65 159(10) . .

loop_
_geom_bond_atom_site_label_1
_geom_bond_atom_site_label_2
_geom_bond_distance
_geom_bond_site_symmetry_2
C62 C63 1.5(11) .
C62 N1 1.5(12) .
Au1 Au5 2.7794(12) .
Au1 Au5 2.7794(12) 2_575
Au1 Au11 2.7922(12) 2_575
Au1 Au11 2.7922(11) .
Au1 Au8 2.7962(13) .
Au1 Au8 2.7962(12) 2_575
Au1 Au2 2.7988(12) .
Au1 Au2 2.7988(12) 2_575
Au1 Au7 2.8045(11) 2_575
Au1 Au7 2.8045(11) .
Au1 Au3 2.8113(12) 2_575
Au1 Au3 2.8113(12) .
Au2 Se1 2.520(3) .
Au2 Au7 2.8332(16) 2_575
Au2 Au8 2.9214(15) 2_575
Au2 Au11 2.9500(18) 2_575
Au2 Au5 2.9746(16) .
Au2 Au3 3.0399(17) .
Au2 Au4 3.0644(18) .
Au2 Au9 3.1425(18) 2_575
Au2 Au10 3.2155(17) 2_575
Au3 Se9 2.524(7) .
Au3 Se9' 2.541(8) .
Au3 Au5 2.8563(16) .
Au3 Au8 2.9271(17) 2_575
Au3 Au11 2.9369(16) .
Au3 Au7 2.9537(17) .
Au3 Au6 3.0809(18) .
Au3 Au4 3.1772(18) .
Au3 Au12 3.2595(18) 2_575
Au4 Se2 2.420(4) .
Au4 Se1 2.445(4) .
Au4 Au5 3.1390(19) .
Au5 Se3 2.508(3) .
Au5 Au7 2.9355(16) .
Au5 Au11 2.9560(15) 2_575
Au5 Au8 3.0193(16) .
Au5 Au6 3.1039(16) .
Au5 Au13 3.1207(17) 2_575
Au6 Se4 2.431(3) .
Au6 Se2 2.434(4) .
Au6 Au7 3.2306(17) .
Au7 Se4 2.508(3) .
Au7 Au2 2.8332(16) 2_575
Au7 Au8 2.9706(15) .
Au7 Au11 2.9967(16) .
Au7 Au9 3.0438(18) .
Au7 Au10 3.0997(17) .
Au8 Se5 2.522(3) .
Au8 Au11 2.8547(16) 2_575
Au8 Au2 2.9214(15) 2_575
Au8 Au3 2.9271(17) 2_575
Au8 Au12 3.0326(18) .
Au8 Au9 3.1780(18) .
Au8 Au13 3.2579(17) 2_575
Au9 Se6 2.414(3) .
Au9 Se5 2.428(4) .
Au9 Au2 3.1425(18) 2_575
Au10 Se7 2.424(4) .
Au10 Se6 2.426(4) .
Au10 Au2 3.2155(17) 2_575
Au10 Au11 3.2925(17) .
Au11 Se7 2.489(3) .
Au11 Au8 2.8547(16) 2_575
Au11 Au2 2.9500(18) 2_575
Au11 Au5 2.9560(15) 2_575
Au11 Au12 3.104(2) 2_575
Au11 Au13 3.1856(18) .
Au12 C49' 1.32(6) 2_575
Au12 C50' 1.8(3) 2_575
Au12 C54' 1.98(13) 2_575
Au12 Se9' 2.369(8) 2_575
Au12 Se8 2.399(4) 2_575
Au12 Se9 2.493(8) 2_575
Au12 C51' 2.7(3) 2_575
Au12 Au11 3.104(2) 2_575
Au12 Au3 3.2595(18) 2_575
Au13 Se8 2.419(4) .
Au13 Se3 2.431(3) 2_575
Au13 Au5 3.1207(17) 2_575
Au13 Au8 3.2579(17) 2_575
C1 C6 1.43(5) .
C1 C2 1.43(5) .
C1 Se6 1.87(4) .
C2 C3 1.43(5) .
C2 H2 0.9300 .
C3 C4 1.42(5) .
C3 H3 0.9300 .
C4 C5 1.43(5) .
C4 H4 0.9300 .
C5 C6 1.43(5) .
C5 H5 0.9300 .
C6 H6 0.9300 .
C7 C12 1.42(5) .
C7 C8 1.42(5) .
C7 Se4 1.91(4) .
C8 C9 1.42(5) .
C8 H8 0.9300 .
C9 C10 1.42(5) .
C9 H9 0.9300 .
C10 C11 1.42(5) .
C10 H10 0.9300 .
C11 C12 1.42(5) .
C11 H11 0.9300 .
C12 H12 0.9300 .
C13 C18 1.42(5) .
C13 C14 1.42(4) .
C13 Se3 1.90(3) .
C14 C15 1.42(4) .
C14 H14 0.9300 .
C15 C16 1.42(5) .
C15 H15 0.9300 .
C16 C17 1.42(4) .
C16 H16 0.9300 .
C17 C18 1.42(4) .
C17 H17 0.9300 .
C18 H18 0.9300 .
C19 C20 1.3900 .
C19 C24 1.3900 .
C19 Se7 1.848(12) .
C20 C21 1.3900 .
C20 H20 0.9300 .
C21 C22 1.3900 .
C21 H21 0.9300 .
C22 C23 1.3900 .
C22 H22 0.9300 .
C23 C24 1.3900 .
C23 H23 0.9300 .
C24 H24 0.9300 .
C31 C32 1.3899 .
C31 C36 1.3901 .
C31 Se1 1.829(18) .
C32 C33 1.3900 .
C32 H32 0.9300 .
C33 C34 1.3901 .
C33 H33 0.9300 .
C34 C35 1.3899 .
C34 H34 0.9300 .
C35 C36 1.3900 .
C35 H35 0.9300 .
C36 H36 0.9300 .
C37 C38 1.3900 .
C37 C42 1.3901 .
C37 Se8 1.979(14) .
C38 C39 1.3900 .
C38 H38 0.9300 .
C39 C40 1.3900 .
C39 H39 0.9300 .
C40 C41 1.3900 .
C40 H40 0.9300 .
C41 C42 1.3900 .
C41 H41 0.9300 .
C42 H42 0.9300 .
C43 C48 1.3900 .
C43 C44 1.3900 .
C43 H43 0.9300 .
C44 C45 1.3900 .
C44 Se2 1.983(11) .
C45 C46 1.3900 .
C45 H45 0.9300 .
C46 C47 1.3900 .
C46 H46 0.9300 .
C47 C48 1.3900 .
C47 H47 0.9300 .
C48 H48 0.9300 .
Se3 Au13 2.431(3) 2_575
Se5 C25 1.81(4) .
Se8 Au12 2.399(4) 2_575
Se9 C49 2.00(3) .
Se9 Au12 2.493(8) 2_575
C49 C50 1.3900 .
C49 C54 1.3900 .
C50 C51 1.3900 .
C50 H50 0.9300 .
C51 C52 1.3900 .
C51 H51 0.9300 .
C52 C53 1.3900 .
C52 H52 0.9300 .
C53 C54 1.3900 .
C53 H53 0.9300 .
C54 H54 0.9300 .
C25 C30 1.42(4) .
C25 C26 1.43(5) .
C26 C27 1.42(4) .
C26 H26 0.9300 .
C27 C28 1.3900 .
C27 H27 0.9300 .
C28 C29 1.3899 .
C28 H28 0.9300 .
C29 C30 1.3900 .
C29 H29 0.9300 .
C30 H30 0.9300 .
Se9' C49' 1.92(4) .
Se9' Au12 2.369(8) 2_575
C49' Au12 1.32(6) 2_575
C49' C50' 1.3900 .
C49' C54' 1.3900 .
C50' C51' 1.3900 .
C50' Au12 1.85(5) 2_575
C50' H50' 0.9300 .
C51' C52' 1.3900 .
C51' Au12 2.69(5) 2_575
C51' H51' 0.9300 .
C52' C53' 1.3900 .
C52' H52' 0.9300 .
C53' C54' 1.3900 .
C53' H53' 0.9300 .
C54' Au12 1.98(5) 2_575
C54' H54' 0.9300 .
C63 C64 1.5(8) .
C55 N1 1.6(12) .
C55 C56 1(2) .
N1 C59 1.5(7) .
C57 C56 2(2) .
C57 C58 1.5(9) .
C65 C64 1.5(9) .
C59 C60 1.5(4) .
C60 C61 1.5(4) .

loop_
_geom_torsion_atom_site_label_1
_geom_torsion_atom_site_label_2
_geom_torsion_atom_site_label_3
_geom_torsion_atom_site_label_4
_geom_torsion
_geom_torsion_site_symmetry_1
_geom_torsion_site_symmetry_4
Au5 Au1 Au2 Se1 -1.7(2) . .
Au5 Au1 Au2 Se1 178.3(2) 2_575 .
Au11 Au1 Au2 Se1 70.6(2) 2_575 .
Au11 Au1 Au2 Se1 -109.4(2) . .
Au8 Au1 Au2 Se1 39.0(2) . .
Au8 Au1 Au2 Se1 -141.0(2) 2_575 .
Au2 Au1 Au2 Se1 -135(100) 2_575 .
Au7 Au1 Au2 Se1 145.0(2) 2_575 .
Au7 Au1 Au2 Se1 -35.0(2) . .
Au3 Au1 Au2 Se1 109.7(2) 2_575 .
Au3 Au1 Au2 Se1 -70.3(2) . .
Au5 Au1 Au2 Au7 -146.72(4) . 2_575
Au5 Au1 Au2 Au7 33.28(4) 2_575 2_575
Au11 Au1 Au2 Au7 -74.42(4) 2_575 2_575
Au11 Au1 Au2 Au7 105.58(4) . 2_575
Au8 Au1 Au2 Au7 -106.07(4) . 2_575
Au8 Au1 Au2 Au7 73.93(4) 2_575 2_575
Au2 Au1 Au2 Au7 80(100) 2_575 2_575
Au7 Au1 Au2 Au7 180.0 . 2_575
Au3 Au1 Au2 Au7 -35.31(4) 2_575 2_575
Au3 Au1 Au2 Au7 144.69(4) . 2_575
Au5 Au1 Au2 Au8 139.35(4) . 2_575
Au5 Au1 Au2 Au8 -40.65(4) 2_575 2_575
Au11 Au1 Au2 Au8 -148.35(4) 2_575 2_575
Au11 Au1 Au2 Au8 31.65(4) . 2_575
Au8 Au1 Au2 Au8 180.0 . 2_575
Au2 Au1 Au2 Au8 6(100) 2_575 2_575
Au7 Au1 Au2 Au8 -73.93(4) 2_575 2_575
Au7 Au1 Au2 Au8 106.07(4) . 2_575
Au3 Au1 Au2 Au8 -109.24(4) 2_575 2_575
Au3 Au1 Au2 Au8 70.76(4) . 2_575
Au5 Au1 Au2 Au11 -72.30(4) . 2_575
Au5 Au1 Au2 Au11 107.70(4) 2_575 2_575
Au11 Au1 Au2 Au11 180.0 . 2_575
Au8 Au1 Au2 Au11 -31.65(4) . 2_575
Au8 Au1 Au2 Au11 148.35(4) 2_575 2_575
Au2 Au1 Au2 Au11 154(100) 2_575 2_575
Au7 Au1 Au2 Au11 74.42(4) 2_575 2_575
Au7 Au1 Au2 Au11 -105.58(4) . 2_575
Au3 Au1 Au2 Au11 39.11(4) 2_575 2_575
Au3 Au1 Au2 Au11 -140.89(4) . 2_575
Au5 Au1 Au2 Au5 180.0 2_575 .
Au11 Au1 Au2 Au5 72.30(4) 2_575 .
Au11 Au1 Au2 Au5 -107.70(4) . .
Au8 Au1 Au2 Au5 40.65(4) . .
Au8 Au1 Au2 Au5 -139.35(4) 2_575 .
Au2 Au1 Au2 Au5 -133(100) 2_575 .
Au7 Au1 Au2 Au5 146.72(4) 2_575 .
Au7 Au1 Au2 Au5 -33.28(4) . .
Au3 Au1 Au2 Au5 111.41(4) 2_575 .
Au3 Au1 Au2 Au5 -68.59(4) . .
Au5 Au1 Au2 Au3 68.59(4) . .
Au5 Au1 Au2 Au3 -111.41(4) 2_575 .
Au11 Au1 Au2 Au3 140.89(4) 2_575 .
Au11 Au1 Au2 Au3 -39.11(4) . .
Au8 Au1 Au2 Au3 109.24(4) . .
Au8 Au1 Au2 Au3 -70.76(4) 2_575 .
Au2 Au1 Au2 Au3 -65(100) 2_575 .
Au7 Au1 Au2 Au3 -144.69(4) 2_575 .
Au7 Au1 Au2 Au3 35.31(4) . .
Au3 Au1 Au2 Au3 180.0 2_575 .
Au5 Au1 Au2 Au4 34.24(5) . .
Au5 Au1 Au2 Au4 -145.76(5) 2_575 .
Au11 Au1 Au2 Au4 106.54(5) 2_575 .
Au11 Au1 Au2 Au4 -73.46(5) . .
Au8 Au1 Au2 Au4 74.89(6) . .
Au8 Au1 Au2 Au4 -105.11(6) 2_575 .
Au2 Au1 Au2 Au4 -99(100) 2_575 .
Au7 Au1 Au2 Au4 -179.04(6) 2_575 .
Au7 Au1 Au2 Au4 0.96(6) . .
Au3 Au1 Au2 Au4 145.65(5) 2_575 .
Au3 Au1 Au2 Au4 -34.35(5) . .
Au5 Au1 Au2 Au9 177.36(5) . 2_575
Au5 Au1 Au2 Au9 -2.64(5) 2_575 2_575
Au11 Au1 Au2 Au9 -110.34(5) 2_575 2_575
Au11 Au1 Au2 Au9 69.66(5) . 2_575
Au8 Au1 Au2 Au9 -141.99(4) . 2_575
Au8 Au1 Au2 Au9 38.01(4) 2_575 2_575
Au2 Au1 Au2 Au9 44(100) 2_575 2_575
Au7 Au1 Au2 Au9 -35.92(4) 2_575 2_575
Au7 Au1 Au2 Au9 144.08(4) . 2_575
Au3 Au1 Au2 Au9 -71.23(5) 2_575 2_575
Au3 Au1 Au2 Au9 108.77(5) . 2_575
Au5 Au1 Au2 Au10 -111.18(5) . 2_575
Au5 Au1 Au2 Au10 68.82(5) 2_575 2_575
Au11 Au1 Au2 Au10 -38.88(4) 2_575 2_575
Au11 Au1 Au2 Au10 141.12(4) . 2_575
Au8 Au1 Au2 Au10 -70.53(5) . 2_575
Au8 Au1 Au2 Au10 109.47(5) 2_575 2_575
Au2 Au1 Au2 Au10 116(100) 2_575 2_575
Au7 Au1 Au2 Au10 35.54(4) 2_575 2_575
Au7 Au1 Au2 Au10 -144.46(4) . 2_575
Au3 Au1 Au2 Au10 0.23(5) 2_575 2_575
Au3 Au1 Au2 Au10 -179.77(5) . 2_575
Au5 Au1 Au3 Se9 -161.7(7) . .
Au5 Au1 Au3 Se9 18.3(7) 2_575 .
Au11 Au1 Au3 Se9 -128.0(7) 2_575 .
Au11 Au1 Au3 Se9 52.0(7) . .
Au8 Au1 Au3 Se9 162.1(7) . .
Au8 Au1 Au3 Se9 -17.9(7) 2_575 .
Au2 Au1 Au3 Se9 -88.7(7) . .
Au2 Au1 Au3 Se9 91.3(7) 2_575 .
Au7 Au1 Au3 Se9 -54.4(7) 2_575 .
Au7 Au1 Au3 Se9 125.6(7) . .
Au3 Au1 Au3 Se9 45(100) 2_575 .
Au5 Au1 Au3 Se9' 156.0(6) . .
Au5 Au1 Au3 Se9' -24.0(6) 2_575 .
Au11 Au1 Au3 Se9' -170.3(6) 2_575 .
Au11 Au1 Au3 Se9' 9.7(6) . .
Au8 Au1 Au3 Se9' 119.8(6) . .
Au8 Au1 Au3 Se9' -60.2(6) 2_575 .
Au2 Au1 Au3 Se9' -131.0(6) . .
Au2 Au1 Au3 Se9' 49.0(6) 2_575 .
Au7 Au1 Au3 Se9' -96.7(6) 2_575 .
Au7 Au1 Au3 Se9' 83.3(6) . .
Au3 Au1 Au3 Se9' 3(100) 2_575 .
Au5 Au1 Au3 Au5 180.0 2_575 .
Au11 Au1 Au3 Au5 33.69(4) 2_575 .
Au11 Au1 Au3 Au5 -146.31(4) . .
Au8 Au1 Au3 Au5 -36.22(4) . .
Au8 Au1 Au3 Au5 143.78(4) 2_575 .
Au2 Au1 Au3 Au5 72.99(4) . .
Au2 Au1 Au3 Au5 -107.01(4) 2_575 .
Au7 Au1 Au3 Au5 107.31(4) 2_575 .
Au7 Au1 Au3 Au5 -72.69(4) . .
Au3 Au1 Au3 Au5 -153(100) 2_575 .
Au5 Au1 Au3 Au8 -143.78(4) . 2_575
Au5 Au1 Au3 Au8 36.22(4) 2_575 2_575
Au11 Au1 Au3 Au8 -110.09(4) 2_575 2_575
Au11 Au1 Au3 Au8 69.91(4) . 2_575
Au8 Au1 Au3 Au8 180.0 . 2_575
Au2 Au1 Au3 Au8 -70.79(4) . 2_575
Au2 Au1 Au3 Au8 109.21(4) 2_575 2_575
Au7 Au1 Au3 Au8 -36.48(4) 2_575 2_575
Au7 Au1 Au3 Au8 143.52(4) . 2_575
Au3 Au1 Au3 Au8 63(100) 2_575 2_575
Au5 Au1 Au3 Au11 146.31(4) . .
Au5 Au1 Au3 Au11 -33.69(4) 2_575 .
Au11 Au1 Au3 Au11 180.0 2_575 .
Au8 Au1 Au3 Au11 110.09(4) . .
Au8 Au1 Au3 Au11 -69.91(4) 2_575 .
Au2 Au1 Au3 Au11 -140.70(4) . .
Au2 Au1 Au3 Au11 39.30(4) 2_575 .
Au7 Au1 Au3 Au11 -106.39(4) 2_575 .
Au7 Au1 Au3 Au11 73.61(4) . .
Au3 Au1 Au3 Au11 -7(100) 2_575 .
Au5 Au1 Au3 Au7 72.69(4) . .
Au5 Au1 Au3 Au7 -107.31(4) 2_575 .
Au11 Au1 Au3 Au7 106.39(4) 2_575 .
Au11 Au1 Au3 Au7 -73.61(4) . .
Au8 Au1 Au3 Au7 36.48(4) . .
Au8 Au1 Au3 Au7 -143.52(4) 2_575 .
Au2 Au1 Au3 Au7 145.69(4) . .
Au2 Au1 Au3 Au7 -34.31(4) 2_575 .
Au7 Au1 Au3 Au7 180.0 2_575 .
Au3 Au1 Au3 Au7 -81(100) 2_575 .
Au5 Au1 Au3 Au2 -72.99(4) . .
Au5 Au1 Au3 Au2 107.01(4) 2_575 .
Au11 Au1 Au3 Au2 -39.30(4) 2_575 .
Au11 Au1 Au3 Au2 140.70(4) . .
Au8 Au1 Au3 Au2 -109.21(4) . .
Au8 Au1 Au3 Au2 70.79(4) 2_575 .
Au2 Au1 Au3 Au2 180.0 2_575 .
Au7 Au1 Au3 Au2 34.31(4) 2_575 .
Au7 Au1 Au3 Au2 -145.69(4) . .
Au3 Au1 Au3 Au2 134(100) 2_575 .
Au5 Au1 Au3 Au6 35.07(4) . .
Au5 Au1 Au3 Au6 -144.93(4) 2_575 .
Au11 Au1 Au3 Au6 68.76(5) 2_575 .
Au11 Au1 Au3 Au6 -111.24(5) . .
Au8 Au1 Au3 Au6 -1.15(5) . .
Au8 Au1 Au3 Au6 178.85(5) 2_575 .
Au2 Au1 Au3 Au6 108.06(5) . .
Au2 Au1 Au3 Au6 -71.94(5) 2_575 .
Au7 Au1 Au3 Au6 142.37(4) 2_575 .
Au7 Au1 Au3 Au6 -37.63(4) . .
Au3 Au1 Au3 Au6 -118(100) 2_575 .
Au5 Au1 Au3 Au4 -40.79(4) . .
Au5 Au1 Au3 Au4 139.21(4) 2_575 .
Au11 Au1 Au3 Au4 -7.10(5) 2_575 .
Au11 Au1 Au3 Au4 172.90(5) . .
Au8 Au1 Au3 Au4 -77.01(5) . .
Au8 Au1 Au3 Au4 102.99(5) 2_575 .
Au2 Au1 Au3 Au4 32.20(4) . .
Au2 Au1 Au3 Au4 -147.80(4) 2_575 .
Au7 Au1 Au3 Au4 66.51(5) 2_575 .
Au7 Au1 Au3 Au4 -113.49(5) . .
Au3 Au1 Au3 Au4 166(100) 2_575 .
Au5 Au1 Au3 Au12 -177.55(5) . 2_575
Au5 Au1 Au3 Au12 2.45(5) 2_575 2_575
Au11 Au1 Au3 Au12 -143.86(4) 2_575 2_575
Au11 Au1 Au3 Au12 36.14(4) . 2_575
Au8 Au1 Au3 Au12 146.23(4) . 2_575
Au8 Au1 Au3 Au12 -33.77(4) 2_575 2_575
Au2 Au1 Au3 Au12 -104.56(5) . 2_575
Au2 Au1 Au3 Au12 75.44(5) 2_575 2_575
Au7 Au1 Au3 Au12 -70.25(5) 2_575 2_575
Au7 Au1 Au3 Au12 109.75(5) . 2_575
Au3 Au1 Au3 Au12 29(100) 2_575 2_575
Se1 Au2 Au3 Se9 -53.5(2) . .
Au1 Au2 Au3 Se9 150.86(19) . .
Au7 Au2 Au3 Se9 119.03(19) 2_575 .
Au8 Au2 Au3 Se9 80.61(19) 2_575 .
Au11 Au2 Au3 Se9 -175.38(19) 2_575 .
Au5 Au2 Au3 Se9 -139.24(19) . .
Au4 Au2 Au3 Se9 -65.53(19) . .
Au9 Au2 Au3 Se9 52.9(2) 2_575 .
Au10 Au2 Au3 Se9 151.9(3) 2_575 .
Se1 Au2 Au3 Se9' -60.6(3) . .
Au1 Au2 Au3 Se9' 143.7(3) . .
Au7 Au2 Au3 Se9' 111.9(3) 2_575 .
Au8 Au2 Au3 Se9' 73.5(3) 2_575 .
Au11 Au2 Au3 Se9' 177.5(3) 2_575 .
Au5 Au2 Au3 Se9' -146.4(3) . .
Au4 Au2 Au3 Se9' -72.7(3) . .
Au9 Au2 Au3 Se9' 45.7(3) 2_575 .
Au10 Au2 Au3 Se9' 144.7(3) 2_575 .
Se1 Au2 Au3 Au1 155.65(11) . .
Au7 Au2 Au3 Au1 -31.82(4) 2_575 .
Au8 Au2 Au3 Au1 -70.25(3) 2_575 .
Au11 Au2 Au3 Au1 33.76(3) 2_575 .
Au5 Au2 Au3 Au1 69.90(4) . .
Au4 Au2 Au3 Au1 143.61(5) . .
Au9 Au2 Au3 Au1 -97.99(5) 2_575 .
Au10 Au2 Au3 Au1 1.0(2) 2_575 .
Se1 Au2 Au3 Au5 85.75(11) . .
Au1 Au2 Au3 Au5 -69.90(4) . .
Au7 Au2 Au3 Au5 -101.72(5) 2_575 .
Au8 Au2 Au3 Au5 -140.15(5) 2_575 .
Au11 Au2 Au3 Au5 -36.14(4) 2_575 .
Au4 Au2 Au3 Au5 73.71(5) . .
Au9 Au2 Au3 Au5 -167.88(5) 2_575 .
Au10 Au2 Au3 Au5 -68.9(2) 2_575 .
Se1 Au2 Au3 Au8 -134.10(11) . 2_575
Au1 Au2 Au3 Au8 70.25(3) . 2_575
Au7 Au2 Au3 Au8 38.43(5) 2_575 2_575
Au11 Au2 Au3 Au8 104.01(5) 2_575 2_575
Au5 Au2 Au3 Au8 140.15(5) . 2_575
Au4 Au2 Au3 Au8 -146.14(5) . 2_575
Au9 Au2 Au3 Au8 -27.74(5) 2_575 2_575
Au10 Au2 Au3 Au8 71.3(2) 2_575 2_575
Se1 Au2 Au3 Au11 -170.49(11) . .
Au1 Au2 Au3 Au11 33.86(3) . .
Au7 Au2 Au3 Au11 2.04(6) 2_575 .
Au8 Au2 Au3 Au11 -36.39(4) 2_575 .
Au11 Au2 Au3 Au11 67.62(5) 2_575 .
Au5 Au2 Au3 Au11 103.76(5) . .
Au4 Au2 Au3 Au11 177.47(6) . .
Au9 Au2 Au3 Au11 -64.13(6) 2_575 .
Au10 Au2 Au3 Au11 34.9(2) 2_575 .
Se1 Au2 Au3 Au7 125.50(11) . .
Au1 Au2 Au3 Au7 -30.14(3) . .
Au7 Au2 Au3 Au7 -61.96(6) 2_575 .
Au8 Au2 Au3 Au7 -100.39(5) 2_575 .
Au11 Au2 Au3 Au7 3.62(5) 2_575 .
Au5 Au2 Au3 Au7 39.76(4) . .
Au4 Au2 Au3 Au7 113.47(5) . .
Au9 Au2 Au3 Au7 -128.13(5) 2_575 .
Au10 Au2 Au3 Au7 -29.1(2) 2_575 .
Se1 Au2 Au3 Au6 55.61(12) . .
Au1 Au2 Au3 Au6 -100.04(5) . .
Au7 Au2 Au3 Au6 -131.86(5) 2_575 .
Au8 Au2 Au3 Au6 -170.29(6) 2_575 .
Au11 Au2 Au3 Au6 -66.28(6) 2_575 .
Au5 Au2 Au3 Au6 -30.14(5) . .
Au4 Au2 Au3 Au6 43.57(6) . .
Au9 Au2 Au3 Au6 161.98(5) 2_575 .
Au10 Au2 Au3 Au6 -99.0(2) 2_575 .
Se1 Au2 Au3 Au4 12.04(11) . .
Au1 Au2 Au3 Au4 -143.61(5) . .
Au7 Au2 Au3 Au4 -175.43(6) 2_575 .
Au8 Au2 Au3 Au4 146.14(5) 2_575 .
Au11 Au2 Au3 Au4 -109.85(5) 2_575 .
Au5 Au2 Au3 Au4 -73.71(5) . .
Au9 Au2 Au3 Au4 118.41(6) 2_575 .
Au10 Au2 Au3 Au4 -142.6(2) 2_575 .
Se1 Au2 Au3 Au12 -107.42(11) . 2_575
Au1 Au2 Au3 Au12 96.93(5) . 2_575
Au7 Au2 Au3 Au12 65.11(6) 2_575 2_575
Au8 Au2 Au3 Au12 26.68(5) 2_575 2_575
Au11 Au2 Au3 Au12 130.69(5) 2_575 2_575
Au5 Au2 Au3 Au12 166.83(5) . 2_575
Au4 Au2 Au3 Au12 -119.46(6) . 2_575
Au9 Au2 Au3 Au12 -1.05(7) 2_575 2_575
Au10 Au2 Au3 Au12 97.9(2) 2_575 2_575
Se1 Au2 Au4 Se2 -176.3(2) . .
Au1 Au2 Au4 Se2 21.59(17) . .
Au7 Au2 Au4 Se2 16.5(4) 2_575 .
Au8 Au2 Au4 Se2 -41.95(17) 2_575 .
Au11 Au2 Au4 Se2 84.92(16) 2_575 .
Au5 Au2 Au4 Se2 53.88(15) . .
Au3 Au2 Au4 Se2 -10.73(15) . .
Au9 Au2 Au4 Se2 -114.54(15) 2_575 .
Au10 Au2 Au4 Se2 160.20(14) 2_575 .
Au1 Au2 Au4 Se1 -162.11(13) . .
Au7 Au2 Au4 Se1 -167.2(4) 2_575 .
Au8 Au2 Au4 Se1 134.35(13) 2_575 .
Au11 Au2 Au4 Se1 -98.79(13) 2_575 .
Au5 Au2 Au4 Se1 -129.82(13) . .
Au3 Au2 Au4 Se1 165.56(13) . .
Au9 Au2 Au4 Se1 61.76(13) 2_575 .
Au10 Au2 Au4 Se1 -23.51(13) 2_575 .
Se1 Au2 Au4 Au5 129.82(13) . .
Au1 Au2 Au4 Au5 -32.29(4) . .
Au7 Au2 Au4 Au5 -37.3(3) 2_575 .
Au8 Au2 Au4 Au5 -95.83(5) 2_575 .
Au11 Au2 Au4 Au5 31.03(5) 2_575 .
Au3 Au2 Au4 Au5 -64.62(4) . .
Au9 Au2 Au4 Au5 -168.42(6) 2_575 .
Au10 Au2 Au4 Au5 106.31(6) 2_575 .
Se1 Au2 Au4 Au3 -165.56(13) . .
Au1 Au2 Au4 Au3 32.33(4) . .
Au7 Au2 Au4 Au3 27.3(3) 2_575 .
Au8 Au2 Au4 Au3 -31.22(5) 2_575 .
Au11 Au2 Au4 Au3 95.65(5) 2_575 .
Au5 Au2 Au4 Au3 64.62(4) . .
Au9 Au2 Au4 Au3 -103.81(6) 2_575 .
Au10 Au2 Au4 Au3 170.93(6) 2_575 .
Se9 Au3 Au4 Se2 -59.9(2) . .
Se9' Au3 Au4 Se2 -47.3(3) . .
Au1 Au3 Au4 Se2 141.55(9) . .
Au5 Au3 Au4 Se2 102.50(9) . .
Au8 Au3 Au4 Se2 -156.67(9) 2_575 .
Au11 Au3 Au4 Se2 164.0(2) . .
Au7 Au3 Au4 Se2 78.88(10) . .
Au2 Au3 Au4 Se2 172.97(10) . .
Au6 Au3 Au4 Se2 33.77(9) . .
Au12 Au3 Au4 Se2 -91.94(10) 2_575 .
Se9 Au3 Au4 Se1 114.9(2) . .
Se9' Au3 Au4 Se1 127.5(3) . .
Au1 Au3 Au4 Se1 -43.65(12) . .
Au5 Au3 Au4 Se1 -82.69(12) . .
Au8 Au3 Au4 Se1 18.14(12) 2_575 .
Au11 Au3 Au4 Se1 -21.2(3) . .
Au7 Au3 Au4 Se1 -106.32(12) . .
Au2 Au3 Au4 Se1 -12.23(11) . .
Au6 Au3 Au4 Se1 -151.42(12) . .
Au12 Au3 Au4 Se1 82.87(13) 2_575 .
Se9 Au3 Au4 Au2 127.1(2) . .
Se9' Au3 Au4 Au2 139.8(3) . .
Au1 Au3 Au4 Au2 -31.42(4) . .
Au5 Au3 Au4 Au2 -70.46(4) . .
Au8 Au3 Au4 Au2 30.36(5) 2_575 .
Au11 Au3 Au4 Au2 -8.9(2) . .
Au7 Au3 Au4 Au2 -94.09(5) . .
Au6 Au3 Au4 Au2 -139.19(5) . .
Au12 Au3 Au4 Au2 95.09(6) 2_575 .
Se9 Au3 Au4 Au5 -162.5(2) . .
Se9' Au3 Au4 Au5 -149.8(3) . .
Au1 Au3 Au4 Au5 39.04(4) . .
Au8 Au3 Au4 Au5 100.83(5) 2_575 .
Au11 Au3 Au4 Au5 61.5(2) . .
Au7 Au3 Au4 Au5 -23.63(5) . .
Au2 Au3 Au4 Au5 70.46(4) . .
Au6 Au3 Au4 Au5 -68.73(4) . .
Au12 Au3 Au4 Au5 165.56(6) 2_575 .
Au5 Au1 Au5 Se3 -173(100) 2_575 .
Au11 Au1 Au5 Se3 15.3(2) 2_575 .
Au11 Au1 Au5 Se3 -164.7(2) . .
Au8 Au1 Au5 Se3 -53.4(3) . .
Au8 Au1 Au5 Se3 126.6(3) 2_575 .
Au2 Au1 Au5 Se3 87.1(3) . .
Au2 Au1 Au5 Se3 -92.9(3) 2_575 .
Au7 Au1 Au5 Se3 54.7(3) 2_575 .
Au7 Au1 Au5 Se3 -125.3(3) . .
Au3 Au1 Au5 Se3 -18.1(3) 2_575 .
Au3 Au1 Au5 Se3 161.9(3) . .
Au5 Au1 Au5 Au3 25(100) 2_575 .
Au11 Au1 Au5 Au3 -146.59(4) 2_575 .
Au11 Au1 Au5 Au3 33.41(4) . .
Au8 Au1 Au5 Au3 144.70(4) . .
Au8 Au1 Au5 Au3 -35.30(4) 2_575 .
Au2 Au1 Au5 Au3 -74.89(4) . .
Au2 Au1 Au5 Au3 105.11(4) 2_575 .
Au7 Au1 Au5 Au3 -107.25(4) 2_575 .
Au7 Au1 Au5 Au3 72.75(4) . .
Au3 Au1 Au5 Au3 180.0 2_575 .
Au5 Au1 Au5 Au7 -48(100) 2_575 .
Au11 Au1 Au5 Au7 140.65(4) 2_575 .
Au11 Au1 Au5 Au7 -39.35(4) . .
Au8 Au1 Au5 Au7 71.94(4) . .
Au8 Au1 Au5 Au7 -108.06(4) 2_575 .
Au2 Au1 Au5 Au7 -147.64(4) . .
Au2 Au1 Au5 Au7 32.36(4) 2_575 .
Au7 Au1 Au5 Au7 180.0 2_575 .
Au3 Au1 Au5 Au7 107.25(4) 2_575 .
Au3 Au1 Au5 Au7 -72.75(4) . .
Au5 Au1 Au5 Au11 172(100) 2_575 2_575
Au11 Au1 Au5 Au11 180.0 . 2_575
Au8 Au1 Au5 Au11 -68.71(4) . 2_575
Au8 Au1 Au5 Au11 111.29(4) 2_575 2_575
Au2 Au1 Au5 Au11 71.71(4) . 2_575
Au2 Au1 Au5 Au11 -108.29(4) 2_575 2_575
Au7 Au1 Au5 Au11 39.35(4) 2_575 2_575
Au7 Au1 Au5 Au11 -140.65(4) . 2_575
Au3 Au1 Au5 Au11 -33.41(4) 2_575 2_575
Au3 Au1 Au5 Au11 146.59(4) . 2_575
Au5 Au1 Au5 Au2 100(100) 2_575 .
Au11 Au1 Au5 Au2 -71.71(4) 2_575 .
Au11 Au1 Au5 Au2 108.29(4) . .
Au8 Au1 Au5 Au2 -140.42(4) . .
Au8 Au1 Au5 Au2 39.58(4) 2_575 .
Au2 Au1 Au5 Au2 180.0 2_575 .
Au7 Au1 Au5 Au2 -32.36(4) 2_575 .
Au7 Au1 Au5 Au2 147.64(4) . .
Au3 Au1 Au5 Au2 -105.11(4) 2_575 .
Au3 Au1 Au5 Au2 74.89(4) . .
Au5 Au1 Au5 Au8 -120(100) 2_575 .
Au11 Au1 Au5 Au8 68.71(4) 2_575 .
Au11 Au1 Au5 Au8 -111.29(4) . .
Au8 Au1 Au5 Au8 180.0 2_575 .
Au2 Au1 Au5 Au8 140.42(4) . .
Au2 Au1 Au5 Au8 -39.58(4) 2_575 .
Au7 Au1 Au5 Au8 108.06(4) 2_575 .
Au7 Au1 Au5 Au8 -71.94(4) . .
Au3 Au1 Au5 Au8 35.30(4) 2_575 .
Au3 Au1 Au5 Au8 -144.70(4) . .
Au5 Au1 Au5 Au6 -10(100) 2_575 .
Au11 Au1 Au5 Au6 178.58(5) 2_575 .
Au11 Au1 Au5 Au6 -1.42(5) . .
Au8 Au1 Au5 Au6 109.87(5) . .
Au8 Au1 Au5 Au6 -70.13(5) 2_575 .
Au2 Au1 Au5 Au6 -109.72(5) . .
Au2 Au1 Au5 Au6 70.28(5) 2_575 .
Au7 Au1 Au5 Au6 -142.08(4) 2_575 .
Au7 Au1 Au5 Au6 37.92(4) . .
Au3 Au1 Au5 Au6 145.17(4) 2_575 .
Au3 Au1 Au5 Au6 -34.83(4) . .
Au5 Au1 Au5 Au13 -154(100) 2_575 2_575
Au11 Au1 Au5 Au13 34.01(4) 2_575 2_575
Au11 Au1 Au5 Au13 -145.99(4) . 2_575
Au8 Au1 Au5 Au13 -34.70(4) . 2_575
Au8 Au1 Au5 Au13 145.30(4) 2_575 2_575
Au2 Au1 Au5 Au13 105.71(5) . 2_575
Au2 Au1 Au5 Au13 -74.29(5) 2_575 2_575
Au7 Au1 Au5 Au13 73.35(5) 2_575 2_575
Au7 Au1 Au5 Au13 -106.65(5) . 2_575
Au3 Au1 Au5 Au13 0.60(5) 2_575 2_575
Au3 Au1 Au5 Au13 -179.40(5) . 2_575
Au5 Au1 Au5 Au4 67(100) 2_575 .
Au11 Au1 Au5 Au4 -104.64(5) 2_575 .
Au11 Au1 Au5 Au4 75.36(5) . .
Au8 Au1 Au5 Au4 -173.35(5) . .
Au8 Au1 Au5 Au4 6.65(5) 2_575 .
Au2 Au1 Au5 Au4 -32.94(4) . .
Au2 Au1 Au5 Au4 147.06(4) 2_575 .
Au7 Au1 Au5 Au4 -65.30(5) 2_575 .
Au7 Au1 Au5 Au4 114.70(5) . .
Au3 Au1 Au5 Au4 -138.05(5) 2_575 .
Au3 Au1 Au5 Au4 41.95(5) . .
Se9 Au3 Au5 Se3 -4.6(5) . .
Se9' Au3 Au5 Se3 32.2(6) . .
Au1 Au3 Au5 Se3 -171.22(12) . .
Au8 Au3 Au5 Se3 -139.26(12) 2_575 .
Au11 Au3 Au5 Se3 158.88(12) . .
Au7 Au3 Au5 Se3 120.30(12) . .
Au2 Au3 Au5 Se3 -104.09(12) . .
Au6 Au3 Au5 Se3 45.56(12) . .
Au4 Au3 Au5 Se3 -35.92(12) . .
Au12 Au3 Au5 Se3 -161.9(2) 2_575 .
Se9 Au3 Au5 Au1 166.6(5) . .
Se9' Au3 Au5 Au1 -156.6(6) . .
Au8 Au3 Au5 Au1 31.96(4) 2_575 .
Au11 Au3 Au5 Au1 -29.91(4) . .
Au7 Au3 Au5 Au1 -68.48(3) . .
Au2 Au3 Au5 Au1 67.13(3) . .
Au6 Au3 Au5 Au1 -143.22(4) . .
Au4 Au3 Au5 Au1 135.30(4) . .
Au12 Au3 Au5 Au1 9.4(2) 2_575 .
Se9 Au3 Au5 Au7 -124.9(5) . .
Se9' Au3 Au5 Au7 -88.1(6) . .
Au1 Au3 Au5 Au7 68.48(3) . .
Au8 Au3 Au5 Au7 100.44(5) 2_575 .
Au11 Au3 Au5 Au7 38.58(4) . .
Au2 Au3 Au5 Au7 135.61(4) . .
Au6 Au3 Au5 Au7 -74.74(4) . .
Au4 Au3 Au5 Au7 -156.22(5) . .
Au12 Au3 Au5 Au7 77.8(2) 2_575 .
Se9 Au3 Au5 Au11 136.7(5) . 2_575
Se9' Au3 Au5 Au11 173.5(6) . 2_575
Au1 Au3 Au5 Au11 -29.93(4) . 2_575
Au8 Au3 Au5 Au11 2.03(6) 2_575 2_575
Au11 Au3 Au5 Au11 -59.84(6) . 2_575
Au7 Au3 Au5 Au11 -98.41(5) . 2_575
Au2 Au3 Au5 Au11 37.20(4) . 2_575
Au6 Au3 Au5 Au11 -173.15(5) . 2_575
Au4 Au3 Au5 Au11 105.36(5) . 2_575
Au12 Au3 Au5 Au11 -20.6(2) 2_575 2_575
Se9 Au3 Au5 Au2 99.5(5) . .
Se9' Au3 Au5 Au2 136.3(6) . .
Au1 Au3 Au5 Au2 -67.13(3) . .
Au8 Au3 Au5 Au2 -35.17(4) 2_575 .
Au11 Au3 Au5 Au2 -97.03(5) . .
Au7 Au3 Au5 Au2 -135.61(4) . .
Au6 Au3 Au5 Au2 149.65(4) . .
Au4 Au3 Au5 Au2 68.17(4) . .
Au12 Au3 Au5 Au2 -57.8(2) 2_575 .
Se9 Au3 Au5 Au8 -162.4(5) . .
Se9' Au3 Au5 Au8 -125.6(6) . .
Au1 Au3 Au5 Au8 31.01(3) . .
Au8 Au3 Au5 Au8 62.97(6) 2_575 .
Au11 Au3 Au5 Au8 1.10(6) . .
Au7 Au3 Au5 Au8 -37.47(4) . .
Au2 Au3 Au5 Au8 98.14(5) . .
Au6 Au3 Au5 Au8 -112.21(5) . .
Au4 Au3 Au5 Au8 166.31(5) . .
Au12 Au3 Au5 Au8 40.4(2) 2_575 .
Se9 Au3 Au5 Au6 -50.2(5) . .
Se9' Au3 Au5 Au6 -13.3(6) . .
Au1 Au3 Au5 Au6 143.22(4) . .
Au8 Au3 Au5 Au6 175.18(5) 2_575 .
Au11 Au3 Au5 Au6 113.31(5) . .
Au7 Au3 Au5 Au6 74.74(4) . .
Au2 Au3 Au5 Au6 -149.65(4) . .
Au4 Au3 Au5 Au6 -81.49(5) . .
Au12 Au3 Au5 Au6 152.6(2) 2_575 .
Se9 Au3 Au5 Au13 170.7(6) . 2_575
Se9' Au3 Au5 Au13 -152.5(7) . 2_575
Au1 Au3 Au5 Au13 4.1(4) . 2_575
Au8 Au3 Au5 Au13 36.0(4) 2_575 2_575
Au11 Au3 Au5 Au13 -25.9(4) . 2_575
Au7 Au3 Au5 Au13 -64.4(4) . 2_575
Au2 Au3 Au5 Au13 71.2(4) . 2_575
Au6 Au3 Au5 Au13 -139.2(4) . 2_575
Au4 Au3 Au5 Au13 139.3(4) . 2_575
Au12 Au3 Au5 Au13 13.4(5) 2_575 2_575
Se9 Au3 Au5 Au4 31.3(5) . .
Se9' Au3 Au5 Au4 68.1(6) . .
Au1 Au3 Au5 Au4 -135.30(4) . .
Au8 Au3 Au5 Au4 -103.33(5) 2_575 .
Au11 Au3 Au5 Au4 -165.20(5) . .
Au7 Au3 Au5 Au4 156.22(5) . .
Au2 Au3 Au5 Au4 -68.17(4) . .
Au6 Au3 Au5 Au4 81.49(5) . .
Au12 Au3 Au5 Au4 -125.9(2) 2_575 .
Se1 Au2 Au5 Se3 21.35(13) . .
Au1 Au2 Au5 Se3 -157.96(9) . .
Au7 Au2 Au5 Se3 -127.73(9) 2_575 .
Au8 Au2 Au5 Se3 166.89(9) 2_575 .
Au11 Au2 Au5 Se3 -88.78(9) 2_575 .
Au3 Au2 Au5 Se3 132.27(9) . .
Au4 Au2 Au5 Se3 58.36(9) . .
Au9 Au2 Au5 Se3 -169.2(2) 2_575 .
Au10 Au2 Au5 Se3 -60.49(10) 2_575 .
Se1 Au2 Au5 Au1 179.31(10) . .
Au7 Au2 Au5 Au1 30.23(3) 2_575 .
Au8 Au2 Au5 Au1 -35.15(3) 2_575 .
Au11 Au2 Au5 Au1 69.18(3) 2_575 .
Au3 Au2 Au5 Au1 -69.77(3) . .
Au4 Au2 Au5 Au1 -143.68(5) . .
Au9 Au2 Au5 Au1 -11.3(2) 2_575 .
Au10 Au2 Au5 Au1 97.46(5) 2_575 .
Se1 Au2 Au5 Au3 -110.92(10) . .
Au1 Au2 Au5 Au3 69.77(3) . .
Au7 Au2 Au5 Au3 100.00(5) 2_575 .
Au8 Au2 Au5 Au3 34.62(4) 2_575 .
Au11 Au2 Au5 Au3 138.95(4) 2_575 .
Au4 Au2 Au5 Au3 -73.91(5) . .
Au9 Au2 Au5 Au3 58.5(2) 2_575 .
Au10 Au2 Au5 Au3 167.24(5) 2_575 .
Se1 Au2 Au5 Au7 -151.61(10) . .
Au1 Au2 Au5 Au7 29.08(3) . .
Au7 Au2 Au5 Au7 59.30(6) 2_575 .
Au8 Au2 Au5 Au7 -6.08(6) 2_575 .
Au11 Au2 Au5 Au7 98.25(5) 2_575 .
Au3 Au2 Au5 Au7 -40.70(4) . .
Au4 Au2 Au5 Au7 -114.61(5) . .
Au9 Au2 Au5 Au7 17.8(2) 2_575 .
Au10 Au2 Au5 Au7 126.54(5) 2_575 .
Se1 Au2 Au5 Au11 110.13(10) . 2_575
Au1 Au2 Au5 Au11 -69.18(3) . 2_575
Au7 Au2 Au5 Au11 -38.95(4) 2_575 2_575
Au8 Au2 Au5 Au11 -104.33(5) 2_575 2_575
Au3 Au2 Au5 Au11 -138.95(4) . 2_575
Au4 Au2 Au5 Au11 147.14(5) . 2_575
Au9 Au2 Au5 Au11 -80.5(2) 2_575 2_575
Au10 Au2 Au5 Au11 28.29(4) 2_575 2_575
Se1 Au2 Au5 Au8 145.42(9) . .
Au1 Au2 Au5 Au8 -33.89(3) . .
Au7 Au2 Au5 Au8 -3.67(5) 2_575 .
Au8 Au2 Au5 Au8 -69.04(5) 2_575 .
Au11 Au2 Au5 Au8 35.29(4) 2_575 .
Au3 Au2 Au5 Au8 -103.66(5) . .
Au4 Au2 Au5 Au8 -177.58(5) . .
Au9 Au2 Au5 Au8 -45.2(2) 2_575 .
Au10 Au2 Au5 Au8 63.57(6) 2_575 .
Se1 Au2 Au5 Au6 -80.65(10) . .
Au1 Au2 Au5 Au6 100.04(5) . .
Au7 Au2 Au5 Au6 130.27(5) 2_575 .
Au8 Au2 Au5 Au6 64.89(6) 2_575 .
Au11 Au2 Au5 Au6 169.22(5) 2_575 .
Au3 Au2 Au5 Au6 30.27(4) . .
Au4 Au2 Au5 Au6 -43.64(5) . .
Au9 Au2 Au5 Au6 88.8(2) 2_575 .
Au10 Au2 Au5 Au6 -162.49(4) 2_575 .
Se1 Au2 Au5 Au13 77.29(10) . 2_575
Au1 Au2 Au5 Au13 -102.03(5) . 2_575
Au7 Au2 Au5 Au13 -71.80(6) 2_575 2_575
Au8 Au2 Au5 Au13 -137.18(5) 2_575 2_575
Au11 Au2 Au5 Au13 -32.85(4) 2_575 2_575
Au3 Au2 Au5 Au13 -171.80(5) . 2_575
Au4 Au2 Au5 Au13 114.29(6) . 2_575
Au9 Au2 Au5 Au13 -113.3(2) 2_575 2_575
Au10 Au2 Au5 Au13 -4.56(6) 2_575 2_575
Se1 Au2 Au5 Au4 -37.00(10) . .
Au1 Au2 Au5 Au4 143.68(5) . .
Au7 Au2 Au5 Au4 173.91(6) 2_575 .
Au8 Au2 Au5 Au4 108.53(5) 2_575 .
Au11 Au2 Au5 Au4 -147.14(5) 2_575 .
Au3 Au2 Au5 Au4 73.91(5) . .
Au9 Au2 Au5 Au4 132.4(2) 2_575 .
Au10 Au2 Au5 Au4 -118.85(6) 2_575 .
Se2 Au4 Au5 Se3 80.78(11) . .
Se1 Au4 Au5 Se3 -92.99(12) . .
Au2 Au4 Au5 Se3 -131.08(8) . .
Au3 Au4 Au5 Se3 156.65(8) . .
Se2 Au4 Au5 Au1 -115.97(9) . .
Se1 Au4 Au5 Au1 70.26(10) . .
Au2 Au4 Au5 Au1 32.17(4) . .
Au3 Au4 Au5 Au1 -40.10(4) . .
Se2 Au4 Au5 Au3 -75.88(9) . .
Se1 Au4 Au5 Au3 110.35(10) . .
Au2 Au4 Au5 Au3 72.27(4) . .
Se2 Au4 Au5 Au7 -51.63(10) . .
Se1 Au4 Au5 Au7 134.60(10) . .
Au2 Au4 Au5 Au7 96.51(5) . .
Au3 Au4 Au5 Au7 24.25(5) . .
Se2 Au4 Au5 Au11 -178.51(9) . 2_575
Se1 Au4 Au5 Au11 7.72(10) . 2_575
Au2 Au4 Au5 Au11 -30.36(4) . 2_575
Au3 Au4 Au5 Au11 -102.63(5) . 2_575
Se2 Au4 Au5 Au2 -148.14(9) . .
Se1 Au4 Au5 Au2 38.09(9) . .
Au3 Au4 Au5 Au2 -72.27(4) . .
Se2 Au4 Au5 Au8 -138.82(19) . .
Se1 Au4 Au5 Au8 47.4(2) . .
Au2 Au4 Au5 Au8 9.3(2) . .
Au3 Au4 Au5 Au8 -62.94(19) . .
Se2 Au4 Au5 Au6 -8.40(8) . .
Se1 Au4 Au5 Au6 177.83(10) . .
Au2 Au4 Au5 Au6 139.75(5) . .
Au3 Au4 Au5 Au6 67.48(4) . .
Se2 Au4 Au5 Au13 110.18(10) . 2_575
Se1 Au4 Au5 Au13 -63.59(11) . 2_575
Au2 Au4 Au5 Au13 -101.68(6) . 2_575
Au3 Au4 Au5 Au13 -173.94(6) . 2_575
Se9 Au3 Au6 Se4 -119.5(3) . .
Se9' Au3 Au6 Se4 -100.1(3) . .
Au1 Au3 Au6 Se4 53.49(9) . .
Au5 Au3 Au6 Se4 86.97(9) . .
Au8 Au3 Au6 Se4 59.2(3) 2_575 .
Au11 Au3 Au6 Se4 -11.09(10) . .
Au7 Au3 Au6 Se4 18.48(8) . .
Au2 Au3 Au6 Se4 116.36(9) . .
Au4 Au3 Au6 Se4 155.08(9) . .
Au12 Au3 Au6 Se4 -84.38(10) 2_575 .
Se9 Au3 Au6 Se2 52.1(3) . .
Se9' Au3 Au6 Se2 71.5(3) . .
Au1 Au3 Au6 Se2 -134.98(9) . .
Au5 Au3 Au6 Se2 -101.50(9) . .
Au8 Au3 Au6 Se2 -129.2(3) 2_575 .
Au11 Au3 Au6 Se2 160.44(9) . .
Au7 Au3 Au6 Se2 -169.98(9) . .
Au2 Au3 Au6 Se2 -72.10(10) . .
Au4 Au3 Au6 Se2 -33.39(9) . .
Au12 Au3 Au6 Se2 87.16(10) 2_575 .
Se9 Au3 Au6 Au5 153.6(3) . .
Se9' Au3 Au6 Au5 173.0(3) . .
Au1 Au3 Au6 Au5 -33.48(4) . .
Au8 Au3 Au6 Au5 -27.7(3) 2_575 .
Au11 Au3 Au6 Au5 -98.06(6) . .
Au7 Au3 Au6 Au5 -68.48(4) . .
Au2 Au3 Au6 Au5 29.40(5) . .
Au4 Au3 Au6 Au5 68.11(5) . .
Au12 Au3 Au6 Au5 -171.34(7) 2_575 .
Se9 Au3 Au6 Au7 -137.9(3) . .
Se9' Au3 Au6 Au7 -118.6(3) . .
Au1 Au3 Au6 Au7 35.01(4) . .
Au5 Au3 Au6 Au7 68.48(4) . .
Au8 Au3 Au6 Au7 40.7(3) 2_575 .
Au11 Au3 Au6 Au7 -29.57(4) . .
Au2 Au3 Au6 Au7 97.88(5) . .
Au4 Au3 Au6 Au7 136.59(5) . .
Au12 Au3 Au6 Au7 -102.86(7) 2_575 .
Se3 Au5 Au6 Se4 106.33(10) . .
Au1 Au5 Au6 Se4 -68.22(8) . .
Au3 Au5 Au6 Se4 -102.19(8) . .
Au7 Au5 Au6 Se4 -32.68(8) . .
Au11 Au5 Au6 Se4 -61.1(3) 2_575 .
Au2 Au5 Au6 Se4 -132.68(8) . .
Au8 Au5 Au6 Se4 -4.42(9) . .
Au13 Au5 Au6 Se4 71.61(9) 2_575 .
Au4 Au5 Au6 Se4 -171.91(8) . .
Se3 Au5 Au6 Se2 -73.41(11) . .
Au1 Au5 Au6 Se2 112.04(8) . .
Au3 Au5 Au6 Se2 78.07(9) . .
Au7 Au5 Au6 Se2 147.59(9) . .
Au11 Au5 Au6 Se2 119.2(3) 2_575 .
Au2 Au5 Au6 Se2 47.58(9) . .
Au8 Au5 Au6 Se2 175.85(8) . .
Au13 Au5 Au6 Se2 -108.13(9) 2_575 .
Au4 Au5 Au6 Se2 8.35(8) . .
Se3 Au5 Au6 Au3 -151.48(8) . .
Au1 Au5 Au6 Au3 33.97(4) . .
Au7 Au5 Au6 Au3 69.51(4) . .
Au11 Au5 Au6 Au3 41.1(3) 2_575 .
Au2 Au5 Au6 Au3 -30.49(4) . .
Au8 Au5 Au6 Au3 97.77(5) . .
Au13 Au5 Au6 Au3 173.80(6) 2_575 .
Au4 Au5 Au6 Au3 -69.72(4) . .
Se3 Au5 Au6 Au7 139.00(8) . .
Au1 Au5 Au6 Au7 -35.54(4) . .
Au3 Au5 Au6 Au7 -69.51(4) . .
Au11 Au5 Au6 Au7 -28.4(3) 2_575 .
Au2 Au5 Au6 Au7 -100.01(5) . .
Au8 Au5 Au6 Au7 28.26(4) . .
Au13 Au5 Au6 Au7 104.29(6) 2_575 .
Au4 Au5 Au6 Au7 -139.23(5) . .
Au5 Au1 Au7 Se4 -17.04(19) . .
Au5 Au1 Au7 Se4 162.96(19) 2_575 .
Au11 Au1 Au7 Se4 -56.1(2) 2_575 .
Au11 Au1 Au7 Se4 123.9(2) . .
Au8 Au1 Au7 Se4 -91.3(2) . .
Au8 Au1 Au7 Se4 88.7(2) 2_575 .
Au2 Au1 Au7 Se4 16.6(2) . .
Au2 Au1 Au7 Se4 -163.4(2) 2_575 .
Au7 Au1 Au7 Se4 83(100) 2_575 .
Au3 Au1 Au7 Se4 -127.38(19) 2_575 .
Au3 Au1 Au7 Se4 52.62(19) . .
Au5 Au1 Au7 Au2 146.39(4) . 2_575
Au5 Au1 Au7 Au2 -33.61(4) 2_575 2_575
Au11 Au1 Au7 Au2 107.31(4) 2_575 2_575
Au11 Au1 Au7 Au2 -72.69(4) . 2_575
Au8 Au1 Au7 Au2 72.11(4) . 2_575
Au8 Au1 Au7 Au2 -107.89(4) 2_575 2_575
Au2 Au1 Au7 Au2 180.0 . 2_575
Au7 Au1 Au7 Au2 -113(100) 2_575 2_575
Au3 Au1 Au7 Au2 36.05(4) 2_575 2_575
Au3 Au1 Au7 Au2 -143.95(4) . 2_575
Au5 Au1 Au7 Au5 180.0 2_575 .
Au11 Au1 Au7 Au5 -39.09(4) 2_575 .
Au11 Au1 Au7 Au5 140.91(4) . .
Au8 Au1 Au7 Au5 -74.28(4) . .
Au8 Au1 Au7 Au5 105.72(4) 2_575 .
Au2 Au1 Au7 Au5 33.61(4) . .
Au2 Au1 Au7 Au5 -146.39(4) 2_575 .
Au7 Au1 Au7 Au5 100(100) 2_575 .
Au3 Au1 Au7 Au5 -110.34(4) 2_575 .
Au3 Au1 Au7 Au5 69.66(4) . .
Au5 Au1 Au7 Au3 -69.66(4) . .
Au5 Au1 Au7 Au3 110.34(4) 2_575 .
Au11 Au1 Au7 Au3 -108.75(4) 2_575 .
Au11 Au1 Au7 Au3 71.25(4) . .
Au8 Au1 Au7 Au3 -143.94(4) . .
Au8 Au1 Au7 Au3 36.06(4) 2_575 .
Au2 Au1 Au7 Au3 -36.05(4) . .
Au2 Au1 Au7 Au3 143.95(4) 2_575 .
Au7 Au1 Au7 Au3 31(100) 2_575 .
Au3 Au1 Au7 Au3 180.0 2_575 .
Au5 Au1 Au7 Au8 74.28(4) . .
Au5 Au1 Au7 Au8 -105.72(4) 2_575 .
Au11 Au1 Au7 Au8 35.19(4) 2_575 .
Au11 Au1 Au7 Au8 -144.81(4) . .
Au8 Au1 Au7 Au8 180.0 2_575 .
Au2 Au1 Au7 Au8 107.89(4) . .
Au2 Au1 Au7 Au8 -72.11(4) 2_575 .
Au7 Au1 Au7 Au8 175(100) 2_575 .
Au3 Au1 Au7 Au8 -36.06(4) 2_575 .
Au3 Au1 Au7 Au8 143.94(4) . .
Au5 Au1 Au7 Au11 -140.91(4) . .
Au5 Au1 Au7 Au11 39.09(4) 2_575 .
Au11 Au1 Au7 Au11 180.0 2_575 .
Au8 Au1 Au7 Au11 144.81(4) . .
Au8 Au1 Au7 Au11 -35.19(4) 2_575 .
Au2 Au1 Au7 Au11 -107.31(4) . .
Au2 Au1 Au7 Au11 72.69(4) 2_575 .
Au7 Au1 Au7 Au11 -40(100) 2_575 .
Au3 Au1 Au7 Au11 108.75(4) 2_575 .
Au3 Au1 Au7 Au11 -71.25(4) . .
Au5 Au1 Au7 Au9 108.30(5) . .
Au5 Au1 Au7 Au9 -71.70(5) 2_575 .
Au11 Au1 Au7 Au9 69.21(5) 2_575 .
Au11 Au1 Au7 Au9 -110.79(5) . .
Au8 Au1 Au7 Au9 34.01(4) . .
Au8 Au1 Au7 Au9 -145.99(4) 2_575 .
Au2 Au1 Au7 Au9 141.90(4) . .
Au2 Au1 Au7 Au9 -38.10(4) 2_575 .
Au7 Au1 Au7 Au9 -151(100) 2_575 .
Au3 Au1 Au7 Au9 -2.05(5) 2_575 .
Au3 Au1 Au7 Au9 177.95(5) . .
Au5 Au1 Au7 Au10 -175.50(6) . .
Au5 Au1 Au7 Au10 4.50(6) 2_575 .
Au11 Au1 Au7 Au10 145.41(4) 2_575 .
Au11 Au1 Au7 Au10 -34.59(4) . .
Au8 Au1 Au7 Au10 110.22(5) . .
Au8 Au1 Au7 Au10 -69.78(5) 2_575 .
Au2 Au1 Au7 Au10 -141.89(5) . .
Au2 Au1 Au7 Au10 38.11(5) 2_575 .
Au7 Au1 Au7 Au10 -75(100) 2_575 .
Au3 Au1 Au7 Au10 74.16(5) 2_575 .
Au3 Au1 Au7 Au10 -105.84(5) . .
Au5 Au1 Au7 Au6 -35.08(4) . .
Au5 Au1 Au7 Au6 144.92(4) 2_575 .
Au11 Au1 Au7 Au6 -74.17(5) 2_575 .
Au11 Au1 Au7 Au6 105.83(5) . .
Au8 Au1 Au7 Au6 -109.36(5) . .
Au8 Au1 Au7 Au6 70.64(5) 2_575 .
Au2 Au1 Au7 Au6 -1.47(5) . .
Au2 Au1 Au7 Au6 178.53(5) 2_575 .
Au7 Au1 Au7 Au6 65(100) 2_575 .
Au3 Au1 Au7 Au6 -145.42(4) 2_575 .
Au3 Au1 Au7 Au6 34.58(4) . .
Se3 Au5 Au7 Se4 -28.08(14) . .
Au1 Au5 Au7 Se4 172.66(9) . .
Au3 Au5 Au7 Se4 102.41(9) . .
Au11 Au5 Au7 Se4 -153.12(8) 2_575 .
Au2 Au5 Au7 Se4 143.79(9) . .
Au8 Au5 Au7 Se4 -119.32(9) . .
Au6 Au5 Au7 Se4 31.73(8) . .
Au13 Au5 Au7 Se4 -85.45(9) 2_575 .
Au4 Au5 Au7 Se4 77.57(9) . .
Se3 Au5 Au7 Au1 159.26(11) . .
Au3 Au5 Au7 Au1 -70.26(3) . .
Au11 Au5 Au7 Au1 34.22(3) 2_575 .
Au2 Au5 Au7 Au1 -28.87(4) . .
Au8 Au5 Au7 Au1 68.02(3) . .
Au6 Au5 Au7 Au1 -140.93(4) . .
Au13 Au5 Au7 Au1 101.89(4) 2_575 .
Au4 Au5 Au7 Au1 -95.09(5) . .
Se3 Au5 Au7 Au2 128.80(11) . 2_575
Au1 Au5 Au7 Au2 -30.46(4) . 2_575
Au3 Au5 Au7 Au2 -100.71(5) . 2_575
Au11 Au5 Au7 Au2 3.76(6) 2_575 2_575
Au2 Au5 Au7 Au2 -59.33(7) . 2_575
Au8 Au5 Au7 Au2 37.56(4) . 2_575
Au6 Au5 Au7 Au2 -171.39(5) . 2_575
Au13 Au5 Au7 Au2 71.43(6) 2_575 2_575
Au4 Au5 Au7 Au2 -125.55(5) . 2_575
Se3 Au5 Au7 Au3 -130.48(11) . .
Au1 Au5 Au7 Au3 70.26(3) . .
Au11 Au5 Au7 Au3 104.48(5) 2_575 .
Au2 Au5 Au7 Au3 41.39(4) . .
Au8 Au5 Au7 Au3 138.28(5) . .
Au6 Au5 Au7 Au3 -70.67(4) . .
Au13 Au5 Au7 Au3 172.14(5) 2_575 .
Au4 Au5 Au7 Au3 -24.84(5) . .
Se3 Au5 Au7 Au8 91.24(11) . .
Au1 Au5 Au7 Au8 -68.02(3) . .
Au3 Au5 Au7 Au8 -138.28(5) . .
Au11 Au5 Au7 Au8 -33.80(4) 2_575 .
Au2 Au5 Au7 Au8 -96.89(5) . .
Au6 Au5 Au7 Au8 151.05(4) . .
Au13 Au5 Au7 Au8 33.87(4) 2_575 .
Au4 Au5 Au7 Au8 -163.11(5) . .
Se3 Au5 Au7 Au11 -167.27(10) . .
Au1 Au5 Au7 Au11 33.47(3) . .
Au3 Au5 Au7 Au11 -36.79(4) . .
Au11 Au5 Au7 Au11 67.69(6) 2_575 .
Au2 Au5 Au7 Au11 4.60(6) . .
Au8 Au5 Au7 Au11 101.49(5) . .
Au6 Au5 Au7 Au11 -107.46(5) . .
Au13 Au5 Au7 Au11 135.35(5) 2_575 .
Au4 Au5 Au7 Au11 -61.63(6) . .
Se3 Au5 Au7 Au9 58.10(12) . .
Au1 Au5 Au7 Au9 -101.16(5) . .
Au3 Au5 Au7 Au9 -171.42(5) . .
Au11 Au5 Au7 Au9 -66.94(6) 2_575 .
Au2 Au5 Au7 Au9 -130.03(5) . .
Au8 Au5 Au7 Au9 -33.14(5) . .
Au6 Au5 Au7 Au9 117.91(5) . .
Au13 Au5 Au7 Au9 0.73(6) 2_575 .
Au4 Au5 Au7 Au9 163.75(5) . .
Se3 Au5 Au7 Au10 -174.0(3) . .
Au1 Au5 Au7 Au10 26.7(3) . .
Au3 Au5 Au7 Au10 -43.6(3) . .
Au11 Au5 Au7 Au10 60.9(3) 2_575 .
Au2 Au5 Au7 Au10 -2.2(3) . .
Au8 Au5 Au7 Au10 94.7(3) . .
Au6 Au5 Au7 Au10 -114.2(3) . .
Au13 Au5 Au7 Au10 128.6(3) 2_575 .
Au4 Au5 Au7 Au10 -68.4(3) . .
Se3 Au5 Au7 Au6 -59.81(11) . .
Au1 Au5 Au7 Au6 140.93(4) . .
Au3 Au5 Au7 Au6 70.67(4) . .
Au11 Au5 Au7 Au6 175.15(5) 2_575 .
Au2 Au5 Au7 Au6 112.06(5) . .
Au8 Au5 Au7 Au6 -151.05(4) . .
Au13 Au5 Au7 Au6 -117.18(5) 2_575 .
Au4 Au5 Au7 Au6 45.83(5) . .
Se9 Au3 Au7 Se4 49.3(2) . .
Se9' Au3 Au7 Se4 54.9(2) . .
Au1 Au3 Au7 Se4 -159.23(8) . .
Au5 Au3 Au7 Se4 -89.84(8) . .
Au8 Au3 Au7 Se4 168.71(8) 2_575 .
Au11 Au3 Au7 Se4 132.40(8) . .
Au2 Au3 Au7 Se4 -129.51(8) . .
Au6 Au3 Au7 Se4 -18.03(8) . .
Au4 Au3 Au7 Se4 -65.79(9) . .
Au12 Au3 Au7 Se4 105.93(8) 2_575 .
Se9 Au3 Au7 Au1 -151.5(2) . .
Se9' Au3 Au7 Au1 -145.9(2) . .
Au5 Au3 Au7 Au1 69.39(4) . .
Au8 Au3 Au7 Au1 -32.06(3) 2_575 .
Au11 Au3 Au7 Au1 -68.37(4) . .
Au2 Au3 Au7 Au1 29.72(3) . .
Au6 Au3 Au7 Au1 141.20(4) . .
Au4 Au3 Au7 Au1 93.44(5) . .
Au12 Au3 Au7 Au1 -94.84(5) 2_575 .
Se9 Au3 Au7 Au2 -119.0(2) . 2_575
Se9' Au3 Au7 Au2 -113.4(2) . 2_575
Au1 Au3 Au7 Au2 32.47(3) . 2_575
Au5 Au3 Au7 Au2 101.86(5) . 2_575
Au8 Au3 Au7 Au2 0.41(6) 2_575 2_575
Au11 Au3 Au7 Au2 -35.90(4) . 2_575
Au2 Au3 Au7 Au2 62.18(6) . 2_575
Au6 Au3 Au7 Au2 173.67(5) . 2_575
Au4 Au3 Au7 Au2 125.91(5) . 2_575
Au12 Au3 Au7 Au2 -62.37(6) 2_575 2_575
Se9 Au3 Au7 Au5 139.1(2) . .
Se9' Au3 Au7 Au5 144.8(2) . .
Au1 Au3 Au7 Au5 -69.39(4) . .
Au8 Au3 Au7 Au5 -101.45(5) 2_575 .
Au11 Au3 Au7 Au5 -137.76(4) . .
Au2 Au3 Au7 Au5 -39.68(4) . .
Au6 Au3 Au7 Au5 71.81(4) . .
Au4 Au3 Au7 Au5 24.05(5) . .
Au12 Au3 Au7 Au5 -164.23(5) 2_575 .
Se9 Au3 Au7 Au8 177.0(2) . .
Se9' Au3 Au7 Au8 -177.4(2) . .
Au1 Au3 Au7 Au8 -31.53(3) . .
Au5 Au3 Au7 Au8 37.86(4) . .
Au8 Au3 Au7 Au8 -63.59(6) 2_575 .
Au11 Au3 Au7 Au8 -99.90(5) . .
Au2 Au3 Au7 Au8 -1.81(5) . .
Au6 Au3 Au7 Au8 109.67(4) . .
Au4 Au3 Au7 Au8 61.91(6) . .
Au12 Au3 Au7 Au8 -126.37(5) 2_575 .
Se9 Au3 Au7 Au11 -83.1(2) . .
Se9' Au3 Au7 Au11 -77.5(2) . .
Au1 Au3 Au7 Au11 68.37(4) . .
Au5 Au3 Au7 Au11 137.76(4) . .
Au8 Au3 Au7 Au11 36.31(4) 2_575 .
Au2 Au3 Au7 Au11 98.09(5) . .
Au6 Au3 Au7 Au11 -150.43(4) . .
Au4 Au3 Au7 Au11 161.81(6) . .
Au12 Au3 Au7 Au11 -26.47(4) 2_575 .
Se9 Au3 Au7 Au9 -163.5(4) . .
Se9' Au3 Au7 Au9 -157.9(4) . .
Au1 Au3 Au7 Au9 -12.0(3) . .
Au5 Au3 Au7 Au9 57.4(3) . .
Au8 Au3 Au7 Au9 -44.1(3) 2_575 .
Au11 Au3 Au7 Au9 -80.4(3) . .
Au2 Au3 Au7 Au9 17.7(3) . .
Au6 Au3 Au7 Au9 129.2(3) . .
Au4 Au3 Au7 Au9 81.4(3) . .
Au12 Au3 Au7 Au9 -106.9(3) 2_575 .
Se9 Au3 Au7 Au10 -47.9(2) . .
Se9' Au3 Au7 Au10 -42.2(2) . .
Au1 Au3 Au7 Au10 103.62(5) . .
Au5 Au3 Au7 Au10 173.01(5) . .
Au8 Au3 Au7 Au10 71.56(6) 2_575 .
Au11 Au3 Au7 Au10 35.25(4) . .
Au2 Au3 Au7 Au10 133.34(5) . .
Au6 Au3 Au7 Au10 -115.18(5) . .
Au4 Au3 Au7 Au10 -162.94(5) . .
Au12 Au3 Au7 Au10 8.78(6) 2_575 .
Se9 Au3 Au7 Au6 67.3(2) . .
Se9' Au3 Au7 Au6 72.9(2) . .
Au1 Au3 Au7 Au6 -141.20(4) . .
Au5 Au3 Au7 Au6 -71.81(4) . .
Au8 Au3 Au7 Au6 -173.26(5) 2_575 .
Au11 Au3 Au7 Au6 150.43(4) . .
Au2 Au3 Au7 Au6 -111.48(5) . .
Au4 Au3 Au7 Au6 -47.76(5) . .
Au12 Au3 Au7 Au6 123.96(5) 2_575 .
Se2 Au6 Au7 Se4 171.29(17) . .
Au3 Au6 Au7 Se4 156.26(10) . .
Au5 Au6 Au7 Se4 -135.54(10) . .
Se4 Au6 Au7 Au1 169.65(10) . .
Se2 Au6 Au7 Au1 -19.07(14) . .
Au3 Au6 Au7 Au1 -34.09(3) . .
Au5 Au6 Au7 Au1 34.11(4) . .
Se4 Au6 Au7 Au2 175.4(2) . 2_575
Se2 Au6 Au7 Au2 -13.3(3) . 2_575
Au3 Au6 Au7 Au2 -28.3(2) . 2_575
Au5 Au6 Au7 Au2 39.9(2) . 2_575
Se4 Au6 Au7 Au5 135.54(10) . .
Se2 Au6 Au7 Au5 -53.17(14) . .
Au3 Au6 Au7 Au5 -68.20(4) . .
Se4 Au6 Au7 Au3 -156.26(10) . .
Se2 Au6 Au7 Au3 15.03(14) . .
Au5 Au6 Au7 Au3 68.20(4) . .
Se4 Au6 Au7 Au8 107.43(11) . .
Se2 Au6 Au7 Au8 -81.28(14) . .
Au3 Au6 Au7 Au8 -96.31(5) . .
Au5 Au6 Au7 Au8 -28.11(4) . .
Se4 Au6 Au7 Au11 -128.95(10) . .
Se2 Au6 Au7 Au11 42.34(14) . .
Au3 Au6 Au7 Au11 27.31(4) . .
Au5 Au6 Au7 Au11 95.51(5) . .
Se4 Au6 Au7 Au9 32.45(10) . .
Se2 Au6 Au7 Au9 -156.26(13) . .
Au3 Au6 Au7 Au9 -171.29(6) . .
Au5 Au6 Au7 Au9 -103.09(6) . .
Se4 Au6 Au7 Au10 -54.49(10) . .
Se2 Au6 Au7 Au10 116.80(14) . .
Au3 Au6 Au7 Au10 101.77(6) . .
Au5 Au6 Au7 Au10 169.97(6) . .
Au5 Au1 Au8 Se5 -73.6(2) . .
Au5 Au1 Au8 Se5 106.4(2) 2_575 .
Au11 Au1 Au8 Se5 -146.1(2) 2_575 .
Au11 Au1 Au8 Se5 33.9(2) . .
Au8 Au1 Au8 Se5 44(100) 2_575 .
Au2 Au1 Au8 Se5 -113.8(2) . .
Au2 Au1 Au8 Se5 66.2(2) 2_575 .
Au7 Au1 Au8 Se5 177.5(2) 2_575 .
Au7 Au1 Au8 Se5 -2.5(2) . .
Au3 Au1 Au8 Se5 141.2(2) 2_575 .
Au3 Au1 Au8 Se5 -38.8(2) . .
Au5 Au1 Au8 Au11 72.58(4) . 2_575
Au5 Au1 Au8 Au11 -107.42(4) 2_575 2_575
Au11 Au1 Au8 Au11 180.0 . 2_575
Au8 Au1 Au8 Au11 -169(100) 2_575 2_575
Au2 Au1 Au8 Au11 32.38(4) . 2_575
Au2 Au1 Au8 Au11 -147.62(4) 2_575 2_575
Au7 Au1 Au8 Au11 -36.41(4) 2_575 2_575
Au7 Au1 Au8 Au11 143.59(4) . 2_575
Au3 Au1 Au8 Au11 -72.66(4) 2_575 2_575
Au3 Au1 Au8 Au11 107.34(4) . 2_575
Au5 Au1 Au8 Au2 -139.80(4) . 2_575
Au5 Au1 Au8 Au2 40.20(4) 2_575 2_575
Au11 Au1 Au8 Au2 147.62(4) 2_575 2_575
Au11 Au1 Au8 Au2 -32.38(4) . 2_575
Au8 Au1 Au8 Au2 -22(100) 2_575 2_575
Au2 Au1 Au8 Au2 180.0 . 2_575
Au7 Au1 Au8 Au2 111.21(4) 2_575 2_575
Au7 Au1 Au8 Au2 -68.79(4) . 2_575
Au3 Au1 Au8 Au2 74.95(4) 2_575 2_575
Au3 Au1 Au8 Au2 -105.04(4) . 2_575
Au5 Au1 Au8 Au3 145.25(4) . 2_575
Au5 Au1 Au8 Au3 -34.75(4) 2_575 2_575
Au11 Au1 Au8 Au3 72.66(4) 2_575 2_575
Au11 Au1 Au8 Au3 -107.34(4) . 2_575
Au8 Au1 Au8 Au3 -97(100) 2_575 2_575
Au2 Au1 Au8 Au3 105.05(4) . 2_575
Au2 Au1 Au8 Au3 -74.95(4) 2_575 2_575
Au7 Au1 Au8 Au3 36.26(4) 2_575 2_575
Au7 Au1 Au8 Au3 -143.74(4) . 2_575
Au3 Au1 Au8 Au3 180.0 . 2_575
Au5 Au1 Au8 Au7 -71.01(4) . .
Au5 Au1 Au8 Au7 108.99(4) 2_575 .
Au11 Au1 Au8 Au7 -143.59(4) 2_575 .
Au11 Au1 Au8 Au7 36.41(4) . .
Au8 Au1 Au8 Au7 47(100) 2_575 .
Au2 Au1 Au8 Au7 -111.21(4) . .
Au2 Au1 Au8 Au7 68.79(4) 2_575 .
Au7 Au1 Au8 Au7 180.0 2_575 .
Au3 Au1 Au8 Au7 143.74(4) 2_575 .
Au3 Au1 Au8 Au7 -36.26(4) . .
Au5 Au1 Au8 Au5 180.0 2_575 .
Au11 Au1 Au8 Au5 -72.58(4) 2_575 .
Au11 Au1 Au8 Au5 107.42(4) . .
Au8 Au1 Au8 Au5 118(100) 2_575 .
Au2 Au1 Au8 Au5 -40.20(4) . .
Au2 Au1 Au8 Au5 139.80(4) 2_575 .
Au7 Au1 Au8 Au5 -108.99(4) 2_575 .
Au7 Au1 Au8 Au5 71.01(4) . .
Au3 Au1 Au8 Au5 -145.25(4) 2_575 .
Au3 Au1 Au8 Au5 34.75(4) . .
Au5 Au1 Au8 Au12 106.58(5) . .
Au5 Au1 Au8 Au12 -73.42(5) 2_575 .
Au11 Au1 Au8 Au12 34.00(5) 2_575 .
Au11 Au1 Au8 Au12 -146.00(5) . .
Au8 Au1 Au8 Au12 -135(100) 2_575 .
Au2 Au1 Au8 Au12 66.38(6) . .
Au2 Au1 Au8 Au12 -113.62(6) 2_575 .
Au7 Au1 Au8 Au12 -2.41(6) 2_575 .
Au7 Au1 Au8 Au12 177.59(6) . .
Au3 Au1 Au8 Au12 -38.66(5) 2_575 .
Au3 Au1 Au8 Au12 141.34(5) . .
Au5 Au1 Au8 Au9 -102.54(5) . .
Au5 Au1 Au8 Au9 77.46(5) 2_575 .
Au11 Au1 Au8 Au9 -175.12(5) 2_575 .
Au11 Au1 Au8 Au9 4.88(5) . .
Au8 Au1 Au8 Au9 15(100) 2_575 .
Au2 Au1 Au8 Au9 -142.74(4) . .
Au2 Au1 Au8 Au9 37.26(4) 2_575 .
Au7 Au1 Au8 Au9 148.47(4) 2_575 .
Au7 Au1 Au8 Au9 -31.53(4) . .
Au3 Au1 Au8 Au9 112.21(5) 2_575 .
Au3 Au1 Au8 Au9 -67.79(5) . .
Au5 Au1 Au8 Au13 32.03(4) . 2_575
Au5 Au1 Au8 Au13 -147.97(4) 2_575 2_575
Au11 Au1 Au8 Au13 -40.55(4) 2_575 2_575
Au11 Au1 Au8 Au13 139.45(4) . 2_575
Au8 Au1 Au8 Au13 150(100) 2_575 2_575
Au2 Au1 Au8 Au13 -8.17(5) . 2_575
Au2 Au1 Au8 Au13 171.83(5) 2_575 2_575
Au7 Au1 Au8 Au13 -76.96(5) 2_575 2_575
Au7 Au1 Au8 Au13 103.04(5) . 2_575
Au3 Au1 Au8 Au13 -113.22(5) 2_575 2_575
Au3 Au1 Au8 Au13 66.78(5) . 2_575
Se4 Au7 Au8 Se5 -30.81(13) . .
Au1 Au7 Au8 Se5 178.87(9) . .
Au2 Au7 Au8 Se5 108.23(9) 2_575 .
Au5 Au7 Au8 Se5 -113.06(9) . .
Au3 Au7 Au8 Se5 -149.39(9) . .
Au11 Au7 Au8 Se5 148.30(9) . .
Au9 Au7 Au8 Se5 33.98(9) . .
Au10 Au7 Au8 Se5 77.42(10) . .
Au6 Au7 Au8 Se5 -85.32(9) . .
Se4 Au7 Au8 Au1 150.32(9) . .
Au2 Au7 Au8 Au1 -70.63(4) 2_575 .
Au5 Au7 Au8 Au1 68.08(3) . .
Au3 Au7 Au8 Au1 31.74(3) . .
Au11 Au7 Au8 Au1 -30.57(3) . .
Au9 Au7 Au8 Au1 -144.88(4) . .
Au10 Au7 Au8 Au1 -101.44(5) . .
Au6 Au7 Au8 Au1 95.81(5) . .
Se4 Au7 Au8 Au11 117.81(9) . 2_575
Au1 Au7 Au8 Au11 -32.51(3) . 2_575
Au2 Au7 Au8 Au11 -103.15(5) 2_575 2_575
Au5 Au7 Au8 Au11 35.56(4) . 2_575
Au3 Au7 Au8 Au11 -0.77(6) . 2_575
Au11 Au7 Au8 Au11 -63.08(6) . 2_575
Au9 Au7 Au8 Au11 -177.40(5) . 2_575
Au10 Au7 Au8 Au11 -133.96(5) . 2_575
Au6 Au7 Au8 Au11 63.30(6) . 2_575
Se4 Au7 Au8 Au2 -139.05(10) . 2_575
Au1 Au7 Au8 Au2 70.63(4) . 2_575
Au5 Au7 Au8 Au2 138.71(4) . 2_575
Au3 Au7 Au8 Au2 102.37(5) . 2_575
Au11 Au7 Au8 Au2 40.07(4) . 2_575
Au9 Au7 Au8 Au2 -74.25(4) . 2_575
Au10 Au7 Au8 Au2 -30.81(5) . 2_575
Au6 Au7 Au8 Au2 166.44(5) . 2_575
Se4 Au7 Au8 Au3 -177.52(9) . 2_575
Au1 Au7 Au8 Au3 32.16(3) . 2_575
Au2 Au7 Au8 Au3 -38.47(4) 2_575 2_575
Au5 Au7 Au8 Au3 100.24(5) . 2_575
Au3 Au7 Au8 Au3 63.90(6) . 2_575
Au11 Au7 Au8 Au3 1.60(6) . 2_575
Au9 Au7 Au8 Au3 -112.72(5) . 2_575
Au10 Au7 Au8 Au3 -69.28(6) . 2_575
Au6 Au7 Au8 Au3 127.97(5) . 2_575
Se4 Au7 Au8 Au5 82.24(9) . .
Au1 Au7 Au8 Au5 -68.08(3) . .
Au2 Au7 Au8 Au5 -138.71(4) 2_575 .
Au3 Au7 Au8 Au5 -36.34(4) . .
Au11 Au7 Au8 Au5 -98.64(5) . .
Au9 Au7 Au8 Au5 147.04(5) . .
Au10 Au7 Au8 Au5 -169.52(5) . .
Au6 Au7 Au8 Au5 27.74(4) . .
Se4 Au7 Au8 Au12 135.1(3) . .
Au1 Au7 Au8 Au12 -15.3(3) . .
Au2 Au7 Au8 Au12 -85.9(4) 2_575 .
Au5 Au7 Au8 Au12 52.8(3) . .
Au3 Au7 Au8 Au12 16.5(4) . .
Au11 Au7 Au8 Au12 -45.8(4) . .
Au9 Au7 Au8 Au12 -160.1(4) . .
Au10 Au7 Au8 Au12 -116.7(3) . .
Au6 Au7 Au8 Au12 80.6(4) . .
Se4 Au7 Au8 Au9 -64.80(9) . .
Au1 Au7 Au8 Au9 144.88(4) . .
Au2 Au7 Au8 Au9 74.25(4) 2_575 .
Au5 Au7 Au8 Au9 -147.04(5) . .
Au3 Au7 Au8 Au9 176.62(5) . .
Au11 Au7 Au8 Au9 114.32(5) . .
Au10 Au7 Au8 Au9 43.44(5) . .
Au6 Au7 Au8 Au9 -119.30(5) . .
Se4 Au7 Au8 Au13 51.23(10) . 2_575
Au1 Au7 Au8 Au13 -99.09(5) . 2_575
Au2 Au7 Au8 Au13 -169.72(5) 2_575 2_575
Au5 Au7 Au8 Au13 -31.01(4) . 2_575
Au3 Au7 Au8 Au13 -67.35(5) . 2_575
Au11 Au7 Au8 Au13 -129.65(5) . 2_575
Au9 Au7 Au8 Au13 116.03(5) . 2_575
Au10 Au7 Au8 Au13 159.47(5) . 2_575
Au6 Au7 Au8 Au13 -3.28(6) . 2_575
Se3 Au5 Au8 Se5 -43.71(12) . .
Au1 Au5 Au8 Se5 152.59(9) . .
Au3 Au5 Au8 Se5 120.70(9) . .
Au7 Au5 Au8 Se5 82.59(9) . .
Au11 Au5 Au8 Se5 -136.82(9) 2_575 .
Au2 Au5 Au8 Se5 -173.26(9) . .
Au6 Au5 Au8 Se5 52.93(10) . .
Au13 Au5 Au8 Se5 -63.26(9) 2_575 .
Au4 Au5 Au8 Se5 178.4(2) . .
Se3 Au5 Au8 Au1 163.70(8) . .
Au3 Au5 Au8 Au1 -31.88(4) . .
Au7 Au5 Au8 Au1 -70.00(3) . .
Au11 Au5 Au8 Au1 70.59(3) 2_575 .
Au2 Au5 Au8 Au1 34.15(3) . .
Au6 Au5 Au8 Au1 -99.65(5) . .
Au13 Au5 Au8 Au1 144.15(4) 2_575 .
Au4 Au5 Au8 Au1 25.77(19) . .
Se3 Au5 Au8 Au11 93.11(8) . 2_575
Au1 Au5 Au8 Au11 -70.59(3) . 2_575
Au3 Au5 Au8 Au11 -102.48(5) . 2_575
Au7 Au5 Au8 Au11 -140.59(5) . 2_575
Au2 Au5 Au8 Au11 -36.44(4) . 2_575
Au6 Au5 Au8 Au11 -170.25(5) . 2_575
Au13 Au5 Au8 Au11 73.56(4) 2_575 2_575
Au4 Au5 Au8 Au11 -44.82(19) . 2_575
Se3 Au5 Au8 Au2 -161.50(8) . 2_575
Au1 Au5 Au8 Au2 34.80(3) . 2_575
Au3 Au5 Au8 Au2 2.91(6) . 2_575
Au7 Au5 Au8 Au2 -35.20(4) . 2_575
Au11 Au5 Au8 Au2 105.39(5) 2_575 2_575
Au2 Au5 Au8 Au2 68.95(6) . 2_575
Au6 Au5 Au8 Au2 -64.86(6) . 2_575
Au13 Au5 Au8 Au2 178.95(5) 2_575 2_575
Au4 Au5 Au8 Au2 60.6(2) . 2_575
Se3 Au5 Au8 Au3 132.89(8) . 2_575
Au1 Au5 Au8 Au3 -30.81(3) . 2_575
Au3 Au5 Au8 Au3 -62.69(6) . 2_575
Au7 Au5 Au8 Au3 -100.81(5) . 2_575
Au11 Au5 Au8 Au3 39.79(4) 2_575 2_575
Au2 Au5 Au8 Au3 3.35(5) . 2_575
Au6 Au5 Au8 Au3 -130.46(5) . 2_575
Au13 Au5 Au8 Au3 113.34(5) 2_575 2_575
Au4 Au5 Au8 Au3 -5.0(2) . 2_575
Se3 Au5 Au8 Au7 -126.30(8) . .
Au1 Au5 Au8 Au7 70.00(3) . .
Au3 Au5 Au8 Au7 38.12(4) . .
Au11 Au5 Au8 Au7 140.59(5) 2_575 .
Au2 Au5 Au8 Au7 104.15(5) . .
Au6 Au5 Au8 Au7 -29.65(5) . .
Au13 Au5 Au8 Au7 -145.85(4) 2_575 .
Au4 Au5 Au8 Au7 95.8(2) . .
Se3 Au5 Au8 Au12 61.14(9) . .
Au1 Au5 Au8 Au12 -102.56(5) . .
Au3 Au5 Au8 Au12 -134.45(5) . .
Au7 Au5 Au8 Au12 -172.56(6) . .
Au11 Au5 Au8 Au12 -31.97(5) 2_575 .
Au2 Au5 Au8 Au12 -68.41(6) . .
Au6 Au5 Au8 Au12 157.78(5) . .
Au13 Au5 Au8 Au12 41.59(5) 2_575 .
Au4 Au5 Au8 Au12 -76.8(2) . .
Se3 Au5 Au8 Au9 -96.36(9) . .
Au1 Au5 Au8 Au9 99.94(4) . .
Au3 Au5 Au8 Au9 68.05(6) . .
Au7 Au5 Au8 Au9 29.94(4) . .
Au11 Au5 Au8 Au9 170.53(5) 2_575 .
Au2 Au5 Au8 Au9 134.09(5) . .
Au6 Au5 Au8 Au9 0.28(6) . .
Au13 Au5 Au8 Au9 -115.92(5) 2_575 .
Au4 Au5 Au8 Au9 125.71(19) . .
Se3 Au5 Au8 Au13 19.55(8) . 2_575
Au1 Au5 Au8 Au13 -144.15(4) . 2_575
Au3 Au5 Au8 Au13 -176.03(5) . 2_575
Au7 Au5 Au8 Au13 145.85(4) . 2_575
Au11 Au5 Au8 Au13 -73.56(4) 2_575 2_575
Au2 Au5 Au8 Au13 -110.00(5) . 2_575
Au6 Au5 Au8 Au13 116.20(5) . 2_575
Au4 Au5 Au8 Au13 -118.4(2) . 2_575
Se4 Au7 Au9 Se6 -83.56(10) . .
Au1 Au7 Au9 Se6 117.23(8) . .
Au2 Au7 Au9 Se6 81.15(8) 2_575 .
Au5 Au7 Au9 Se6 -178.53(8) . .
Au3 Au7 Au9 Se6 128.3(3) . .
Au8 Au7 Au9 Se6 149.09(9) . .
Au11 Au7 Au9 Se6 53.06(9) . .
Au10 Au7 Au9 Se6 9.23(8) . .
Au6 Au7 Au9 Se6 -107.28(9) . .
Se4 Au7 Au9 Se5 91.85(11) . .
Au1 Au7 Au9 Se5 -67.36(9) . .
Au2 Au7 Au9 Se5 -103.44(9) 2_575 .
Au5 Au7 Au9 Se5 -3.12(10) . .
Au3 Au7 Au9 Se5 -56.3(3) . .
Au8 Au7 Au9 Se5 -35.50(9) . .
Au11 Au7 Au9 Se5 -131.54(9) . .
Au10 Au7 Au9 Se5 -175.36(9) . .
Au6 Au7 Au9 Se5 68.13(10) . .
Se4 Au7 Au9 Au2 -164.71(8) . 2_575
Au1 Au7 Au9 Au2 36.09(4) . 2_575
Au5 Au7 Au9 Au2 100.32(5) . 2_575
Au3 Au7 Au9 Au2 47.2(3) . 2_575
Au8 Au7 Au9 Au2 67.95(4) . 2_575
Au11 Au7 Au9 Au2 -28.09(4) . 2_575
Au10 Au7 Au9 Au2 -71.91(4) . 2_575
Au6 Au7 Au9 Au2 171.57(6) . 2_575
Se4 Au7 Au9 Au8 127.35(8) . .
Au1 Au7 Au9 Au8 -31.86(4) . .
Au2 Au7 Au9 Au8 -67.95(4) 2_575 .
Au5 Au7 Au9 Au8 32.38(5) . .
Au3 Au7 Au9 Au8 -20.8(3) . .
Au11 Au7 Au9 Au8 -96.04(5) . .
Au10 Au7 Au9 Au8 -139.86(5) . .
Au6 Au7 Au9 Au8 103.63(5) . .
Se5 Au8 Au9 Se6 170.27(19) . .
Au1 Au8 Au9 Se6 -26.33(17) . .
Au11 Au8 Au9 Se6 -46.0(3) 2_575 .
Au2 Au8 Au9 Se6 9.54(15) 2_575 .
Au3 Au8 Au9 Se6 37.78(17) 2_575 .
Au7 Au8 Au9 Se6 -57.44(16) . .
Au5 Au8 Au9 Se6 -87.18(16) . .
Au12 Au8 Au9 Se6 118.92(16) . .
Au13 Au8 Au9 Se6 -153.25(15) 2_575 .
Au1 Au8 Au9 Se5 163.41(12) . .
Au11 Au8 Au9 Se5 143.7(3) 2_575 .
Au2 Au8 Au9 Se5 -160.73(12) 2_575 .
Au3 Au8 Au9 Se5 -132.49(12) 2_575 .
Au7 Au8 Au9 Se5 132.30(12) . .
Au5 Au8 Au9 Se5 102.55(12) . .
Au12 Au8 Au9 Se5 -51.34(12) . .
Au13 Au8 Au9 Se5 36.49(12) 2_575 .
Se5 Au8 Au9 Au7 -132.30(12) . .
Au1 Au8 Au9 Au7 31.11(4) . .
Au11 Au8 Au9 Au7 11.5(2) 2_575 .
Au2 Au8 Au9 Au7 66.97(4) 2_575 .
Au3 Au8 Au9 Au7 95.22(5) 2_575 .
Au5 Au8 Au9 Au7 -29.75(4) . .
Au12 Au8 Au9 Au7 176.36(7) . .
Au13 Au8 Au9 Au7 -95.81(6) 2_575 .
Se5 Au8 Au9 Au2 160.73(12) . 2_575
Au1 Au8 Au9 Au2 -35.86(4) . 2_575
Au11 Au8 Au9 Au2 -55.5(2) 2_575 2_575
Au3 Au8 Au9 Au2 28.24(5) 2_575 2_575
Au7 Au8 Au9 Au2 -66.97(4) . 2_575
Au5 Au8 Au9 Au2 -96.72(5) . 2_575
Au12 Au8 Au9 Au2 109.39(7) . 2_575
Au13 Au8 Au9 Au2 -162.78(6) 2_575 2_575
Se4 Au7 Au10 Se7 -109.45(11) . .
Au1 Au7 Au10 Se7 61.42(9) . .
Au2 Au7 Au10 Se7 97.20(9) 2_575 .
Au5 Au7 Au10 Se7 36.8(3) . .
Au3 Au7 Au10 Se7 -3.37(9) . .
Au8 Au7 Au10 Se7 126.51(9) . .
Au11 Au7 Au10 Se7 29.66(8) . .
Au9 Au7 Au10 Se7 167.84(9) . .
Au6 Au7 Au10 Se7 -72.15(10) . .
Se4 Au7 Au10 Se6 73.55(11) . .
Au1 Au7 Au10 Se6 -115.58(8) . .
Au2 Au7 Au10 Se6 -79.79(8) 2_575 .
Au5 Au7 Au10 Se6 -140.2(3) . .
Au3 Au7 Au10 Se6 179.63(8) . .
Au8 Au7 Au10 Se6 -50.48(9) . .
Au11 Au7 Au10 Se6 -147.33(9) . .
Au9 Au7 Au10 Se6 -9.15(8) . .
Au6 Au7 Au10 Se6 110.86(9) . .
Se4 Au7 Au10 Au2 153.35(9) . 2_575
Au1 Au7 Au10 Au2 -35.78(4) . 2_575
Au5 Au7 Au10 Au2 -60.4(3) . 2_575
Au3 Au7 Au10 Au2 -100.57(5) . 2_575
Au8 Au7 Au10 Au2 29.31(4) . 2_575
Au11 Au7 Au10 Au2 -67.54(4) . 2_575
Au9 Au7 Au10 Au2 70.64(4) . 2_575
Au6 Au7 Au10 Au2 -169.35(6) . 2_575
Se4 Au7 Au10 Au11 -139.11(9) . .
Au1 Au7 Au10 Au11 31.76(4) . .
Au2 Au7 Au10 Au11 67.54(4) 2_575 .
Au5 Au7 Au10 Au11 7.2(3) . .
Au3 Au7 Au10 Au11 -33.03(4) . .
Au8 Au7 Au10 Au11 96.85(5) . .
Au9 Au7 Au10 Au11 138.18(5) . .
Au6 Au7 Au10 Au11 -101.81(6) . .
Au5 Au1 Au11 Se7 52.5(2) . .
Au5 Au1 Au11 Se7 -127.5(2) 2_575 .
Au11 Au1 Au11 Se7 42(100) 2_575 .
Au8 Au1 Au11 Se7 -22.5(2) . .
Au8 Au1 Au11 Se7 157.5(2) 2_575 .
Au2 Au1 Au11 Se7 125.4(2) . .
Au2 Au1 Au11 Se7 -54.6(2) 2_575 .
Au7 Au1 Au11 Se7 -166.3(2) 2_575 .
Au7 Au1 Au11 Se7 13.7(2) . .
Au3 Au1 Au11 Se7 -94.7(2) 2_575 .
Au3 Au1 Au11 Se7 85.3(2) . .
Au5 Au1 Au11 Au8 -105.01(4) . 2_575
Au5 Au1 Au11 Au8 74.99(4) 2_575 2_575
Au11 Au1 Au11 Au8 -116(100) 2_575 2_575
Au8 Au1 Au11 Au8 180.0 . 2_575
Au2 Au1 Au11 Au8 -32.15(4) . 2_575
Au2 Au1 Au11 Au8 147.85(4) 2_575 2_575
Au7 Au1 Au11 Au8 36.16(4) 2_575 2_575
Au7 Au1 Au11 Au8 -143.83(4) . 2_575
Au3 Au1 Au11 Au8 107.79(4) 2_575 2_575
Au3 Au1 Au11 Au8 -72.21(4) . 2_575
Au5 Au1 Au11 Au3 -32.80(4) . .
Au5 Au1 Au11 Au3 147.20(4) 2_575 .
Au11 Au1 Au11 Au3 -43(100) 2_575 .
Au8 Au1 Au11 Au3 -107.79(4) . .
Au8 Au1 Au11 Au3 72.21(4) 2_575 .
Au2 Au1 Au11 Au3 40.06(4) . .
Au2 Au1 Au11 Au3 -139.94(4) 2_575 .
Au7 Au1 Au11 Au3 108.37(4) 2_575 .
Au7 Au1 Au11 Au3 -71.63(4) . .
Au3 Au1 Au11 Au3 180.0 2_575 .
Au5 Au1 Au11 Au2 107.14(4) . 2_575
Au5 Au1 Au11 Au2 -72.86(4) 2_575 2_575
Au11 Au1 Au11 Au2 97(100) 2_575 2_575
Au8 Au1 Au11 Au2 32.15(4) . 2_575
Au8 Au1 Au11 Au2 -147.85(4) 2_575 2_575
Au2 Au1 Au11 Au2 180.0 . 2_575
Au7 Au1 Au11 Au2 -111.69(4) 2_575 2_575
Au7 Au1 Au11 Au2 68.31(4) . 2_575
Au3 Au1 Au11 Au2 -40.06(4) 2_575 2_575
Au3 Au1 Au11 Au2 139.94(4) . 2_575
Au5 Au1 Au11 Au5 180.0 . 2_575
Au11 Au1 Au11 Au5 169(100) 2_575 2_575
Au8 Au1 Au11 Au5 105.01(4) . 2_575
Au8 Au1 Au11 Au5 -74.99(4) 2_575 2_575
Au2 Au1 Au11 Au5 -107.14(4) . 2_575
Au2 Au1 Au11 Au5 72.86(4) 2_575 2_575
Au7 Au1 Au11 Au5 -38.83(4) 2_575 2_575
Au7 Au1 Au11 Au5 141.17(4) . 2_575
Au3 Au1 Au11 Au5 32.80(4) 2_575 2_575
Au3 Au1 Au11 Au5 -147.20(4) . 2_575
Au5 Au1 Au11 Au7 38.83(4) . .
Au5 Au1 Au11 Au7 -141.17(4) 2_575 .
Au11 Au1 Au11 Au7 28(100) 2_575 .
Au8 Au1 Au11 Au7 -36.17(4) . .
Au8 Au1 Au11 Au7 143.83(4) 2_575 .
Au2 Au1 Au11 Au7 111.69(4) . .
Au2 Au1 Au11 Au7 -68.31(4) 2_575 .
Au7 Au1 Au11 Au7 180.0 2_575 .
Au3 Au1 Au11 Au7 -108.37(4) 2_575 .
Au3 Au1 Au11 Au7 71.63(4) . .
Au5 Au1 Au11 Au12 -72.44(5) . 2_575
Au5 Au1 Au11 Au12 107.56(5) 2_575 2_575
Au11 Au1 Au11 Au12 -83(100) 2_575 2_575
Au8 Au1 Au11 Au12 -147.43(4) . 2_575
Au8 Au1 Au11 Au12 32.57(4) 2_575 2_575
Au2 Au1 Au11 Au12 0.42(5) . 2_575
Au2 Au1 Au11 Au12 -179.58(5) 2_575 2_575
Au7 Au1 Au11 Au12 68.73(5) 2_575 2_575
Au7 Au1 Au11 Au12 -111.27(5) . 2_575
Au3 Au1 Au11 Au12 140.36(4) 2_575 2_575
Au3 Au1 Au11 Au12 -39.64(4) . 2_575
Au5 Au1 Au11 Au13 -147.34(4) . .
Au5 Au1 Au11 Au13 32.66(4) 2_575 .
Au11 Au1 Au11 Au13 -158(100) 2_575 .
Au8 Au1 Au11 Au13 137.67(4) . .
Au8 Au1 Au11 Au13 -42.33(4) 2_575 .
Au2 Au1 Au11 Au13 -74.48(5) . .
Au2 Au1 Au11 Au13 105.52(5) 2_575 .
Au7 Au1 Au11 Au13 -6.17(5) 2_575 .
Au7 Au1 Au11 Au13 173.83(5) . .
Au3 Au1 Au11 Au13 65.46(5) 2_575 .
Au3 Au1 Au11 Au13 -114.54(5) . .
Au5 Au1 Au11 Au10 69.87(5) . .
Au5 Au1 Au11 Au10 -110.13(5) 2_575 .
Au11 Au1 Au11 Au10 59(100) 2_575 .
Au8 Au1 Au11 Au10 -5.12(5) . .
Au8 Au1 Au11 Au10 174.88(5) 2_575 .
Au2 Au1 Au11 Au10 142.73(4) . .
Au2 Au1 Au11 Au10 -37.27(4) 2_575 .
Au7 Au1 Au11 Au10 -148.95(4) 2_575 .
Au7 Au1 Au11 Au10 31.05(4) . .
Au3 Au1 Au11 Au10 -77.33(5) 2_575 .
Au3 Au1 Au11 Au10 102.67(5) . .
Se9 Au3 Au11 Se7 49.2(3) . .
Se9' Au3 Au11 Se7 33.9(3) . .
Au1 Au3 Au11 Se7 -151.16(10) . .
Au5 Au3 Au11 Se7 -121.02(10) . .
Au8 Au3 Au11 Se7 138.90(10) 2_575 .
Au7 Au3 Au11 Se7 -82.66(10) . .
Au2 Au3 Au11 Se7 175.44(10) . .
Au6 Au3 Au11 Se7 -52.04(11) . .
Au4 Au3 Au11 Se7 -176.6(2) . .
Au12 Au3 Au11 Se7 69.57(10) 2_575 .
Se9 Au3 Au11 Au1 -159.7(3) . .
Se9' Au3 Au11 Au1 -175.0(3) . .
Au5 Au3 Au11 Au1 30.14(4) . .
Au8 Au3 Au11 Au1 -69.94(4) 2_575 .
Au7 Au3 Au11 Au1 68.50(3) . .
Au2 Au3 Au11 Au1 -33.40(3) . .
Au6 Au3 Au11 Au1 99.12(5) . .
Au4 Au3 Au11 Au1 -25.47(19) . .
Au12 Au3 Au11 Au1 -139.27(4) 2_575 .
Se9 Au3 Au11 Au8 -89.7(3) . 2_575
Se9' Au3 Au11 Au8 -105.0(3) . 2_575
Au1 Au3 Au11 Au8 69.94(4) . 2_575
Au5 Au3 Au11 Au8 100.08(5) . 2_575
Au7 Au3 Au11 Au8 138.44(4) . 2_575
Au2 Au3 Au11 Au8 36.54(4) . 2_575
Au6 Au3 Au11 Au8 169.06(6) . 2_575
Au4 Au3 Au11 Au8 44.5(2) . 2_575
Au12 Au3 Au11 Au8 -69.33(4) 2_575 2_575
Se9 Au3 Au11 Au2 165.5(2) . 2_575
Se9' Au3 Au11 Au2 150.2(3) . 2_575
Au1 Au3 Au11 Au2 -34.80(3) . 2_575
Au5 Au3 Au11 Au2 -4.66(6) . 2_575
Au8 Au3 Au11 Au2 -104.74(5) 2_575 2_575
Au7 Au3 Au11 Au2 33.70(4) . 2_575
Au2 Au3 Au11 Au2 -68.20(6) . 2_575
Au6 Au3 Au11 Au2 64.32(6) . 2_575
Au4 Au3 Au11 Au2 -60.3(2) . 2_575
Au12 Au3 Au11 Au2 -174.07(5) 2_575 2_575
Se9 Au3 Au11 Au5 -130.6(3) . 2_575
Se9' Au3 Au11 Au5 -146.0(3) . 2_575
Au1 Au3 Au11 Au5 29.04(4) . 2_575
Au5 Au3 Au11 Au5 59.17(6) . 2_575
Au8 Au3 Au11 Au5 -40.90(4) 2_575 2_575
Au7 Au3 Au11 Au5 97.53(5) . 2_575
Au2 Au3 Au11 Au5 -4.37(6) . 2_575
Au6 Au3 Au11 Au5 128.16(5) . 2_575
Au4 Au3 Au11 Au5 3.6(2) . 2_575
Au12 Au3 Au11 Au5 -110.23(5) 2_575 2_575
Se9 Au3 Au11 Au7 131.8(3) . .
Se9' Au3 Au11 Au7 116.5(3) . .
Au1 Au3 Au11 Au7 -68.50(3) . .
Au5 Au3 Au11 Au7 -38.36(4) . .
Au8 Au3 Au11 Au7 -138.44(4) 2_575 .
Au2 Au3 Au11 Au7 -101.90(5) . .
Au6 Au3 Au11 Au7 30.62(5) . .
Au4 Au3 Au11 Au7 -94.0(2) . .
Au12 Au3 Au11 Au7 152.24(5) 2_575 .
Se9 Au3 Au11 Au12 -20.4(2) . 2_575
Se9' Au3 Au11 Au12 -35.7(3) . 2_575
Au1 Au3 Au11 Au12 139.27(4) . 2_575
Au5 Au3 Au11 Au12 169.40(5) . 2_575
Au8 Au3 Au11 Au12 69.33(4) 2_575 2_575
Au7 Au3 Au11 Au12 -152.24(5) . 2_575
Au2 Au3 Au11 Au12 105.86(5) . 2_575
Au6 Au3 Au11 Au12 -121.61(6) . 2_575
Au4 Au3 Au11 Au12 113.8(2) . 2_575
Se9 Au3 Au11 Au13 -63.6(3) . .
Se9' Au3 Au11 Au13 -78.9(3) . .
Au1 Au3 Au11 Au13 96.05(5) . .
Au5 Au3 Au11 Au13 126.19(5) . .
Au8 Au3 Au11 Au13 26.11(5) 2_575 .
Au7 Au3 Au11 Au13 164.55(5) . .
Au2 Au3 Au11 Au13 62.65(6) . .
Au6 Au3 Au11 Au13 -164.83(5) . .
Au4 Au3 Au11 Au13 70.6(2) . .
Au12 Au3 Au11 Au13 -43.22(5) 2_575 .
Se9 Au3 Au11 Au10 100.3(3) . .
Se9' Au3 Au11 Au10 84.9(3) . .
Au1 Au3 Au11 Au10 -100.08(5) . .
Au5 Au3 Au11 Au10 -69.95(6) . .
Au8 Au3 Au11 Au10 -170.02(5) 2_575 .
Au7 Au3 Au11 Au10 -31.59(4) . .
Au2 Au3 Au11 Au10 -133.49(5) . .
Au6 Au3 Au11 Au10 -0.96(7) . .
Au4 Au3 Au11 Au10 -125.56(19) . .
Au12 Au3 Au11 Au10 120.65(5) 2_575 .
Se4 Au7 Au11 Se7 35.61(14) . .
Au1 Au7 Au11 Se7 -174.04(9) . .
Au2 Au7 Au11 Se7 -103.42(9) 2_575 .
Au5 Au7 Au11 Se7 152.30(9) . .
Au3 Au7 Au11 Se7 116.02(9) . .
Au8 Au7 Au11 Se7 -143.33(9) . .
Au9 Au7 Au11 Se7 -74.25(10) . .
Au10 Au7 Au11 Se7 -28.88(9) . .
Au6 Au7 Au11 Se7 88.58(9) . .
Se4 Au7 Au11 Au1 -150.35(12) . .
Au2 Au7 Au11 Au1 70.63(3) 2_575 .
Au5 Au7 Au11 Au1 -33.65(3) . .
Au3 Au7 Au11 Au1 -69.94(3) . .
Au8 Au7 Au11 Au1 30.72(3) . .
Au9 Au7 Au11 Au1 99.80(5) . .
Au10 Au7 Au11 Au1 145.16(4) . .
Au6 Au7 Au11 Au1 -97.37(4) . .
Se4 Au7 Au11 Au8 -117.99(11) . 2_575
Au1 Au7 Au11 Au8 32.35(4) . 2_575
Au2 Au7 Au11 Au8 102.98(5) 2_575 2_575
Au5 Au7 Au11 Au8 -1.30(6) . 2_575
Au3 Au7 Au11 Au8 -37.58(4) . 2_575
Au8 Au7 Au11 Au8 63.07(6) . 2_575
Au9 Au7 Au11 Au8 132.15(5) . 2_575
Au10 Au7 Au11 Au8 177.51(5) . 2_575
Au6 Au7 Au11 Au8 -65.02(5) . 2_575
Se4 Au7 Au11 Au3 -80.41(12) . .
Au1 Au7 Au11 Au3 69.94(3) . .
Au2 Au7 Au11 Au3 140.56(4) 2_575 .
Au5 Au7 Au11 Au3 36.28(4) . .
Au8 Au7 Au11 Au3 100.65(5) . .
Au9 Au7 Au11 Au3 169.73(5) . .
Au10 Au7 Au11 Au3 -144.90(5) . .
Au6 Au7 Au11 Au3 -27.44(4) . .
Se4 Au7 Au11 Au2 139.02(12) . 2_575
Au1 Au7 Au11 Au2 -70.63(3) . 2_575
Au5 Au7 Au11 Au2 -104.28(4) . 2_575
Au3 Au7 Au11 Au2 -140.56(4) . 2_575
Au8 Au7 Au11 Au2 -39.91(4) . 2_575
Au9 Au7 Au11 Au2 29.17(5) . 2_575
Au10 Au7 Au11 Au2 74.53(4) . 2_575
Au6 Au7 Au11 Au2 -168.00(5) . 2_575
Se4 Au7 Au11 Au5 176.20(11) . 2_575
Au1 Au7 Au11 Au5 -33.45(3) . 2_575
Au2 Au7 Au11 Au5 37.17(4) 2_575 2_575
Au5 Au7 Au11 Au5 -67.11(6) . 2_575
Au3 Au7 Au11 Au5 -103.39(5) . 2_575
Au8 Au7 Au11 Au5 -2.74(5) . 2_575
Au9 Au7 Au11 Au5 66.34(6) . 2_575
Au10 Au7 Au11 Au5 111.71(5) . 2_575
Au6 Au7 Au11 Au5 -130.82(5) . 2_575
Se4 Au7 Au11 Au12 -51.54(12) . 2_575
Au1 Au7 Au11 Au12 98.81(5) . 2_575
Au2 Au7 Au11 Au12 169.44(5) 2_575 2_575
Au5 Au7 Au11 Au12 65.16(6) . 2_575
Au3 Au7 Au11 Au12 28.88(5) . 2_575
Au8 Au7 Au11 Au12 129.53(5) . 2_575
Au9 Au7 Au11 Au12 -161.39(5) . 2_575
Au10 Au7 Au11 Au12 -116.03(5) . 2_575
Au6 Au7 Au11 Au12 1.44(6) . 2_575
Se4 Au7 Au11 Au13 -176.3(2) . .
Au1 Au7 Au11 Au13 -26.0(2) . .
Au2 Au7 Au11 Au13 44.6(2) 2_575 .
Au5 Au7 Au11 Au13 -59.7(2) . .
Au3 Au7 Au11 Au13 -95.9(2) . .
Au8 Au7 Au11 Au13 4.7(2) . .
Au9 Au7 Au11 Au13 73.8(2) . .
Au10 Au7 Au11 Au13 119.2(2) . .
Au6 Au7 Au11 Au13 -123.4(2) . .
Se4 Au7 Au11 Au10 64.49(11) . .
Au1 Au7 Au11 Au10 -145.16(4) . .
Au2 Au7 Au11 Au10 -74.53(4) 2_575 .
Au5 Au7 Au11 Au10 -178.81(5) . .
Au3 Au7 Au11 Au10 144.90(5) . .
Au8 Au7 Au11 Au10 -114.44(5) . .
Au9 Au7 Au11 Au10 -45.36(5) . .
Au6 Au7 Au11 Au10 117.47(5) . .
Se6 Au10 Au11 Se7 -164.68(17) . .
Au7 Au10 Au11 Se7 139.11(11) . .
Au2 Au10 Au11 Se7 -154.43(11) 2_575 .
Se7 Au10 Au11 Au1 -169.79(11) . .
Se6 Au10 Au11 Au1 25.53(14) . .
Au7 Au10 Au11 Au1 -30.68(4) . .
Au2 Au10 Au11 Au1 35.79(4) 2_575 .
Se7 Au10 Au11 Au8 -149.7(2) . 2_575
Se6 Au10 Au11 Au8 45.6(3) . 2_575
Au7 Au10 Au11 Au8 -10.6(2) . 2_575
Au2 Au10 Au11 Au8 55.9(2) 2_575 2_575
Se7 Au10 Au11 Au3 -107.21(11) . .
Se6 Au10 Au11 Au3 88.11(14) . .
Au7 Au10 Au11 Au3 31.90(4) . .
Au2 Au10 Au11 Au3 98.37(5) 2_575 .
Se7 Au10 Au11 Au2 154.43(11) . 2_575
Se6 Au10 Au11 Au2 -10.25(13) . 2_575
Au7 Au10 Au11 Au2 -66.46(4) . 2_575
Se7 Au10 Au11 Au5 127.69(11) . 2_575
Se6 Au10 Au11 Au5 -36.99(15) . 2_575
Au7 Au10 Au11 Au5 -93.20(5) . 2_575
Au2 Au10 Au11 Au5 -26.73(4) 2_575 2_575
Se7 Au10 Au11 Au7 -139.11(11) . .
Se6 Au10 Au11 Au7 56.21(13) . .
Au2 Au10 Au11 Au7 66.46(4) 2_575 .
Se7 Au10 Au11 Au12 -33.91(11) . 2_575
Se6 Au10 Au11 Au12 161.41(13) . 2_575
Au7 Au10 Au11 Au12 105.20(6) . 2_575
Au2 Au10 Au11 Au12 171.67(6) 2_575 2_575
Se7 Au10 Au11 Au13 55.44(11) . .
Se6 Au10 Au11 Au13 -109.24(14) . .
Au7 Au10 Au11 Au13 -165.45(6) . .
Au2 Au10 Au11 Au13 -98.99(6) 2_575 .
Se5 Au8 Au12 C49' -78(2) . 2_575
Au1 Au8 Au12 C49' 102(2) . 2_575
Au11 Au8 Au12 C49' 135(2) 2_575 2_575
Au2 Au8 Au12 C49' 36(2) 2_575 2_575
Au3 Au8 Au12 C49' 67(2) 2_575 2_575
Au7 Au8 Au12 C49' 116(2) . 2_575
Au5 Au8 Au12 C49' 166(2) . 2_575
Au9 Au8 Au12 C49' -42(2) . 2_575
Au13 Au8 Au12 C49' -157(2) 2_575 2_575
Se5 Au8 Au12 C50' -47(12) . 2_575
Au1 Au8 Au12 C50' 133(12) . 2_575
Au11 Au8 Au12 C50' 165(12) 2_575 2_575
Au2 Au8 Au12 C50' 66(12) 2_575 2_575
Au3 Au8 Au12 C50' 97(12) 2_575 2_575
Au7 Au8 Au12 C50' 147(12) . 2_575
Au5 Au8 Au12 C50' -164(12) . 2_575
Au9 Au8 Au12 C50' -11(12) . 2_575
Au13 Au8 Au12 C50' -126(12) 2_575 2_575
Se5 Au8 Au12 C54' -10(55) . 2_575
Au1 Au8 Au12 C54' 170(55) . 2_575
Au11 Au8 Au12 C54' -158(55) 2_575 2_575
Au2 Au8 Au12 C54' 104(55) 2_575 2_575
Au3 Au8 Au12 C54' 134(55) 2_575 2_575
Au7 Au8 Au12 C54' -176(55) . 2_575
Au5 Au8 Au12 C54' -127(55) . 2_575
Au9 Au8 Au12 C54' 26(55) . 2_575
Au13 Au8 Au12 C54' -89(55) 2_575 2_575
Se5 Au8 Au12 Se9' -132.2(4) . 2_575
Au1 Au8 Au12 Se9' 47.7(4) . 2_575
Au11 Au8 Au12 Se9' 80.2(4) 2_575 2_575
Au2 Au8 Au12 Se9' -18.8(4) 2_575 2_575
Au3 Au8 Au12 Se9' 12.0(3) 2_575 2_575
Au7 Au8 Au12 Se9' 61.9(5) . 2_575
Au5 Au8 Au12 Se9' 111.1(4) . 2_575
Au9 Au8 Au12 Se9' -96.2(4) . 2_575
Au13 Au8 Au12 Se9' 148.8(4) 2_575 2_575
Se5 Au8 Au12 Se8 47.67(13) . 2_575
Au1 Au8 Au12 Se8 -132.40(10) . 2_575
Au11 Au8 Au12 Se8 -99.95(10) 2_575 2_575
Au2 Au8 Au12 Se8 161.07(10) 2_575 2_575
Au3 Au8 Au12 Se8 -168.10(10) 2_575 2_575
Au7 Au8 Au12 Se8 -118.3(4) . 2_575
Au5 Au8 Au12 Se8 -69.02(11) . 2_575
Au9 Au8 Au12 Se8 83.67(11) . 2_575
Au13 Au8 Au12 Se8 -31.30(10) 2_575 2_575
Se5 Au8 Au12 Se9 -112.9(3) . 2_575
Au1 Au8 Au12 Se9 67.0(3) . 2_575
Au11 Au8 Au12 Se9 99.5(3) 2_575 2_575
Au2 Au8 Au12 Se9 0.5(3) 2_575 2_575
Au3 Au8 Au12 Se9 31.3(3) 2_575 2_575
Au7 Au8 Au12 Se9 81.2(4) . 2_575
Au5 Au8 Au12 Se9 130.4(3) . 2_575
Au9 Au8 Au12 Se9 -76.9(3) . 2_575
Au13 Au8 Au12 Se9 168.2(3) 2_575 2_575
Se5 Au8 Au12 C51' -19(9) . 2_575
Au1 Au8 Au12 C51' 161(9) . 2_575
Au11 Au8 Au12 C51' -167(9) 2_575 2_575
Au2 Au8 Au12 C51' 94(9) 2_575 2_575
Au3 Au8 Au12 C51' 125(9) 2_575 2_575
Au7 Au8 Au12 C51' 175(9) . 2_575
Au5 Au8 Au12 C51' -136(9) . 2_575
Au9 Au8 Au12 C51' 17(9) . 2_575
Au13 Au8 Au12 C51' -98(9) 2_575 2_575
Se5 Au8 Au12 Au11 147.62(9) . 2_575
Au1 Au8 Au12 Au11 -32.45(4) . 2_575
Au2 Au8 Au12 Au11 -98.98(6) 2_575 2_575
Au3 Au8 Au12 Au11 -68.15(4) 2_575 2_575
Au7 Au8 Au12 Au11 -18.3(3) . 2_575
Au5 Au8 Au12 Au11 30.93(4) . 2_575
Au9 Au8 Au12 Au11 -176.38(7) . 2_575
Au13 Au8 Au12 Au11 68.65(4) 2_575 2_575
Se5 Au8 Au12 Au3 -144.23(9) . 2_575
Au1 Au8 Au12 Au3 35.70(4) . 2_575
Au11 Au8 Au12 Au3 68.15(4) 2_575 2_575
Au2 Au8 Au12 Au3 -30.83(5) 2_575 2_575
Au7 Au8 Au12 Au3 49.8(3) . 2_575
Au5 Au8 Au12 Au3 99.08(5) . 2_575
Au9 Au8 Au12 Au3 -108.23(6) . 2_575
Au13 Au8 Au12 Au3 136.81(5) 2_575 2_575
Se7 Au11 Au13 Se8 -71.10(13) . .
Au1 Au11 Au13 Se8 117.43(9) . .
Au8 Au11 Au13 Se8 77.70(10) 2_575 .
Au3 Au11 Au13 Se8 52.65(10) . .
Au2 Au11 Au13 Se8 -179.49(9) 2_575 .
Au5 Au11 Au13 Se8 148.90(10) 2_575 .
Au7 Au11 Au13 Se8 140.7(2) . .
Au12 Au11 Au13 Se8 10.97(9) 2_575 .
Au10 Au11 Au13 Se8 -108.32(10) . .
Se7 Au11 Au13 Se3 109.14(11) . 2_575
Au1 Au11 Au13 Se3 -62.33(8) . 2_575
Au8 Au11 Au13 Se3 -102.06(8) 2_575 2_575
Au3 Au11 Au13 Se3 -127.11(8) . 2_575
Au2 Au11 Au13 Se3 0.75(9) 2_575 2_575
Au5 Au11 Au13 Se3 -30.86(7) 2_575 2_575
Au7 Au11 Au13 Se3 -39.1(2) . 2_575
Au12 Au11 Au13 Se3 -168.79(8) 2_575 2_575
Au10 Au11 Au13 Se3 71.92(9) . 2_575
Se7 Au11 Au13 Au5 140.00(9) . 2_575
Au1 Au11 Au13 Au5 -31.47(4) . 2_575
Au8 Au11 Au13 Au5 -71.20(4) 2_575 2_575
Au3 Au11 Au13 Au5 -96.25(6) . 2_575
Au2 Au11 Au13 Au5 31.61(4) 2_575 2_575
Au7 Au11 Au13 Au5 -8.2(2) . 2_575
Au12 Au11 Au13 Au5 -137.94(5) 2_575 2_575
Au10 Au11 Au13 Au5 102.78(6) . 2_575
Se7 Au11 Au13 Au8 -148.79(9) . 2_575
Au1 Au11 Au13 Au8 39.73(4) . 2_575
Au3 Au11 Au13 Au8 -25.05(5) . 2_575
Au2 Au11 Au13 Au8 102.82(5) 2_575 2_575
Au5 Au11 Au13 Au8 71.20(4) 2_575 2_575
Au7 Au11 Au13 Au8 63.0(2) . 2_575
Au12 Au11 Au13 Au8 -66.73(4) 2_575 2_575
Au10 Au11 Au13 Au8 173.98(6) . 2_575
C6 C1 C2 C3 -2(6) . .
Se6 C1 C2 C3 174(3) . .
C1 C2 C3 C4 8(6) . .
C2 C3 C4 C5 -6(7) . .
C3 C4 C5 C6 -3(6) . .
C2 C1 C6 C5 -7(7) . .
Se6 C1 C6 C5 177(3) . .
C4 C5 C6 C1 9(6) . .
C12 C7 C8 C9 6(5) . .
Se4 C7 C8 C9 -175(3) . .
C7 C8 C9 C10 -7(5) . .
C8 C9 C10 C11 3(5) . .
C9 C10 C11 C12 1(5) . .
C8 C7 C12 C11 -3(5) . .
Se4 C7 C12 C11 179(2) . .
C10 C11 C12 C7 -1(5) . .
C18 C13 C14 C15 6(5) . .
Se3 C13 C14 C15 178(2) . .
C13 C14 C15 C16 -7(5) . .
C14 C15 C16 C17 5(5) . .
C15 C16 C17 C18 -2(5) . .
C16 C17 C18 C13 1(5) . .
C14 C13 C18 C17 -4(5) . .
Se3 C13 C18 C17 -175(2) . .
C24 C19 C20 C21 0.0 . .
Se7 C19 C20 C21 177.3(4) . .
C19 C20 C21 C22 0.0 . .
C20 C21 C22 C23 0.0 . .
C21 C22 C23 C24 0.0 . .
C22 C23 C24 C19 0.0 . .
C20 C19 C24 C23 0.0 . .
Se7 C19 C24 C23 -177.1(4) . .
C36 C31 C32 C33 0.0 . .
Se1 C31 C32 C33 173.1(5) . .
C31 C32 C33 C34 0.0 . .
C32 C33 C34 C35 0.0 . .
C33 C34 C35 C36 0.0 . .
C34 C35 C36 C31 0.0 . .
C32 C31 C36 C35 0.0 . .
Se1 C31 C36 C35 -172.8(5) . .
C42 C37 C38 C39 0.0 . .
Se8 C37 C38 C39 -166.7(5) . .
C37 C38 C39 C40 0.0 . .
C38 C39 C40 C41 0.0 . .
C39 C40 C41 C42 0.0 . .
C40 C41 C42 C37 0.0 . .
C38 C37 C42 C41 0.0 . .
Se8 C37 C42 C41 168.5(4) . .
C48 C43 C44 C45 0.0 . .
C48 C43 C44 Se2 176.5(4) . .
C43 C44 C45 C46 0.0 . .
Se2 C44 C45 C46 -176.7(4) . .
C44 C45 C46 C47 0.0 . .
C45 C46 C47 C48 0.0 . .
C44 C43 C48 C47 0.0 . .
C46 C47 C48 C43 0.0 . .
C32 C31 Se1 Au4 -124.75(17) . .
C36 C31 Se1 Au4 48.2(4) . .
C32 C31 Se1 Au2 155.43(14) . .
C36 C31 Se1 Au2 -31.6(5) . .
Se2 Au4 Se1 C31 63.7(8) . .
Au2 Au4 Se1 C31 -105.3(4) . .
Au5 Au4 Se1 C31 -145.8(4) . .
Au3 Au4 Se1 C31 -92.3(4) . .
Se2 Au4 Se1 Au2 169.0(6) . .
Au5 Au4 Se1 Au2 -40.53(9) . .
Au3 Au4 Se1 Au2 13.03(12) . .
Au1 Au2 Se1 C31 145.8(4) . .
Au7 Au2 Se1 C31 -82.4(5) 2_575 .
Au8 Au2 Se1 C31 19.5(5) 2_575 .
Au11 Au2 Se1 C31 -154.8(4) 2_575 .
Au5 Au2 Se1 C31 144.3(4) . .
Au3 Au2 Se1 C31 86.9(4) . .
Au4 Au2 Se1 C31 100.7(4) . .
Au9 Au2 Se1 C31 -33.3(4) 2_575 .
Au10 Au2 Se1 C31 -98.3(4) 2_575 .
Au1 Au2 Se1 Au4 45.0(3) . .
Au7 Au2 Se1 Au4 176.84(9) 2_575 .
Au8 Au2 Se1 Au4 -81.25(14) 2_575 .
Au11 Au2 Se1 Au4 104.51(9) 2_575 .
Au5 Au2 Se1 Au4 43.61(10) . .
Au3 Au2 Se1 Au4 -13.84(12) . .
Au9 Au2 Se1 Au4 -134.05(9) 2_575 .
Au10 Au2 Se1 Au4 160.93(10) 2_575 .
C43 C44 Se2 Au4 169.50(19) . .
C45 C44 Se2 Au4 -13.9(4) . .
C43 C44 Se2 Au6 68.5(3) . .
C45 C44 Se2 Au6 -114.9(3) . .
Se1 Au4 Se2 C44 54.7(8) . .
Au2 Au4 Se2 C44 -138.8(4) . .
Au5 Au4 Se2 C44 -95.8(4) . .
Au3 Au4 Se2 C44 -148.1(4) . .
Se1 Au4 Se2 Au6 160.8(6) . .
Au2 Au4 Se2 Au6 -32.8(2) . .
Au5 Au4 Se2 Au6 10.22(10) . .
Au3 Au4 Se2 Au6 -42.02(9) . .
Se4 Au6 Se2 C44 -81.3(8) . .
Au3 Au6 Se2 C44 151.0(5) . .
Au5 Au6 Se2 C44 97.3(5) . .
Au7 Au6 Se2 C44 138.6(5) . .
Se4 Au6 Se2 Au4 171.1(6) . .
Au3 Au6 Se2 Au4 43.43(9) . .
Au5 Au6 Se2 Au4 -10.34(10) . .
Au7 Au6 Se2 Au4 30.97(18) . .
C18 C13 Se3 Au13 32(3) . 2_575
C14 C13 Se3 Au13 -140(2) . 2_575
C18 C13 Se3 Au5 -49(3) . .
C14 C13 Se3 Au5 139(2) . .
Au1 Au5 Se3 C13 122.0(11) . .
Au3 Au5 Se3 C13 -81.6(11) . .
Au7 Au5 Se3 C13 9.1(11) . .
Au11 Au5 Se3 C13 135.4(11) 2_575 .
Au2 Au5 Se3 C13 -162.2(11) . .
Au8 Au5 Se3 C13 76.0(11) . .
Au6 Au5 Se3 C13 -42.4(11) . .
Au13 Au5 Se3 C13 99.2(11) 2_575 .
Au4 Au5 Se3 C13 -113.8(11) . .
Au1 Au5 Se3 Au13 22.8(3) . 2_575
Au3 Au5 Se3 Au13 179.15(8) . 2_575
Au7 Au5 Se3 Au13 -90.15(10) . 2_575
Au11 Au5 Se3 Au13 36.18(8) 2_575 2_575
Au2 Au5 Se3 Au13 98.60(9) . 2_575
Au8 Au5 Se3 Au13 -23.23(9) . 2_575
Au6 Au5 Se3 Au13 -141.63(7) . 2_575
Au4 Au5 Se3 Au13 146.95(8) . 2_575
C12 C7 Se4 Au6 -36(3) . .
C8 C7 Se4 Au6 146(2) . .
C12 C7 Se4 Au7 49(3) . .
C8 C7 Se4 Au7 -129(2) . .
Se2 Au6 Se4 C7 -42.4(12) . .
Au3 Au6 Se4 C7 83.8(11) . .
Au5 Au6 Se4 C7 139.0(11) . .
Au7 Au6 Se4 C7 103.8(11) . .
Se2 Au6 Se4 Au7 -146.2(6) . .
Au3 Au6 Se4 Au7 -19.95(8) . .
Au5 Au6 Se4 Au7 35.24(7) . .
Au1 Au7 Se4 C7 -122.7(12) . .
Au2 Au7 Se4 C7 82.4(12) 2_575 .
Au5 Au7 Se4 C7 -137.2(12) . .
Au3 Au7 Se4 C7 -78.3(12) . .
Au8 Au7 Se4 C7 161.4(12) . .
Au11 Au7 Se4 C7 -17.4(12) . .
Au9 Au7 Se4 C7 106.6(12) . .
Au10 Au7 Se4 C7 37.7(12) . .
Au6 Au7 Se4 C7 -99.3(12) . .
Au1 Au7 Se4 Au6 -23.3(2) . .
Au2 Au7 Se4 Au6 -178.27(9) 2_575 .
Au5 Au7 Se4 Au6 -37.81(8) . .
Au3 Au7 Se4 Au6 21.00(9) . .
Au8 Au7 Se4 Au6 -99.23(9) . .
Au11 Au7 Se4 Au6 81.94(11) . .
Au9 Au7 Se4 Au6 -154.05(8) . .
Au10 Au7 Se4 Au6 137.05(7) . .
Se6 Au9 Se5 C25 -41.3(14) . .
Au7 Au9 Se5 C25 155.5(14) . .
Au2 Au9 Se5 C25 100.7(14) 2_575 .
Au8 Au9 Se5 C25 116.9(14) . .
Se6 Au9 Se5 Au8 -158.2(4) . .
Au7 Au9 Se5 Au8 38.57(8) . .
Au2 Au9 Se5 Au8 -16.21(10) 2_575 .
Au1 Au8 Se5 C25 -135.4(14) . .
Au11 Au8 Se5 C25 93.9(14) 2_575 .
Au2 Au8 Se5 C25 -80.0(14) 2_575 .
Au3 Au8 Se5 C25 -10.9(14) 2_575 .
Au7 Au8 Se5 C25 -137.5(14) . .
Au5 Au8 Se5 C25 164.1(14) . .
Au12 Au8 Se5 C25 44.5(14) . .
Au9 Au8 Se5 C25 -97.9(14) . .
Au13 Au8 Se5 C25 112.9(14) 2_575 .
Au1 Au8 Se5 Au9 -37.5(2) . .
Au11 Au8 Se5 Au9 -168.28(9) 2_575 .
Au2 Au8 Se5 Au9 17.86(11) 2_575 .
Au3 Au8 Se5 Au9 86.94(13) 2_575 .
Au7 Au8 Se5 Au9 -39.69(9) . .
Au5 Au8 Se5 Au9 -98.03(9) . .
Au12 Au8 Se5 Au9 142.36(8) . .
Au13 Au8 Se5 Au9 -149.27(9) 2_575 .
C6 C1 Se6 Au9 -172(3) . .
C2 C1 Se6 Au9 11(4) . .
C6 C1 Se6 Au10 -75(4) . .
C2 C1 Se6 Au10 108(3) . .
Se5 Au9 Se6 C1 -65.5(15) . .
Au7 Au9 Se6 C1 97.6(14) . .
Au2 Au9 Se6 C1 151.1(14) 2_575 .
Au8 Au9 Se6 C1 143.3(14) . .
Se5 Au9 Se6 Au10 -174.1(4) . .
Au7 Au9 Se6 Au10 -11.05(10) . .
Au2 Au9 Se6 Au10 42.52(8) 2_575 .
Au8 Au9 Se6 Au10 34.71(19) . .
Se7 Au10 Se6 C1 96.9(15) . .
Au7 Au10 Se6 C1 -95.7(14) . .
Au2 Au10 Se6 C1 -147.9(14) 2_575 .
Au11 Au10 Se6 C1 -139.7(14) . .
Se7 Au10 Se6 Au9 -156.5(4) . .
Au7 Au10 Se6 Au9 10.80(9) . .
Au2 Au10 Se6 Au9 -41.41(8) 2_575 .
Au11 Au10 Se6 Au9 -33.13(17) . .
C20 C19 Se7 Au10 -113.6(2) . .
C24 C19 Se7 Au10 63.6(3) . .
C20 C19 Se7 Au11 159.6(2) . .
C24 C19 Se7 Au11 -23.2(4) . .
Se6 Au10 Se7 C19 28.5(7) . .
Au7 Au10 Se7 C19 -138.9(5) . .
Au2 Au10 Se7 C19 -85.2(5) 2_575 .
Au11 Au10 Se7 C19 -105.9(5) . .
Se6 Au10 Se7 Au11 134.4(4) . .
Au7 Au10 Se7 Au11 -32.97(8) . .
Au2 Au10 Se7 Au11 20.69(9) 2_575 .
Au1 Au11 Se7 C19 121.4(4) . .
Au8 Au11 Se7 C19 -92.3(4) 2_575 .
Au3 Au11 Se7 C19 -167.4(4) . .
Au2 Au11 Se7 C19 75.5(4) 2_575 .
Au5 Au11 Se7 C19 12.4(4) 2_575 .
Au7 Au11 Se7 C19 133.0(4) . .
Au12 Au11 Se7 C19 -108.5(4) 2_575 .
Au13 Au11 Se7 C19 -40.0(4) . .
Au10 Au11 Se7 C19 98.7(4) . .
Au1 Au11 Se7 Au10 22.7(3) . .
Au8 Au11 Se7 Au10 169.04(9) 2_575 .
Au3 Au11 Se7 Au10 93.97(10) . .
Au2 Au11 Se7 Au10 -23.18(10) 2_575 .
Au5 Au11 Se7 Au10 -86.29(12) 2_575 .
Au7 Au11 Se7 Au10 34.35(9) . .
Au12 Au11 Se7 Au10 152.78(9) 2_575 .
Au13 Au11 Se7 Au10 -138.63(8) . .
C38 C37 Se8 Au12 -13.8(4) . 2_575
C38 C37 Se8 Au13 -110.6(4) . .
C42 C37 Se8 Au13 81.77(18) . .
Se3 Au13 Se8 C37 -97.4(6) 2_575 .
Au5 Au13 Se8 C37 124.3(4) 2_575 .
Au11 Au13 Se8 C37 83.6(4) . .
Au8 Au13 Se8 C37 135.0(4) 2_575 .
Se3 Au13 Se8 Au12 165.6(4) 2_575 2_575
Au5 Au13 Se8 Au12 27.3(2) 2_575 2_575
Au11 Au13 Se8 Au12 -13.37(12) . 2_575
Au8 Au13 Se8 Au12 38.01(10) 2_575 2_575
Se9' Au3 Se9 C49 -11.6(12) . .
Au1 Au3 Se9 C49 -104.6(13) . .
Au5 Au3 Se9 C49 103.1(13) . .
Au8 Au3 Se9 C49 -119.9(12) 2_575 .
Au11 Au3 Se9 C49 -60.8(12) . .
Au7 Au3 Se9 C49 3.3(12) . .
Au2 Au3 Se9 C49 -178.0(12) . .
Au6 Au3 Se9 C49 59.9(12) . .
Au4 Au3 Se9 C49 130.5(12) . .
Au12 Au3 Se9 C49 -84.3(12) 2_575 .
Se9' Au3 Se9 Au12 72.7(7) . 2_575
Au1 Au3 Se9 Au12 -20.3(9) . 2_575
Au5 Au3 Se9 Au12 -172.61(17) . 2_575
Au8 Au3 Se9 Au12 -35.6(3) 2_575 2_575
Au11 Au3 Se9 Au12 23.5(3) . 2_575
Au7 Au3 Se9 Au12 87.6(2) . 2_575
Au2 Au3 Se9 Au12 -93.7(3) . 2_575
Au6 Au3 Se9 Au12 144.2(2) . 2_575
Au4 Au3 Se9 Au12 -145.1(3) . 2_575
Au12 Se9 C49 C50 -160.8(6) 2_575 .
Au3 Se9 C49 C50 -81.4(12) . .
Au12 Se9 C49 C54 25.5(7) 2_575 .
Au3 Se9 C49 C54 104.9(9) . .
C54 C49 C50 C51 0.0 . .
Se9 C49 C50 C51 -174.4(7) . .
C49 C50 C51 C52 0.0 . .
C50 C51 C52 C53 0.0 . .
C51 C52 C53 C54 0.0 . .
C52 C53 C54 C49 0.0 . .
C50 C49 C54 C53 0.0 . .
Se9 C49 C54 C53 173.2(9) . .
Au9 Se5 C25 C30 -101(3) . .
Au8 Se5 C25 C30 -16(4) . .
Au9 Se5 C25 C26 67(3) . .
Au8 Se5 C25 C26 152(2) . .
C30 C25 C26 C27 -9(5) . .
Se5 C25 C26 C27 -176(2) . .
C25 C26 C27 C28 -11(4) . .
C26 C27 C28 C29 15(2) . .
C27 C28 C29 C30 0.0 . .
C28 C29 C30 C25 -17.1(19) . .
C26 C25 C30 C29 22(5) . .
Se5 C25 C30 C29 -172.1(19) . .
Se9 Au3 Se9' C49' -68(2) . .
Au1 Au3 Se9' C49' 57(2) . .
Au5 Au3 Se9' C49' -164.5(18) . .
Au8 Au3 Se9' C49' 7.2(19) 2_575 .
Au11 Au3 Se9' C49' 64.7(18) . .
Au7 Au3 Se9' C49' 123.5(18) . .
Au2 Au3 Se9' C49' -50.1(19) . .
Au6 Au3 Se9' C49' -176.4(18) . .
Au4 Au3 Se9' C49' -107.1(18) . .
Au12 Au3 Se9' C49' 20.3(18) 2_575 .
Se9 Au3 Se9' Au12 -88.6(8) . 2_575
Au1 Au3 Se9' Au12 36.2(8) . 2_575
Au5 Au3 Se9' Au12 175.1(2) . 2_575
Au8 Au3 Se9' Au12 -13.2(4) 2_575 2_575
Au11 Au3 Se9' Au12 44.4(3) . 2_575
Au7 Au3 Se9' Au12 103.2(3) . 2_575
Au2 Au3 Se9' Au12 -70.4(5) . 2_575
Au6 Au3 Se9' Au12 163.2(3) . 2_575
Au4 Au3 Se9' Au12 -127.4(3) . 2_575
Au3 Se9' C49' Au12 -38(3) . 2_575
Au12 Se9' C49' C50' 87(4) 2_575 .
Au3 Se9' C49' C50' 48(3) . .
Au12 Se9' C49' C54' -96(4) 2_575 .
Au3 Se9' C49' C54' -134(2) . .
Au12 C49' C50' C51' -92(3) 2_575 .
C54' C49' C50' C51' 0.0 . .
Se9' C49' C50' C51' 177(4) . .
C54' C49' C50' Au12 92(3) . 2_575
Se9' C49' C50' Au12 -90(3) . 2_575
C49' C50' C51' C52' 0.0 . .
Au12 C50' C51' C52' -50(2) 2_575 .
C49' C50' C51' Au12 50(2) . 2_575
C50' C51' C52' C53' 0.0 . .
Au12 C51' C52' C53' -29.1(14) 2_575 .
C51' C52' C53' C54' 0.0 . .
C52' C53' C54' C49' 0.0 . .
C52' C53' C54' Au12 45(2) . 2_575
Au12 C49' C54' C53' 88(3) 2_575 .
C50' C49' C54' C53' 0.0 . .
Se9' C49' C54' C53' -177(4) . .
C50' C49' C54' Au12 -88(3) . 2_575
Se9' C49' C54' Au12 95(3) . 2_575
N1 C62 C63 C64 109(100) . .
C56 C55 N1 C59 -12(100) . .
C56 C55 N1 C62 -121(100) . .
C63 C62 N1 C55 41(93) . .
C63 C62 N1 C59 -117(75) . .
C55 N1 C59 C60 39(100) . .
C62 N1 C59 C60 148(67) . .
N1 C59 C60 C61 -10(50) . .
N1 C55 C56 C57 117(100) . .
C58 C57 C56 C55 97(100) . .
C62 C63 C64 C65 149(100) . .
